data_7711079
loop_
_publ_author_name
'Xia, Yuhan'
'Xia, Xin-Yan'
'Fang, Jun-Jie'
'Liu, Zheng'
'Xie, Yun-Peng'
'Lu, Xing'

_publ_section_title
;
 Anion-templated silver thiolated clusters effected by carboxylate ligands
;
_journal_name_full 'Dalton Transactions'
_journal_paper_doi 10.1039/D2DT02194C
_journal_year 2022
_chemical_formula_moiety 'C114 H210 Ag46 F36 N2 O54 S28 V10'
_chemical_formula_sum 'C114 H210 Ag46 F36 N2 O54 S28 V10'
_chemical_formula_weight 9525.93
_chemical_name_systematic xyh01
_space_group_crystal_system monoclinic
_space_group_IT_number 14
_space_group_name_Hall '-P 2ybc'
_space_group_name_H-M_alt 'P 1 21/c 1'
_atom_sites_solution_hydrogens mixed
_atom_sites_solution_primary iterative
_audit_creation_date 2022-06-20
_audit_creation_method
;
Olex2 1.3
(compiled 2020.11.12 svn.r5f609507 for OlexSys, GUI svn.r6408)
;
_audit_update_record
;
2022-06-21 deposited with the CCDC.	2022-08-26 downloaded from the CCDC.
;
_cell_angle_alpha 90
_cell_angle_beta 114.1710(10)
_cell_angle_gamma 90
_cell_formula_units_Z 2
_cell_length_a 18.1391(7)
_cell_length_b 39.1409(16)
_cell_length_c 18.9060(9)
_cell_measurement_reflns_used 9894
_cell_measurement_temperature 305.3
_cell_measurement_theta_max 25.34
_cell_measurement_theta_min 2.59
_cell_volume 12246.1(9)
_computing_molecular_graphics 'Olex2 1.3 (Dolomanov et al., 2009)'
_computing_publication_material 'Olex2 1.3 (Dolomanov et al., 2009)'
_computing_structure_refinement 'SHELXL 2018/3 (Sheldrick, 2015)'
_computing_structure_solution 'olex2.solve 1.3 (Bourhis et al., 2015)'
_diffrn_ambient_temperature 305.3
_diffrn_measured_fraction_theta_full 0.997
_diffrn_measured_fraction_theta_max 0.990
_diffrn_measurement_device_type XYH20210622_80_2_0m_a_a
_diffrn_radiation_type MoK\a
_diffrn_radiation_wavelength 0.71073
_diffrn_reflns_av_R_equivalents 0.0695
_diffrn_reflns_av_unetI/netI 0.0810
_diffrn_reflns_Laue_measured_fraction_full 0.997
_diffrn_reflns_Laue_measured_fraction_max 0.990
_diffrn_reflns_limit_h_max 21
_diffrn_reflns_limit_h_min -21
_diffrn_reflns_limit_k_max 47
_diffrn_reflns_limit_k_min -45
_diffrn_reflns_limit_l_max 21
_diffrn_reflns_limit_l_min -22
_diffrn_reflns_number 89557
_diffrn_reflns_point_group_measured_fraction_full 0.997
_diffrn_reflns_point_group_measured_fraction_max 0.990
_diffrn_reflns_theta_full 25.242
_diffrn_reflns_theta_max 25.461
_diffrn_reflns_theta_min 2.460
_exptl_absorpt_coefficient_mu 4.262
_exptl_absorpt_correction_T_max 0.7452
_exptl_absorpt_correction_T_min 0.5923
_exptl_absorpt_correction_type multi-scan
_exptl_absorpt_process_details
;
SADABS-2014/5 (Bruker,2014/5) was used for absorption correction.
wR2(int) was 0.0775 before and 0.0586 after correction.
The Ratio of minimum to maximum transmission is 0.7948.
SADABS-2014/5 (Bruker,2014/5) was used for absorption correction.
wR2(int) was 0.0775 before and 0.0586 after correction.
The Ratio of minimum to maximum transmission is 0.7948.
The \l/2 correction factor is 0.00150.
;
_exptl_crystal_colour 'clear orangish orange'
_exptl_crystal_colour_lustre clear
_exptl_crystal_colour_modifier orangish
_exptl_crystal_colour_primary orange
_exptl_crystal_density_diffrn 2.583
_exptl_crystal_description block
_exptl_crystal_F_000 9008
_exptl_crystal_preparation 'stir for 2h'
_exptl_crystal_recrystallization_method 'at room temperature'
_exptl_crystal_size_max 0.14
_exptl_crystal_size_mid 0.1
_exptl_crystal_size_min 0.09
_refine_diff_density_max 2.190
_refine_diff_density_min -1.203
_refine_diff_density_rms 0.163
_refine_ls_extinction_method none
_refine_ls_goodness_of_fit_ref 1.022
_refine_ls_hydrogen_treatment constr
_refine_ls_matrix_type full
_refine_ls_number_parameters 1919
_refine_ls_number_reflns 22472
_refine_ls_number_restraints 1796
_refine_ls_restrained_S_all 0.992
_refine_ls_R_factor_all 0.1568
_refine_ls_R_factor_gt 0.0896
_refine_ls_shift/su_max 0.001
_refine_ls_shift/su_mean 0.000
_refine_ls_structure_factor_coef Fsqd
_refine_ls_weighting_details 'w=1/[\s^2^(Fo^2^)+(0.0914P)^2^+204.8295P] where P=(Fo^2^+2Fc^2^)/3'
_refine_ls_weighting_scheme calc
_refine_ls_wR_factor_gt 0.2222
_refine_ls_wR_factor_ref 0.2577
_reflns_Friedel_coverage 0.000
_reflns_number_gt 11747
_reflns_number_total 22472
_reflns_threshold_expression 'I > 2\s(I)'
_cod_data_source_file d2dt02194c2.cif
_cod_data_source_block xyh20210622_80_2_0m_a_a
_cod_database_code 7711079
_shelx_shelxl_version_number 2018/3
_shelx_space_group_comment
;
The symmetry employed for this shelxl refinement is uniquely defined
by the following loop, which should always be used as a source of
symmetry information in preference to the above space-group names.
They are only intended as comments.
;
_shelx_estimated_absorpt_t_max 0.700
_shelx_estimated_absorpt_t_min 0.587
_olex2_refinement_description
;
1. Fixed Uiso
 At 1.2 times of:
  All C(H) groups, All C(H,H) groups
 At 1.5 times of:
  All C(H,H,H) groups
2. Restrained distances
 C33-C32 = C66A-C32 = C31-C32 = C41A-C32
 1.54 with sigma of 0.01
 F10-C34 = C34-F11
 1.38 with sigma of 0.02
 F12-C34 = C34-F10
 1.38 with sigma of 0.02
 F11A-C34 = C34-F10A
 1.38 with sigma of 0.02
 F10A-C34 = C34-F12A
 1.38 with sigma of 0.02
 C29A-C27 = C26-C27 = C28-C27 = C74A-C27
 1.54 with sigma of 0.01
 F12-C34 = C34-F11
 1.38 with sigma of 0.02
 C4A-C48 = C47-C48 = C30A-C48 = C49-C48
 1.54 with sigma of 0.01
 O24-C43 = O25-C43
 1.2 with sigma of 0.01
 C64A-C54 = C55-C54 = C54A-C54 = C53-C54
 1.54 with sigma of 0.01
 C49-C48 = C48-C47
 1.54 with sigma of 0.02
 C19-N1 = N1-C18
 1.43 with sigma of 0.02
 C2A-C16 = C16-C1A
 1.54 with sigma of 0.02
 C25-C24 = C40A-C24 = C23-C24 = C9A-C24
 1.54 with sigma of 0.01
 C4A-C48 = C48-C30A
 1.54 with sigma of 0.02
 C53-C54
 1.54 with sigma of 0.01
 C45-C16A = C45-C46 = C45-C44 = C45-C33A
 1.54 with sigma of 0.01
 C21-C22 = C42-C43
 1.54 with sigma of 0.01
 F13-C42 = C42-F15
 1.38 with sigma of 0.02
 F7A-C42 = C42-F1A
 1.38 with sigma of 0.02
 C38A-N18A = N18A-C35A
 1.43 with sigma of 0.02
 C35A-N18A
 1.43 with sigma of 0.01
 C38A-N18A
 1.43 with sigma of 0.01
 C28A-C37 = C37-C17A
 1.54 with sigma of 0.01
 F4-C21 = C21-F5
 1.38 with sigma of 0.02
 F8-C29 = C29-F7
 1.38 with sigma of 0.02
 F9-C29 = C29-F7
 1.38 with sigma of 0.02
 F3-C7 = C7-F1
 1.38 with sigma of 0.02
 F3-C7 = C7-F2
 1.38 with sigma of 0.02
 F6A-C7 = C7-F3A
 1.38 with sigma of 0.02
 F6A-C7 = C7-F4A
 1.38 with sigma of 0.02
 F17A-C21 = C21-F28A
 1.38 with sigma of 0.02
 F8A-C21 = C21-F17A
 1.38 with sigma of 0.02
 F9A-C29 = C29-F19A
 1.38 with sigma of 0.02
 F8A-C21 = C21-F28A
 1.38 with sigma of 0.02
 C30-C29
 1.54 with sigma of 0.01
 F16A-C29 = C29-F9A
 1.38 with sigma of 0.02
 O20-C30 = O21-C30
 1.2 with sigma of 0.01
 F3A-C7 = C7-F4A
 1.38 with sigma of 0.02
 C15-C16 = C16-C17
 1.54 with sigma of 0.02
 F2-C7 = C7-F1
 1.38 with sigma of 0.02
 C8-C7
 1.54 with sigma of 0.01
 C52-C51 = C51-C50
 1.54 with sigma of 0.01
 F11A-C34 = C34-F12A
 1.38 with sigma of 0.02
 O9A-C30 = C30-O66A
 1.2 with sigma of 0.02
 O15A-C8 = C8-O16A
 1.2 with sigma of 0.02
 O18-C22 = C22-O19
 1.2 with sigma of 0.02
 O24A-C43 = C43-O25A
 1.2 with sigma of 0.02
 O23A-C35 = C35-O22A
 1.2 with sigma of 0.02
 O22-C35 = C35-O23
 1.2 with sigma of 0.02
 F10-F11
 2.254 with sigma of 0.04
 F12-F10
 2.254 with sigma of 0.04
 F11A-F10A
 2.254 with sigma of 0.04
 F10A-F12A
 2.254 with sigma of 0.04
 F12-F11
 2.254 with sigma of 0.04
 C49-C47
 2.515 with sigma of 0.04
 C19-C18
 2.336 with sigma of 0.04
 C2A-C1A
 2.515 with sigma of 0.04
 C4A-C30A
 2.515 with sigma of 0.04
 F13-F15
 2.254 with sigma of 0.04
 F7A-F1A
 2.254 with sigma of 0.04
 C38A-C35A
 2.336 with sigma of 0.04
 F4-F5
 2.254 with sigma of 0.04
 F8-F7
 2.254 with sigma of 0.04
 F9-F7
 2.254 with sigma of 0.04
 F3-F2
 2.254 with sigma of 0.04
 F3-F1
 2.254 with sigma of 0.04
 F6A-F4A
 2.254 with sigma of 0.04
 F6A-F3A
 2.254 with sigma of 0.04
 F17A-F28A
 2.254 with sigma of 0.04
 F9A-F19A
 2.254 with sigma of 0.04
 F8A-F17A
 2.254 with sigma of 0.04
 F8A-F28A
 2.254 with sigma of 0.04
 F16A-F9A
 2.254 with sigma of 0.04
 F3A-F4A
 2.254 with sigma of 0.04
 C15-C17
 2.515 with sigma of 0.04
 F2-F1
 2.254 with sigma of 0.04
 F11A-F12A
 2.254 with sigma of 0.04
 O9A-O66A
 2.078 with sigma of 0.04
 O18-O19
 2.078 with sigma of 0.04
 O24A-O25A
 2.078 with sigma of 0.04
 O15A-O16A
 2.078 with sigma of 0.04
 O23A-O22A
 2.078 with sigma of 0.04
 O22-O23
 2.078 with sigma of 0.04
 O2A-C22 \\sim O18-C22 \\sim O19-C22 \\sim O64A-C22
 with sigma of 0.02
 S4-O18 \\sim S5-O18
 with sigma of 0.02
 O9A-C30 \\sim O20-C30 \\sim O66A-C30 \\sim O21-C30
 with sigma of 0.02
 O9A-C29 \\sim O66A-C29
 with sigma of 0.02
 F12-C34 \\sim F11-C34 \\sim F10-C34
 with sigma of 0.02
 O2A-C21 \\sim O64A-C21
 with sigma of 0.02
 N1-C19 \\sim N1-C18
 with sigma of 0.02
 C18-C20 \\sim C20-C19
 with sigma of 0.02
 S10-C64A \\sim S10-C54A
 with sigma of 0.02
 F15-C42 \\sim F13-C42 \\sim F14-C42 \\sim F1A-C42 \\sim F7A-C42 \\sim F29A-C42
 with sigma of 0.02
 C46A-C10 \\sim C9-C10 \\sim C32A-C10 \\sim C11-C10
 with sigma of 0.02
 S3-C32A \\sim S3-C46A
 with sigma of 0.02
 C40-C27A \\sim C40-C39 \\sim C40-C31A \\sim C40-C41
 with sigma of 0.02
 C4-C5 \\sim C6-C5 \\sim C67A-C5 \\sim C44A-C5
 with sigma of 0.02
 C38A-C36A \\sim C36A-C35A
 with sigma of 0.02
 C28A-C37 \\sim C36-C37 \\sim C37-C17A \\sim C37-C38
 with sigma of 0.02
 S14-C38 \\sim S14-C36
 with sigma of 0.02
 F5-C21 \\sim F6-C21 \\sim F4-C21 \\sim F8A-C21 \\sim F17A-C21 \\sim F28A-C21
 with sigma of 0.02
 F16-C56 \\sim F18-C56 \\sim F01{-C56 \\sim F0-C56 \\sim F19-C56 \\sim F17-C56
 with sigma of 0.02
 F1-C7 \\sim F3-C7 \\sim F6A-C7 \\sim F3A-C7 \\sim F4A-C7 \\sim F2-C7
 with sigma of 0.02
 F7-C29 \\sim F9-C29 \\sim F8-C29 \\sim F16A-C29 \\sim F19A-C29 \\sim F9A-C29
 with sigma of 0.02
 F9-C30 \\sim F7-C30 \\sim F8-C30
 with sigma of 0.02
 O21-C29 \\sim O20-C29
 with sigma of 0.02
 F6A-C8 \\sim F4A-C8 \\sim F3A-C8
 with sigma of 0.02
 O17-C20 \\sim O17-C36A
 with sigma of 0.02
 N1-C20 \\sim N18A-C36A
 with sigma of 0.02
 O24A-C42 \\sim O25A-C42
 with sigma of 0.02
 F3A-C8 \\sim F2-C8 \\sim F3-C8 \\sim F4A-C8 \\sim F6A-C8 \\sim F1-C8
 with sigma of 0.02
 O15A-C7 \\sim O16-C7 \\sim O16A-C7 \\sim O15-C7
 with sigma of 0.02
 F11-C35 \\sim F10A-C35 \\sim F10-C35 \\sim F11A-C35 \\sim F12-C35 \\sim
F12A-C35
 with sigma of 0.02
 O23A-C34 \\sim O23-C34 \\sim O22-C34 \\sim O22A-C34
 with sigma of 0.02
 S8-O23A \\sim S13-O22A
 with sigma of 0.02
3. Uiso/Uaniso restraints and constraints
O5 \\sim O3 \\sim O8 \\sim O6 \\sim O7 \\sim O2 \\sim O12 \\sim O11 \\sim O10
\\sim O1 \\sim O4 \\sim O13 \\sim O9 \\sim O14 \\sim O27 \\sim O26 \\sim O18
\\sim O25 \\sim O24 \\sim O17 \\sim O19 \\sim O16 \\sim O15 \\sim O64A \\sim
O2A \\sim O21 \\sim O20 \\sim O66A \\sim O9A \\sim O15A \\sim O16A \\sim O24A
\\sim O25A \\sim O22 \\sim O23 \\sim O23A \\sim O22A: within 2A with sigma of
0.001 and sigma for terminal atoms of 0.002 within 2A
O19 \\sim O2A \\sim O18 \\sim O64A: within 2A with sigma of 0.01 and sigma for
terminal atoms of 0.02 within 2A
C22 \\sim O19 \\sim O64A \\sim O18 \\sim O2A: within 2A with sigma of 0.01 and
sigma for terminal atoms of 0.02 within 2A
O21 \\sim O9A \\sim O20 \\sim O66A: within 2A with sigma of 0.01 and sigma for
terminal atoms of 0.02 within 2A
F7 \\sim F9 \\sim F8 \\sim C29 \\sim F16A \\sim F19A \\sim F9A \\sim O21 \\sim
C30 \\sim O20 \\sim O66A \\sim O9A: within 2A with sigma of 0.01 and sigma for
terminal atoms of 0.02 within 2A
C27 \\sim C26 \\sim C28 \\sim C29A \\sim C74A \\sim C46 \\sim C44 \\sim C33A
\\sim C45 \\sim C16A: within 2A with sigma of 0.01 and sigma for terminal atoms
of 0.02 within 2A
C48 \\sim C49 \\sim C47 \\sim C4A \\sim C30A: within 2A with sigma of 0.01 and
sigma for terminal atoms of 0.02 within 2A
O17 \\sim C19 \\sim N1 \\sim C18 \\sim C20 \\sim C36A \\sim C35A \\sim N18A
\\sim C38A: within 2A with sigma of 0.01 and sigma for terminal atoms of 0.02
within 2A
C16 \\sim C17 \\sim C15 \\sim C1A \\sim C2A: within 2A with sigma of 0.01 and
sigma for terminal atoms of 0.02 within 2A
C55 \\sim C64A \\sim C53 \\sim C54A: within 2A with sigma of 0.01 and sigma for
terminal atoms of 0.02 within 2A
C25 \\sim C40A \\sim C24 \\sim C9A \\sim C23: within 2A with sigma of 0.01 and
sigma for terminal atoms of 0.02 within 2A
F2 \\sim F1 \\sim F3 \\sim C7 \\sim F6A \\sim F3A \\sim F4A \\sim F5 \\sim F6
\\sim C21 \\sim F4 \\sim F8A \\sim F17A \\sim F28A \\sim F9 \\sim F8 \\sim C29
\\sim F16A \\sim F19A \\sim F9A \\sim F7 \\sim F15 \\sim F13 \\sim F14 \\sim
C42 \\sim F1A \\sim F7A \\sim F29A \\sim F16 \\sim F17 \\sim F18 \\sim C56
\\sim F01{ \\sim F0 \\sim F19: within 2A with sigma of 0.01 and sigma for
terminal atoms of 0.02 within 2A
C32 \\sim C31 \\sim C33 \\sim C41A \\sim C66A: within 2A with sigma of 0.01 and
sigma for terminal atoms of 0.02 within 2A
C10 \\sim C11 \\sim C9 \\sim C32A \\sim C46A: within 2A with sigma of 0.01 and
sigma for terminal atoms of 0.02 within 2A
C40 \\sim C39 \\sim C41 \\sim C31A \\sim C27A: within 2A with sigma of 0.01 and
sigma for terminal atoms of 0.02 within 2A
C5 \\sim C4 \\sim C6 \\sim C67A \\sim C44A: within 2A with sigma of 0.01 and
sigma for terminal atoms of 0.02 within 2A
C36 \\sim C17A \\sim C38 \\sim C37 \\sim C28A: within 2A with sigma of 0.01 and
sigma for terminal atoms of 0.02 within 2A
Ag24 \\sim Ag13: within 2A with sigma of 0.01 and sigma for terminal atoms of
0.02 within 2A
Ag4 \\sim Ag27: within 2A with sigma of 0.01 and sigma for terminal atoms of
0.02 within 2A
O16 \\sim O15A \\sim O15 \\sim O16A: within 2A with sigma of 0.01 and sigma for
terminal atoms of 0.02 within 2A
O25 \\sim O24A \\sim O24 \\sim C43 \\sim O25A: within 2A with sigma of 0.01 and
sigma for terminal atoms of 0.02 within 2A
C57 \\sim C56 \\sim C2 \\sim C51 \\sim C1 \\sim C27 \\sim C3 \\sim C52 \\sim C5
\\sim C13 \\sim C50 \\sim C26 \\sim C12 \\sim C14 \\sim C54 \\sim C4 \\sim C53
\\sim C55 \\sim C6 \\sim C28 \\sim C16 \\sim C10 \\sim C40 \\sim C17 \\sim C39
\\sim C41 \\sim C11 \\sim C9 \\sim C48 \\sim C24 \\sim C32 \\sim C49 \\sim C23
\\sim C47 \\sim C31 \\sim C36 \\sim C38 \\sim C33 \\sim C25 \\sim C21 \\sim C22
\\sim C42 \\sim C19 \\sim C29 \\sim C18 \\sim C7 \\sim C43 \\sim C8 \\sim C41A
\\sim C66A \\sim C37 \\sim C32A \\sim C46A \\sim C28A \\sim C17A \\sim C27A
\\sim C31A \\sim C67A \\sim C44A \\sim C30 \\sim C34 \\sim C20 \\sim C36A \\sim
C35A \\sim C38A \\sim C15 \\sim C1A \\sim C2A \\sim C45 \\sim C46 \\sim C44
\\sim C16A \\sim C33A \\sim C29A \\sim C74A \\sim C4A \\sim C30A \\sim C9A
\\sim C40A \\sim C54A \\sim C64A \\sim C35: within 2A with sigma of 0.01 and
sigma for terminal atoms of 0.02 within 2A
S2 \\sim C44A \\sim C5 \\sim C4 \\sim C67A \\sim C6: within 2A with sigma of
0.01 and sigma for terminal atoms of 0.02 within 2A
Ag2 \\sim O9: within 2A with sigma of 0.01 and sigma for terminal atoms of 0.02
within 2A
C34 \\sim F12 \\sim F11 \\sim F10 \\sim F12A \\sim F11A \\sim F10A \\sim O22A
\\sim O22 \\sim C35 \\sim O23 \\sim O23A: within 2A with sigma of 0.01 and
sigma for terminal atoms of 0.02 within 2A
O9 \\sim V3: within 2A with sigma of 0.004 and sigma for terminal atoms of
0.008 within 2A
Uanis(O17) \\sim Ueq, Uanis(N1) \\sim Ueq, Uanis(C19) \\sim Ueq: with sigma of
0.1 and sigma for terminal atoms of 0.2
Uanis(F15) \\sim Ueq, Uanis(F13) \\sim Ueq, Uanis(F14) \\sim Ueq, Uanis(C42)
\\sim Ueq, Uanis(F1A) \\sim Ueq, Uanis(F7A) \\sim Ueq, Uanis(F29A) \\sim Ueq:
with sigma of 0.01 and sigma for terminal atoms of 0.02
Uanis(C43) \\sim Ueq: with sigma of 0.1 and sigma for terminal atoms of 0.2
Uanis(F5) \\sim Ueq, Uanis(F6) \\sim Ueq, Uanis(C21) \\sim Ueq, Uanis(F4) \\sim
Ueq, Uanis(F8A) \\sim Ueq, Uanis(F17A) \\sim Ueq, Uanis(F28A) \\sim Ueq: with
sigma of 0.1 and sigma for terminal atoms of 0.2
Uanis(C28A) \\sim Ueq, Uanis(C36) \\sim Ueq, Uanis(C17A) \\sim Ueq, Uanis(C38)
\\sim Ueq, Uanis(C37) \\sim Ueq, Uanis(C4) \\sim Ueq, Uanis(C44A) \\sim Ueq,
Uanis(C5) \\sim Ueq, Uanis(C6) \\sim Ueq, Uanis(C67A) \\sim Ueq: with sigma of
0.1 and sigma for terminal atoms of 0.2
Uanis(O22A) \\sim Ueq, Uanis(O22) \\sim Ueq, Uanis(C35) \\sim Ueq, Uanis(O23A)
\\sim Ueq, Uanis(O23) \\sim Ueq, Uanis(C34) \\sim Ueq, Uanis(F12) \\sim Ueq,
Uanis(F11) \\sim Ueq, Uanis(F10) \\sim Ueq, Uanis(F12A) \\sim Ueq, Uanis(F11A)
\\sim Ueq, Uanis(F10A) \\sim Ueq: with sigma of 0.1 and sigma for terminal
atoms of 0.2
4. Others
 Sof(Ag8A)=1-FVAR(1)
 Sof(Ag22)=FVAR(1)
 Sof(Ag7A)=1-FVAR(2)
 Sof(Ag12)=FVAR(2)
 Sof(Ag6A)=1-FVAR(3)
 Sof(Ag9)=FVAR(3)
 Sof(Ag4A)=1-FVAR(4)
 Sof(Ag11)=FVAR(4)
 Sof(Ag)=1-FVAR(5)
 Sof(Ag17)=FVAR(5)
 Sof(F1A)=Sof(F7A)=Sof(F29A)=1-FVAR(6)
 Sof(F15)=Sof(F13)=Sof(F14)=FVAR(6)
 Sof(F8A)=Sof(F17A)=Sof(F28A)=1-FVAR(7)
 Sof(F5)=Sof(F6)=Sof(F4)=FVAR(7)
 Sof(F01{)=Sof(F0)=Sof(F19)=1-FVAR(8)
 Sof(F16)=Sof(F17)=Sof(F18)=FVAR(8)
 Sof(F6A)=Sof(F3A)=Sof(F4A)=1-FVAR(9)
 Sof(F2)=Sof(F1)=Sof(F3)=FVAR(9)
 Sof(F16A)=Sof(F19A)=Sof(F9A)=1-FVAR(10)
 Sof(F7)=Sof(F9)=Sof(F8)=FVAR(10)
 Sof(O64A)=Sof(O2A)=1-FVAR(11)
 Sof(O18)=Sof(O19)=FVAR(11)
 Sof(H32A)=Sof(C41A)=Sof(H41D)=Sof(H41E)=Sof(H41F)=Sof(C66A)=Sof(H66A)=
 Sof(H66B)=Sof(H66C)=1-FVAR(12)
 Sof(H32)=Sof(C31)=Sof(H31A)=Sof(H31B)=Sof(H31C)=Sof(C33)=Sof(H33A)=Sof(H33B)=
 Sof(H33C)=FVAR(12)
 Sof(H10A)=Sof(C32A)=Sof(H32B)=Sof(H32C)=Sof(H32D)=Sof(C46A)=Sof(H46A)=
 Sof(H46B)=Sof(H46C)=1-FVAR(13)
 Sof(H10)=Sof(C11)=Sof(H11A)=Sof(H11B)=Sof(H11C)=Sof(C9)=Sof(H9A)=Sof(H9B)=
 Sof(H9C)=FVAR(13)
 Sof(H37A)=Sof(C28A)=Sof(H28D)=Sof(H28E)=Sof(H28F)=Sof(C17A)=Sof(H17D)=
 Sof(H17E)=Sof(H17F)=1-FVAR(14)
 Sof(C36)=Sof(H36A)=Sof(H36B)=Sof(H36C)=Sof(C38)=Sof(H38A)=Sof(H38B)=Sof(H38C)=
 Sof(H37)=FVAR(14)
 Sof(H40A)=Sof(C27A)=Sof(H27B)=Sof(H27C)=Sof(H27D)=Sof(C31A)=Sof(H31D)=
 Sof(H31E)=Sof(H31F)=1-FVAR(15)
 Sof(H40)=Sof(C39)=Sof(H39A)=Sof(H39B)=Sof(H39C)=Sof(C41)=Sof(H41A)=Sof(H41B)=
 Sof(H41C)=FVAR(15)
 Sof(Ag24)=1-FVAR(16)
 Sof(Ag13)=FVAR(16)
 Sof(H5B)=Sof(C67A)=Sof(H67A)=Sof(H67B)=Sof(H67C)=Sof(C44A)=Sof(H44A)=
 Sof(H44B)=Sof(H44C)=1-FVAR(17)
 Sof(H5A)=Sof(C4)=Sof(H4A)=Sof(H4B)=Sof(H4C)=Sof(C6)=Sof(H6A)=Sof(H6B)=
 Sof(H6C)=FVAR(17)
 Sof(O66A)=Sof(O9A)=1-FVAR(18)
 Sof(O21)=Sof(O20)=FVAR(18)
 Sof(C36A)=Sof(H36D)=Sof(C35A)=Sof(H35A)=Sof(H35B)=Sof(H35C)=Sof(N18A)=
 Sof(C38A)=Sof(H38D)=Sof(H38E)=Sof(H38F)=1-FVAR(19)
 Sof(C19)=Sof(H19A)=Sof(H19B)=Sof(H19C)=Sof(N1)=Sof(C18)=Sof(H18A)=Sof(H18B)=
 Sof(H18C)=Sof(C20)=Sof(H20)=FVAR(19)
 Sof(Ag25)=1-FVAR(20)
 Sof(Ag18)=FVAR(20)
 Sof(Ag26)=1-FVAR(21)
 Sof(Ag14)=FVAR(21)
 Sof(H16A)=Sof(C1A)=Sof(H1AA)=Sof(H1AB)=Sof(H1AC)=Sof(C2A)=Sof(H2AA)=Sof(H2AB)=
 Sof(H2AC)=1-FVAR(22)
 Sof(H16)=Sof(C17)=Sof(H17A)=Sof(H17B)=Sof(H17C)=Sof(C15)=Sof(H15A)=Sof(H15B)=
 Sof(H15C)=FVAR(22)
 Sof(H45A)=Sof(C16A)=Sof(H16B)=Sof(H16C)=Sof(H16D)=Sof(C33A)=Sof(H33D)=
 Sof(H33E)=Sof(H33F)=1-FVAR(23)
 Sof(H45)=Sof(C46)=Sof(H46D)=Sof(H46E)=Sof(H46F)=Sof(C44)=Sof(H44D)=Sof(H44E)=
 Sof(H44F)=FVAR(23)
 Sof(H27A)=Sof(C29A)=Sof(H29A)=Sof(H29B)=Sof(H29C)=Sof(C74A)=Sof(H74A)=
 Sof(H74B)=Sof(H74C)=1-FVAR(24)
 Sof(H27)=Sof(C26)=Sof(H26A)=Sof(H26B)=Sof(H26C)=Sof(C28)=Sof(H28A)=Sof(H28B)=
 Sof(H28C)=FVAR(24)
 Sof(H48A)=Sof(C4A)=Sof(H4AA)=Sof(H4AB)=Sof(H4AC)=Sof(C30A)=Sof(H30A)=
 Sof(H30B)=Sof(H30C)=1-FVAR(25)
 Sof(H48)=Sof(C49)=Sof(H49A)=Sof(H49B)=Sof(H49C)=Sof(C47)=Sof(H47A)=Sof(H47B)=
 Sof(H47C)=FVAR(25)
 Sof(Ag27)=1-FVAR(26)
 Sof(Ag4)=FVAR(26)
 Sof(H24A)=Sof(C9A)=Sof(H9AA)=Sof(H9AB)=Sof(H9AC)=Sof(C40A)=Sof(H40B)=
 Sof(H40C)=Sof(H40D)=1-FVAR(27)
 Sof(H24)=Sof(C23)=Sof(H23A)=Sof(H23B)=Sof(H23C)=Sof(C25)=Sof(H25A)=Sof(H25B)=
 Sof(H25C)=FVAR(27)
 Sof(H54A)=Sof(C54A)=Sof(H54B)=Sof(H54C)=Sof(H54D)=Sof(C64A)=Sof(H64A)=
 Sof(H64B)=Sof(H64C)=1-FVAR(28)
 Sof(H54)=Sof(C53)=Sof(H53A)=Sof(H53B)=Sof(H53C)=Sof(C55)=Sof(H55A)=Sof(H55B)=
 Sof(H55C)=FVAR(28)
 Sof(O15A)=Sof(O16A)=1-FVAR(29)
 Sof(O16)=Sof(O15)=FVAR(29)
 Sof(O24A)=Sof(O25A)=1-FVAR(30)
 Sof(O25)=Sof(O24)=FVAR(30)
 Sof(F12A)=Sof(F11A)=Sof(F10A)=1-FVAR(31)
 Sof(F12)=Sof(F11)=Sof(F10)=FVAR(31)
 Fixed Sof: O22(0.5) O23(0.5) O23A(0.5) O22A(0.5)
5.a Riding coordinates:
 C50(H50A,H50B,H50C), C26(H26A,H26B,H26C), C53(H53A,H53B,H53C), C55(H55A,H55B,
 H55C), C28(H28A,H28B,H28C), C39(H39A,H39B,H39C), C41(H41A,H41B,H41C), C9(H9A,
 H9B,H9C), C49(H49A,H49B,H49C), C23(H23A,H23B,H23C), C47(H47A,H47B,H47C),
 C31(H31A,H31B,H31C), C36(H36A,H36B,H36C), C38(H38A,H38B,H38C), C33(H33A,H33B,
 H33C), C25(H25A,H25B,H25C), C19(H19A,H19B,H19C), C18(H18A,H18B,H18C),
 C41A(H41D,H41E,H41F), C66A(H66A,H66B,H66C), C32A(H32B,H32C,H32D), C46A(H46A,
 H46B,H46C), C28A(H28D,H28E,H28F), C17A(H17D,H17E,H17F), C27A(H27B,H27C,H27D),
 C31A(H31D,H31E,H31F), C67A(H67A,H67B,H67C), C44A(H44A,H44B,H44C), C35A(H35A,
 H35B,H35C), C38A(H38D,H38E,H38F), C15(H15A,H15B,H15C), C1A(H1AA,H1AB,H1AC),
 C2A(H2AA,H2AB,H2AC), C33A(H33D,H33E,H33F), C74A(H74A,H74B,H74C), C4A(H4AA,H4AB,
 H4AC), C30A(H30A,H30B,H30C), C9A(H9AA,H9AB,H9AC), C64A(H64A,H64B,H64C)
5.b Ternary CH refined with riding coordinates:
 C2(H2), C51(H51), C27(H27), C27(H27A), C5(H5A), C5(H5B), C13(H13), C54(H54),
 C54(H54A), C16(H16), C16(H16A), C10(H10), C10(H10A), C40(H40), C40(H40A),
 C48(H48), C48(H48A), C24(H24), C24(H24A), C32(H32), C32(H32A), C37(H37),
 C37(H37A), C45(H45), C45(H45A)
5.c Aromatic/amide H refined with riding coordinates:
 C20(H20), C36A(H36D)
5.d Idealised Me refined as rotating group:
 C1(H1A,H1B,H1C), C3(H3A,H3B,H3C), C52(H52A,H52B,H52C), C12(H12A,H12B,H12C),
 C14(H14A,H14B,H14C), C4(H4A,H4B,H4C), C6(H6A,H6B,H6C), C17(H17A,H17B,H17C),
 C11(H11A,H11B,H11C), C46(H46D,H46E,H46F), C44(H44D,H44E,H44F), C16A(H16B,H16C,
 H16D), C29A(H29A,H29B,H29C), C40A(H40B,H40C,H40D), C54A(H54B,H54C,H54D)
;
_smtbx_masks_void_probe_radius 1.2
_smtbx_masks_void_truncation_radius 1.2
_olex2_exptl_crystal_mounting_method nothing
_olex2_submission_original_sample_id xyh01
_olex2_submission_special_instructions 'No special instructions were received'

loop_
_space_group_symop_operation_xyz
'x, y, z'
'-x, y+1/2, -z+1/2'
'-x, -y, -z'
'x, -y-1/2, z-1/2'

loop_
_atom_site_label
_atom_site_type_symbol
_atom_site_fract_x
_atom_site_fract_y
_atom_site_fract_z
_atom_site_U_iso_or_equiv
_atom_site_adp_type
_atom_site_occupancy
_atom_site_site_symmetry_order
_atom_site_calc_flag
_atom_site_refinement_flags_posn
_atom_site_refinement_flags_adp
_atom_site_refinement_flags_occupancy
_atom_site_disorder_assembly
_atom_site_disorder_group
Ag5 Ag 0.77203(8) 0.51424(4) 0.64980(9) 0.0720(4) Uani 1 1 d . . . . .
Ag6 Ag 0.76766(8) 0.54843(4) 0.50594(10) 0.0741(4) Uani 1 1 d . . . . .
Ag19 Ag 0.40888(9) 0.54248(4) 0.69238(9) 0.0754(4) Uani 1 1 d . . . . .
Ag16 Ag 0.76146(9) 0.59489(5) 0.64762(10) 0.0892(5) Uani 1 1 d . . . . .
Ag1 Ag 0.42265(12) 0.43619(4) 0.69601(11) 0.0936(5) Uani 1 1 d . . . . .
Ag7 Ag 0.73304(11) 0.62230(5) 0.39653(11) 0.0963(6) Uani 1 1 d . . . . .
Ag21 Ag 0.20211(11) 0.61819(5) 0.55803(11) 0.1025(6) Uani 1 1 d . . . . .
Ag20 Ag 0.23684(10) 0.53298(5) 0.57875(12) 0.0999(6) Uani 1 1 d . . . . .
Ag10 Ag 0.21649(11) 0.50835(6) 0.18605(12) 0.1076(6) Uani 1 1 d . . . . .
Ag23 Ag 0.54073(13) 0.65477(6) 0.59925(15) 0.1277(8) Uani 1 1 d . . . . .
Ag18 Ag 0.4159(15) 0.6243(3) 0.6835(5) 0.092(3) Uani 0.63(6) 1 d . . P A 1
Ag17 Ag 0.5903(4) 0.61685(11) 0.7459(6) 0.106(2) Uani 0.84(3) 1 d . . P A 1
V2 V 0.57889(12) 0.50380(5) 0.47872(12) 0.0311(5) Uani 1 1 d . . . . .
Ag11 Ag 0.19690(15) 0.56411(7) 0.3672(3) 0.0982(12) Uani 0.775(11) 1 d . . P A 1
V3 V 0.41271(13) 0.53768(6) 0.37375(13) 0.0381(5) Uani 1 1 d . U . . .
Ag3 Ag 0.60817(15) 0.55716(7) 0.84794(15) 0.1395(9) Uani 1 1 d . . . . .
Ag8 Ag 0.44949(14) 0.62093(7) 0.28214(15) 0.1403(9) Uani 1 1 d . . . . .
V4 V 0.41006(14) 0.57448(6) 0.51720(14) 0.0401(6) Uani 1 1 d . . . . .
V5 V 0.55877(14) 0.58143(6) 0.48190(14) 0.0407(6) Uani 1 1 d . . . . .
Ag2 Ag 0.60139(14) 0.48179(9) 0.82711(14) 0.1533(11) Uani 1 1 d . . . . .
Ag15 Ag 0.72978(15) 0.66595(6) 0.54323(17) 0.1510(10) Uani 1 1 d . . . . .
Ag4 Ag 0.7541(6) 0.5875(4) 0.8303(10) 0.137(4) Uani 0.74(4) 1 d . U P A 1
Ag14 Ag 0.5906(15) 0.6673(3) 0.3880(7) 0.120(5) Uani 0.64(5) 1 d . . P A 1
Ag22 Ag 0.26772(18) 0.67398(7) 0.4996(2) 0.1149(14) Uani 0.697(6) 1 d . . P A 1
S12 S 0.1817(2) 0.51137(12) 0.4457(3) 0.0634(11) Uani 1 1 d . . . . .
S4 S 0.7994(3) 0.61032(12) 0.5396(3) 0.0677(12) Uani 1 1 d D . . . .
S11 S 0.2899(3) 0.58188(12) 0.6646(3) 0.0679(12) Uani 1 1 d . . . . .
S3 S 0.8196(3) 0.55352(14) 0.7613(3) 0.0761(14) Uani 1 1 d D . . . .
S1 S 0.4568(3) 0.49044(13) 0.7632(3) 0.0720(13) Uani 1 1 d . . . . .
S13 S 0.1754(3) 0.62421(14) 0.4204(3) 0.0809(14) Uani 1 1 d D . . . .
S5 S 0.5919(4) 0.62614(14) 0.2912(3) 0.0855(16) Uani 1 1 d D . . . .
S9 S 0.6798(3) 0.63915(14) 0.6951(4) 0.0917(18) Uani 1 1 d . . . . .
S14 S 0.4080(4) 0.67235(13) 0.5912(4) 0.0936(18) Uani 1 1 d D . . . .
S10 S 0.5065(3) 0.60104(16) 0.8110(3) 0.0910(17) Uani 1 1 d D . . . .
S2 S 0.7207(3) 0.5177(2) 0.8949(3) 0.1012(19) Uani 1 1 d . U . . .
O5 O 0.4933(4) 0.5350(2) 0.4998(5) 0.0303(18) Uani 1 1 d . . . . .
O3 O 0.6277(5) 0.5040(2) 0.5898(5) 0.037(2) Uani 1 1 d . . . . .
O8 O 0.4910(5) 0.5018(2) 0.3797(5) 0.0346(19) Uani 1 1 d . . . . .
O6 O 0.6341(5) 0.4716(2) 0.4659(5) 0.035(2) Uani 1 1 d . . . . .
O7 O 0.3542(5) 0.5644(2) 0.4122(5) 0.041(2) Uani 1 1 d . . . . .
O2 O 0.4881(5) 0.5662(2) 0.6219(6) 0.042(2) Uani 1 1 d . . . . .
O12 O 0.6204(5) 0.5408(2) 0.4643(5) 0.038(2) Uani 1 1 d . . . . .
O11 O 0.4792(5) 0.6044(2) 0.4994(5) 0.043(2) Uani 1 1 d . . . . .
O10 O 0.6183(5) 0.5725(2) 0.5874(5) 0.044(2) Uani 1 1 d . . . . .
O1 O 0.6310(6) 0.5404(3) 0.7182(5) 0.050(2) Uani 1 1 d . . . . .
O4 O 0.3470(6) 0.5991(2) 0.5307(6) 0.057(3) Uani 1 1 d . . . . .
O13 O 0.4853(5) 0.5710(2) 0.3788(5) 0.043(2) Uani 1 1 d . . . . .
O9 O 0.3548(5) 0.5356(2) 0.2817(5) 0.0462(18) Uani 1 1 d . U . . .
O14 O 0.6105(6) 0.6115(3) 0.4656(7) 0.059(3) Uani 1 1 d . . . . .
O27 O 0.2439(9) 0.4445(4) 0.6285(8) 0.098(4) Uani 1 1 d . . . . .
O26 O 0.1839(12) 0.4905(4) 0.6420(12) 0.129(7) Uani 1 1 d . . . . .
C57 C 0.2056(14) 0.4621(8) 0.6549(13) 0.094(5) Uani 1 1 d . U . . .
F16 F 0.2473(15) 0.4448(8) 0.7882(12) 0.130(7) Uani 0.634(18) 1 d D U P B 1
F17 F 0.1291(16) 0.4594(7) 0.7316(16) 0.126(6) Uani 0.634(18) 1 d D U P B 1
F18 F 0.1605(16) 0.4122(6) 0.6975(13) 0.122(6) Uani 0.634(18) 1 d D U P B 1
C56 C 0.1867(11) 0.4441(6) 0.7175(13) 0.111(5) Uani 1 1 d D U . . .
V1 V 0.57176(13) 0.54064(6) 0.62636(13) 0.0375(5) Uani 1 1 d . . . . .
S6 S 0.1670(3) 0.55886(16) 0.2277(3) 0.0882(16) Uani 1 1 d . . . . .
Ag9 Ag 0.2754(2) 0.59727(12) 0.2403(4) 0.119(3) Uani 0.571(12) 1 d . . P A 1
Ag12 Ag 0.27708(19) 0.63239(10) 0.3766(2) 0.1201(19) Uani 0.682(7) 1 d . . P A 1
Ag13 Ag 0.4543(4) 0.67792(18) 0.4186(7) 0.161(3) Uani 0.500(13) 1 d . U P A 1
S8 S 0.5931(4) 0.69445(13) 0.4963(5) 0.103(2) Uani 1 1 d D . . . .
S7 S 0.3549(5) 0.65081(17) 0.3199(5) 0.121(2) Uani 1 1 d . . . . .
C2 C 0.4198(14) 0.4881(6) 0.8417(11) 0.088(5) Uani 1 1 d . U . . .
H2 H 0.360651 0.487647 0.816037 0.105 Uiso 1 1 calc R U . . .
C51 C 0.0767(12) 0.5065(6) 0.4231(15) 0.122(7) Uani 1 1 d D U . . .
H51 H 0.075348 0.487643 0.456634 0.146 Uiso 1 1 calc R U . . .
C1 C 0.4453(16) 0.4549(6) 0.8849(13) 0.108(7) Uani 1 1 d . U . . .
H1A H 0.503222 0.453201 0.906975 0.162 Uiso 1 1 calc R U . . .
H1B H 0.422578 0.436171 0.849804 0.162 Uiso 1 1 calc R U . . .
H1C H 0.426555 0.454004 0.925531 0.162 Uiso 1 1 calc R U . . .
C27 C 0.5824(14) 0.6423(6) 0.1966(14) 0.120(7) Uani 1 1 d D U . . .
H27 H 0.551778 0.622859 0.165976 0.144 Uiso 0.33(4) 1 calc R U P C 1
H27A H 0.537500 0.631992 0.152787 0.144 Uiso 0.67(4) 1 calc R U P C 2
C3 C 0.4422(15) 0.5204(6) 0.8863(12) 0.105(6) Uani 1 1 d . U . . .
H3A H 0.417443 0.521161 0.922518 0.158 Uiso 1 1 calc R U . . .
H3B H 0.423675 0.539428 0.851376 0.158 Uiso 1 1 calc R U . . .
H3C H 0.499818 0.521568 0.913942 0.158 Uiso 1 1 calc R U . . .
C52 C 0.0385(14) 0.5362(6) 0.4488(17) 0.128(8) Uani 1 1 d D U . . .
H52A H 0.041775 0.556646 0.422102 0.192 Uiso 1 1 calc R U . . .
H52B H 0.066930 0.539546 0.503660 0.192 Uiso 1 1 calc R U . . .
H52C H -0.017108 0.531082 0.436624 0.192 Uiso 1 1 calc R U . . .
C5 C 0.7629(14) 0.5090(9) 0.9997(13) 0.126(5) Uani 1 1 d D U . . .
H5A H 0.755274 0.484158 0.996323 0.151 Uiso 0.55(3) 1 calc R U P D 1
H5B H 0.716003 0.498415 1.004247 0.151 Uiso 0.45(3) 1 calc R U P D 2
C13 C 0.7258(19) 0.6786(7) 0.744(2) 0.144(9) Uani 1 1 d . U . . .
H13 H 0.722971 0.695384 0.705018 0.173 Uiso 1 1 calc R U . . .
C50 C 0.0263(15) 0.4933(8) 0.3416(16) 0.156(10) Uani 1 1 d D U . . .
H50A H -0.029340 0.500028 0.323734 0.234 Uiso 1 1 d R U . . .
H50B H 0.030160 0.468868 0.346614 0.234 Uiso 1 1 d R U . . .
H50C H 0.047320 0.500507 0.304984 0.234 Uiso 1 1 d R U . . .
C26 C 0.641(5) 0.646(3) 0.156(5) 0.122(11) Uani 0.33(4) 1 d D U P C 1
H26A H 0.640511 0.668891 0.138923 0.183 Uiso 0.33(4) 1 d R U P C 1
H26B H 0.622411 0.630641 0.112573 0.183 Uiso 0.33(4) 1 d R U P C 1
H26C H 0.694351 0.639621 0.191513 0.183 Uiso 0.33(4) 1 d R U P C 1
C12 C 0.691(2) 0.6935(7) 0.792(2) 0.165(11) Uani 1 1 d . U . . .
H12A H 0.662466 0.676210 0.807504 0.248 Uiso 1 1 calc R U . . .
H12B H 0.653256 0.711029 0.763707 0.248 Uiso 1 1 calc R U . . .
H12C H 0.732306 0.703241 0.837515 0.248 Uiso 1 1 calc R U . . .
C14 C 0.814(2) 0.6718(8) 0.795(2) 0.170(11) Uani 1 1 d . U . . .
H14A H 0.834248 0.689013 0.834158 0.255 Uiso 1 1 calc R U . . .
H14B H 0.844302 0.672279 0.763288 0.255 Uiso 1 1 calc R U . . .
H14C H 0.819586 0.649727 0.818599 0.255 Uiso 1 1 calc R U . . .
C54 C 0.533(2) 0.6297(8) 0.8936(15) 0.181(12) Uani 1 1 d D U . . .
H54 H 0.588671 0.638447 0.912323 0.217 Uiso 0.46(10) 1 calc R U P E 1
H54A H 0.580097 0.641676 0.892092 0.217 Uiso 0.54(10) 1 calc R U P E 2
C4 C 0.709(2) 0.5164(14) 1.035(2) 0.111(8) Uani 0.55(3) 1 d D U P D 1
H4A H 0.687974 0.539066 1.020700 0.167 Uiso 0.55(3) 1 calc R U P D 1
H4B H 0.737127 0.514760 1.089933 0.167 Uiso 0.55(3) 1 calc R U P D 1
H4C H 0.665187 0.500268 1.016837 0.167 Uiso 0.55(3) 1 calc R U P D 1
C53 C 0.468(5) 0.657(2) 0.858(5) 0.178(15) Uani 0.46(10) 1 d D U P E 1
H53A H 0.477587 0.669914 0.904580 0.267 Uiso 0.46(10) 1 d R U P E 1
H53B H 0.414417 0.648574 0.836590 0.267 Uiso 0.46(10) 1 d R U P E 1
H53C H 0.475697 0.672424 0.821100 0.267 Uiso 0.46(10) 1 d R U P E 1
C55 C 0.515(8) 0.6105(19) 0.956(5) 0.181(15) Uani 0.46(10) 1 d D U P E 1
H55A H 0.473176 0.593871 0.944208 0.272 Uiso 0.46(10) 1 d R U P E 1
H55B H 0.512396 0.626631 0.992828 0.272 Uiso 0.46(10) 1 d R U P E 1
H55C H 0.566966 0.599211 0.977058 0.272 Uiso 0.46(10) 1 d R U P E 1
C6 C 0.848(2) 0.5090(18) 1.035(3) 0.140(10) Uani 0.55(3) 1 d D U P D 1
H6A H 0.865913 0.498396 1.085364 0.210 Uiso 0.55(3) 1 calc R U P D 1
H6B H 0.867408 0.532062 1.041052 0.210 Uiso 0.55(3) 1 calc R U P D 1
H6C H 0.868590 0.496438 1.003629 0.210 Uiso 0.55(3) 1 calc R U P D 1
C28 C 0.517(5) 0.669(2) 0.157(5) 0.130(12) Uani 0.33(4) 1 d D U P C 1
H28A H 0.496565 0.666004 0.102298 0.195 Uiso 0.33(4) 1 d R U P C 1
H28B H 0.538155 0.692224 0.169698 0.195 Uiso 0.33(4) 1 d R U P C 1
H28C H 0.474195 0.666344 0.174038 0.195 Uiso 0.33(4) 1 d R U P C 1
Ag8A Ag 0.3001(5) 0.66680(19) 0.4430(5) 0.121(3) Uani 0.303(6) 1 d . . P A 2
Ag7A Ag 0.2541(5) 0.6038(2) 0.3159(6) 0.143(4) Uani 0.318(7) 1 d . . P A 2
Ag6A Ag 0.2597(5) 0.5829(2) 0.1770(7) 0.154(4) Uani 0.429(12) 1 d . . P A 2
C16 C 0.9085(12) 0.6176(6) 0.5735(14) 0.111(7) Uani 1 1 d D U . . .
H16 H 0.908931 0.639888 0.549997 0.133 Uiso 0.47(3) 1 calc R U P F 1
H16A H 0.935240 0.601383 0.615766 0.133 Uiso 0.53(3) 1 calc R U P F 2
C10 C 0.9310(12) 0.5571(6) 0.8062(14) 0.121(8) Uani 1 1 d D U . . .
H10 H 0.959566 0.546787 0.777265 0.145 Uiso 0.72(2) 1 calc R U P G 1
H10A H 0.944197 0.566095 0.858304 0.145 Uiso 0.28(2) 1 calc R U P G 2
C40 C 0.2542(18) 0.5820(8) 0.7444(17) 0.136(9) Uani 1 1 d D U . . .
H40 H 0.284216 0.563913 0.780402 0.163 Uiso 0.71(3) 1 calc R U P H 1
H40A H 0.308662 0.583438 0.785886 0.163 Uiso 0.29(3) 1 calc R U P H 2
C17 C 0.949(4) 0.5954(17) 0.533(3) 0.112(11) Uani 0.47(3) 1 d D U P F 1
H17A H 0.953717 0.572465 0.552599 0.168 Uiso 0.47(3) 1 calc R U P F 1
H17B H 1.001810 0.604324 0.544049 0.168 Uiso 0.47(3) 1 calc R U P F 1
H17C H 0.917001 0.595565 0.478545 0.168 Uiso 0.47(3) 1 calc R U P F 1
C39 C 0.273(3) 0.6142(11) 0.790(3) 0.158(12) Uani 0.71(3) 1 d D U P H 1
H39A H 0.230605 0.630680 0.765462 0.237 Uiso 0.71(3) 1 d R U P H 1
H39B H 0.322075 0.622290 0.788342 0.237 Uiso 0.71(3) 1 d R U P H 1
H39C H 0.280685 0.611410 0.843212 0.237 Uiso 0.71(3) 1 d R U P H 1
C41 C 0.168(2) 0.5710(11) 0.710(2) 0.133(11) Uani 0.71(3) 1 d D U P H 1
H41A H 0.137954 0.584077 0.731444 0.200 Uiso 0.71(3) 1 d R U P H 1
H41B H 0.163074 0.547088 0.718294 0.200 Uiso 0.71(3) 1 d R U P H 1
H41C H 0.147724 0.575287 0.654864 0.200 Uiso 0.71(3) 1 d R U P H 1
C11 C 0.9555(18) 0.5930(8) 0.835(2) 0.137(11) Uani 0.72(2) 1 d D U P G 1
H11A H 0.967220 0.594119 0.889415 0.205 Uiso 0.72(2) 1 calc R U P G 1
H11B H 0.912206 0.608439 0.807158 0.205 Uiso 0.72(2) 1 calc R U P G 1
H11C H 1.002757 0.599343 0.827277 0.205 Uiso 0.72(2) 1 calc R U P G 1
C9 C 0.955(2) 0.5443(11) 0.8876(18) 0.148(11) Uani 0.72(2) 1 d D U P G 1
H9A H 1.010711 0.549171 0.917056 0.222 Uiso 0.72(2) 1 d R U P G 1
H9B H 0.946311 0.519991 0.885686 0.222 Uiso 0.72(2) 1 d R U P G 1
H9C H 0.923061 0.554951 0.911836 0.222 Uiso 0.72(2) 1 d R U P G 1
Ag4A Ag 0.1942(6) 0.5682(2) 0.4213(12) 0.107(7) Uani 0.225(11) 1 d . . P A 2
C48 C 0.0721(14) 0.5757(8) 0.1637(14) 0.134(8) Uani 1 1 d D U . . .
H48 H 0.054063 0.592223 0.192229 0.160 Uiso 0.36(3) 1 calc R U P I 1
H48A H 0.076133 0.600604 0.168708 0.160 Uiso 0.64(3) 1 calc R U P I 2
C24 C 0.596(2) 0.7416(6) 0.4940(19) 0.154(11) Uani 1 1 d D U . . .
H24 H 0.549130 0.746513 0.445963 0.184 Uiso 0.25(3) 1 calc R U P J 1
H24A H 0.541625 0.749228 0.484045 0.184 Uiso 0.75(3) 1 calc R U P J 2
C32 C 0.299(2) 0.6828(10) 0.248(2) 0.193(15) Uani 1 1 d D U . . .
H32 H 0.321980 0.703835 0.277321 0.232 Uiso 0.59(4) 1 calc R U P K 1
H32A H 0.274269 0.693932 0.279761 0.232 Uiso 0.41(4) 1 calc R U P K 2
C49 C 0.001(3) 0.5521(16) 0.117(4) 0.137(11) Uani 0.36(3) 1 d D U P I 1
H49A H -0.026163 0.559804 0.064560 0.205 Uiso 0.36(3) 1 d R U P I 1
H49B H -0.036193 0.552924 0.141820 0.205 Uiso 0.36(3) 1 d R U P I 1
H49C H 0.019117 0.529064 0.117820 0.205 Uiso 0.36(3) 1 d R U P I 1
C23 C 0.664(6) 0.759(3) 0.477(9) 0.163(13) Uani 0.25(3) 1 d D U P J 1
H23A H 0.699302 0.775294 0.512735 0.244 Uiso 0.25(3) 1 d R U P J 1
H23B H 0.633202 0.769684 0.428565 0.244 Uiso 0.25(3) 1 d R U P J 1
H23C H 0.695382 0.740654 0.469865 0.244 Uiso 0.25(3) 1 d R U P J 1
C47 C 0.093(4) 0.595(2) 0.103(4) 0.146(13) Uani 0.36(3) 1 d D U P I 1
H47A H 0.133578 0.612038 0.128729 0.219 Uiso 0.36(3) 1 d R U P I 1
H47B H 0.045268 0.606078 0.066639 0.219 Uiso 0.36(3) 1 d R U P I 1
H47C H 0.112968 0.579178 0.076739 0.219 Uiso 0.36(3) 1 d R U P I 1
C31 C 0.324(4) 0.6867(18) 0.180(3) 0.202(17) Uani 0.59(4) 1 d D U P K 1
H31A H 0.371094 0.672950 0.190978 0.303 Uiso 0.59(4) 1 d R U P K 1
H31B H 0.336844 0.710320 0.177718 0.303 Uiso 0.59(4) 1 d R U P K 1
H31C H 0.282284 0.679900 0.131108 0.303 Uiso 0.59(4) 1 d R U P K 1
C36 C 0.408(4) 0.7411(10) 0.605(3) 0.212(16) Uani 0.58(4) 1 d D U P L 1
H36A H 0.418776 0.735023 0.560674 0.319 Uiso 0.58(4) 1 d R U P L 1
H36B H 0.441696 0.759883 0.631494 0.319 Uiso 0.58(4) 1 d R U P L 1
H36C H 0.352056 0.747613 0.587214 0.319 Uiso 0.58(4) 1 d R U P L 1
C38 C 0.371(4) 0.7065(16) 0.697(4) 0.218(17) Uani 0.58(4) 1 d D U P L 1
H38A H 0.384476 0.686534 0.729751 0.327 Uiso 0.58(4) 1 d R U P L 1
H38B H 0.319416 0.703254 0.654881 0.327 Uiso 0.58(4) 1 d R U P L 1
H38C H 0.368666 0.725964 0.727211 0.327 Uiso 0.58(4) 1 d R U P L 1
C33 C 0.210(2) 0.6872(17) 0.233(4) 0.197(17) Uani 0.59(4) 1 d D U P K 1
H33A H 0.174821 0.680351 0.181593 0.296 Uiso 0.59(4) 1 d R U P K 1
H33B H 0.201211 0.710981 0.240053 0.296 Uiso 0.59(4) 1 d R U P K 1
H33C H 0.197601 0.673911 0.269923 0.296 Uiso 0.59(4) 1 d R U P K 1
O18 O 0.808(3) 0.6643(11) 0.3716(17) 0.195(7) Uani 0.52(3) 1 d D U P A 1
O25 O 0.1364(19) 0.6573(7) 0.5997(19) 0.180(7) Uani 0.89(3) 1 d D U P A 1
O24 O 0.1878(19) 0.6979(8) 0.5574(18) 0.197(8) Uani 0.89(3) 1 d D U P A 1
C25 C 0.597(9) 0.773(2) 0.544(7) 0.162(15) Uani 0.25(3) 1 d D U P J 1
H25A H 0.570748 0.762935 0.574160 0.242 Uiso 0.25(3) 1 d R U P J 1
H25B H 0.577208 0.795645 0.529010 0.242 Uiso 0.25(3) 1 d R U P J 1
H25C H 0.654058 0.773275 0.573650 0.242 Uiso 0.25(3) 1 d R U P J 1
O17 O 0.8261(18) 0.7056(9) 0.626(2) 0.262(13) Uani 1 1 d D U . . .
F5 F 0.7995(19) 0.7328(10) 0.290(2) 0.227(10) Uani 0.63(2) 1 d D U P M 1
F6 F 0.864(3) 0.7467(8) 0.415(2) 0.240(10) Uani 0.63(2) 1 d D U P M 1
Ag Ag 0.620(3) 0.6279(13) 0.792(4) 0.133(14) Uani 0.16(3) 1 d . . P A 2
C21 C 0.8476(17) 0.7195(7) 0.3624(19) 0.227(8) Uani 1 1 d D U . . .
C22 C 0.795(3) 0.6938(7) 0.383(3) 0.203(7) Uani 1 1 d D U . . .
O19 O 0.774(3) 0.6992(10) 0.436(3) 0.204(8) Uani 0.52(3) 1 d D U P A 1
F15 F 0.127(4) 0.6982(13) 0.705(3) 0.220(10) Uani 0.45(2) 1 d D U P N 1
F13 F 0.145(4) 0.7472(10) 0.653(4) 0.238(10) Uani 0.45(2) 1 d D U P N 1
F14 F 0.038(2) 0.7115(17) 0.588(4) 0.229(10) Uani 0.45(2) 1 d D U P N 1
C42 C 0.122(2) 0.7132(9) 0.6353(19) 0.225(8) Uani 1 1 d D U . . .
F7 F 0.402(2) 0.6125(19) 0.030(3) 0.254(10) Uani 0.40(2) 1 d D U P O 1
C19 C 0.960(3) 0.7783(11) 0.643(4) 0.267(16) Uani 0.78(3) 1 d D U P P 1
H19A H 0.925421 0.796804 0.615406 0.400 Uiso 0.78(3) 1 d R U P P 1
H19B H 0.991531 0.770774 0.616286 0.400 Uiso 0.78(3) 1 d R U P P 1
H19C H 0.994581 0.785704 0.694416 0.400 Uiso 0.78(3) 1 d R U P P 1
F9 F 0.287(4) 0.5838(18) -0.040(2) 0.269(10) Uani 0.40(2) 1 d D U P O 1
N1 N 0.913(3) 0.7507(11) 0.652(3) 0.263(13) Uani 0.78(3) 1 d D U P P 1
F8 F 0.280(4) 0.6318(16) -0.002(4) 0.268(11) Uani 0.40(2) 1 d D U P O 1
C29 C 0.3273(17) 0.6028(7) 0.0267(17) 0.251(7) Uani 1 1 d D U . . .
C18 C 0.963(3) 0.7345(14) 0.724(3) 0.263(15) Uani 0.78(3) 1 d D U P P 1
H18A H 0.995841 0.750446 0.761996 0.395 Uiso 0.78(3) 1 d R U P P 1
H18B H 0.996341 0.718586 0.711866 0.395 Uiso 0.78(3) 1 d R U P P 1
H18C H 0.929121 0.722196 0.743456 0.395 Uiso 0.78(3) 1 d R U P P 1
F4 F 0.9253(18) 0.7139(10) 0.371(3) 0.236(10) Uani 0.63(2) 1 d D U P M 1
O16 O 0.731(2) 0.6198(11) 0.9256(18) 0.210(10) Uani 0.77(4) 1 d D U P A 1
O15 O 0.852(2) 0.6080(10) 0.973(2) 0.210(10) Uani 0.77(4) 1 d D U P A 1
F2 F 0.821(4) 0.6755(8) 1.029(2) 0.247(14) Uani 0.43(2) 1 d D U P Q 1
F1 F 0.872(3) 0.6317(13) 1.1122(17) 0.230(14) Uani 0.43(2) 1 d D U P Q 1
F3 F 0.739(2) 0.6471(16) 1.061(3) 0.236(14) Uani 0.43(2) 1 d D U P Q 1
C7 C 0.8072(13) 0.6426(7) 1.0472(14) 0.237(12) Uani 1 1 d D U . . .
F1A F 0.176(2) 0.7281(14) 0.705(3) 0.231(10) Uani 0.55(2) 1 d D U P N 2
F7A F 0.064(3) 0.7000(12) 0.659(3) 0.218(10) Uani 0.55(2) 1 d D U P N 2
F29A F 0.085(3) 0.7390(12) 0.578(3) 0.235(10) Uani 0.55(2) 1 d D U P N 2
F8A F 0.855(4) 0.7067(13) 0.297(3) 0.224(10) Uani 0.37(2) 1 d D U P M 2
F17A F 0.848(4) 0.7547(7) 0.360(4) 0.233(11) Uani 0.37(2) 1 d D U P M 2
F28A F 0.920(3) 0.7115(15) 0.425(3) 0.236(11) Uani 0.37(2) 1 d D U P M 2
F01{ F 0.182(3) 0.4682(10) 0.765(2) 0.127(7) Uani 0.366(18) 1 d D U P B 2
F0 F 0.1090(16) 0.4355(14) 0.690(2) 0.123(7) Uani 0.366(18) 1 d D U P B 2
F19 F 0.247(2) 0.4252(12) 0.766(2) 0.128(8) Uani 0.366(18) 1 d D U P B 2
F6A F 0.758(3) 0.6707(9) 1.0285(18) 0.230(13) Uani 0.57(2) 1 d D U P Q 2
F3A F 0.8877(15) 0.6517(13) 1.081(2) 0.246(14) Uani 0.57(2) 1 d D U P Q 2
F4A F 0.798(3) 0.6244(9) 1.1059(18) 0.237(13) Uani 0.57(2) 1 d D U P Q 2
F16A F 0.2443(18) 0.6033(15) -0.016(3) 0.270(10) Uani 0.60(2) 1 d D U P O 2
F19A F 0.337(3) 0.6332(9) -0.005(3) 0.263(10) Uani 0.60(2) 1 d D U P O 2
F9A F 0.356(3) 0.5763(9) -0.004(3) 0.256(9) Uani 0.60(2) 1 d D U P O 2
C43 C 0.160(3) 0.6861(7) 0.601(3) 0.198(7) Uani 1 1 d D U . . .
C8 C 0.790(2) 0.6189(10) 0.9772(17) 0.237(13) Uani 1 1 d D U . . .
O64A O 0.726(3) 0.7061(13) 0.356(4) 0.204(8) Uani 0.48(3) 1 d D U P A 2
O2A O 0.819(4) 0.6652(7) 0.376(4) 0.195(7) Uani 0.48(3) 1 d D U P A 2
C41A C 0.355(4) 0.7128(16) 0.250(6) 0.200(18) Uani 0.41(4) 1 d D U P K 2
H41D H 0.396408 0.715821 0.301395 0.300 Uiso 0.41(4) 1 d R U P K 2
H41E H 0.323858 0.733381 0.234035 0.300 Uiso 0.41(4) 1 d R U P K 2
H41F H 0.379158 0.707571 0.214885 0.300 Uiso 0.41(4) 1 d R U P K 2
C66A C 0.219(4) 0.6725(19) 0.181(4) 0.196(17) Uani 0.41(4) 1 d D U P K 2
H66A H 0.228791 0.657536 0.145221 0.294 Uiso 0.41(4) 1 d R U P K 2
H66B H 0.190601 0.692396 0.153681 0.294 Uiso 0.41(4) 1 d R U P K 2
H66C H 0.187741 0.660806 0.203501 0.294 Uiso 0.41(4) 1 d R U P K 2
C37 C 0.435(2) 0.7126(8) 0.665(2) 0.206(15) Uani 1 1 d D U . . .
H37 H 0.490958 0.713859 0.703987 0.247 Uiso 0.58(4) 1 calc R U P L 1
H37A H 0.460366 0.708335 0.721410 0.247 Uiso 0.42(4) 1 calc R U P L 2
C32A C 0.964(4) 0.583(2) 0.768(4) 0.130(13) Uani 0.28(2) 1 d D U P G 2
H32B H 0.944519 0.605277 0.771917 0.194 Uiso 0.28(2) 1 d R U P G 2
H32C H 0.945759 0.576517 0.714637 0.194 Uiso 0.28(2) 1 d R U P G 2
H32D H 1.022229 0.582877 0.791847 0.194 Uiso 0.28(2) 1 d R U P G 2
C46A C 0.974(3) 0.5236(14) 0.819(5) 0.131(13) Uani 0.28(2) 1 d D U P G 2
H46A H 1.012289 0.522646 0.795329 0.197 Uiso 0.28(2) 1 d R U P G 2
H46B H 0.934910 0.505827 0.797769 0.197 Uiso 0.28(2) 1 d R U P G 2
H46C H 1.002509 0.520527 0.873809 0.197 Uiso 0.28(2) 1 d R U P G 2
C28A C 0.473(6) 0.7386(16) 0.630(6) 0.209(17) Uani 0.42(4) 1 d D U P L 2
H28D H 0.511699 0.727128 0.615430 0.313 Uiso 0.42(4) 1 d R U P L 2
H28E H 0.497079 0.758888 0.658390 0.313 Uiso 0.42(4) 1 d R U P L 2
H28F H 0.426639 0.744668 0.583740 0.313 Uiso 0.42(4) 1 d R U P L 2
C17A C 0.351(3) 0.729(2) 0.630(6) 0.210(16) Uani 0.42(4) 1 d D U P L 2
H17D H 0.309041 0.713868 0.627804 0.316 Uiso 0.42(4) 1 d R U P L 2
H17E H 0.339401 0.737588 0.578464 0.316 Uiso 0.42(4) 1 d R U P L 2
H17F H 0.353221 0.748218 0.662944 0.316 Uiso 0.42(4) 1 d R U P L 2
C27A C 0.235(8) 0.6187(13) 0.750(7) 0.147(13) Uani 0.29(3) 1 d D U P H 2
H27B H 0.281333 0.629463 0.789141 0.221 Uiso 0.29(3) 1 d R U P H 2
H27C H 0.191104 0.619073 0.766621 0.221 Uiso 0.29(3) 1 d R U P H 2
H27D H 0.219114 0.630783 0.702241 0.221 Uiso 0.29(3) 1 d R U P H 2
C31A C 0.237(7) 0.5482(14) 0.769(6) 0.138(13) Uani 0.29(3) 1 d D U P H 2
H31D H 0.285028 0.546331 0.815203 0.208 Uiso 0.29(3) 1 d R U P H 2
H31E H 0.233878 0.529381 0.734803 0.208 Uiso 0.29(3) 1 d R U P H 2
H31F H 0.190408 0.547601 0.781132 0.208 Uiso 0.29(3) 1 d R U P H 2
Ag24 Ag 0.4325(5) 0.67749(16) 0.4609(5) 0.150(3) Uani 0.500(13) 1 d . U P A 2
C67A C 0.818(4) 0.4813(13) 1.022(3) 0.127(10) Uani 0.45(3) 1 d D U P D 2
H67A H 0.793062 0.462270 0.988831 0.190 Uiso 0.45(3) 1 d R U P D 2
H67B H 0.833383 0.474550 1.075291 0.190 Uiso 0.45(3) 1 d R U P D 2
H67C H 0.864923 0.488360 1.014861 0.190 Uiso 0.45(3) 1 d R U P D 2
C44A C 0.760(4) 0.5420(11) 1.029(3) 0.132(10) Uani 0.45(3) 1 d D U P D 2
H44A H 0.780030 0.558293 1.003174 0.198 Uiso 0.45(3) 1 d R U P D 2
H44B H 0.797910 0.539823 1.082114 0.198 Uiso 0.45(3) 1 d R U P D 2
H44C H 0.709040 0.549803 1.027344 0.198 Uiso 0.45(3) 1 d R U P D 2
O21 O 0.278(2) 0.6046(11) 0.116(2) 0.226(5) Uani 0.73(3) 1 d D U P A 1
C30 C 0.3261(16) 0.5877(9) 0.1016(17) 0.230(6) Uani 1 1 d D U . . .
O20 O 0.3887(18) 0.5934(12) 0.1541(18) 0.226(5) Uani 0.73(3) 1 d D U P A 1
O66A O 0.362(5) 0.5618(13) 0.100(5) 0.226(5) Uani 0.27(3) 1 d D U P A 2
O9A O 0.372(5) 0.6078(17) 0.145(4) 0.226(5) Uani 0.27(3) 1 d D U P A 2
C34 C 0.2868(18) 0.7822(9) 0.3953(18) 0.357(12) Uani 1 1 d D U . . .
F12 F 0.205(2) 0.7860(9) 0.376(6) 0.363(14) Uani 0.70(6) 1 d D U P R 1
F11 F 0.308(6) 0.7934(10) 0.336(4) 0.358(14) Uani 0.70(6) 1 d D U P R 1
F10 F 0.334(5) 0.7964(9) 0.466(3) 0.359(14) Uani 0.70(6) 1 d D U P R 1
C20 C 0.862(4) 0.7343(15) 0.594(4) 0.262(14) Uani 0.78(3) 1 d D U P P 1
H20 H 0.849993 0.738731 0.542158 0.315 Uiso 0.78(3) 1 calc R U P P 1
C36A C 0.883(10) 0.716(4) 0.709(6) 0.264(14) Uani 0.22(3) 1 d D U P P 2
H36D H 0.876658 0.699078 0.740248 0.316 Uiso 0.22(3) 1 calc R U P P 2
C35A C 0.952(10) 0.770(3) 0.736(12) 0.263(15) Uani 0.22(3) 1 d D U P P 2
H35A H 0.910659 0.785611 0.731746 0.395 Uiso 0.22(3) 1 d R U P P 2
H35B H 0.962719 0.770781 0.690066 0.395 Uiso 0.22(3) 1 d R U P P 2
H35C H 1.000838 0.775121 0.780426 0.395 Uiso 0.22(3) 1 d R U P P 2
N18A N 0.934(7) 0.737(3) 0.758(7) 0.264(14) Uani 0.22(3) 1 d D U P P 2
C38A C 1.003(7) 0.725(4) 0.824(8) 0.264(17) Uani 0.22(3) 1 d D U P P 2
H38D H 0.996879 0.700382 0.820331 0.395 Uiso 0.22(3) 1 d R U P P 2
H38E H 1.006249 0.732532 0.872901 0.395 Uiso 0.22(3) 1 d R U P P 2
H38F H 1.051699 0.731022 0.818101 0.395 Uiso 0.22(3) 1 d R U P P 2
Ag25 Ag 0.382(3) 0.6333(12) 0.6751(13) 0.113(7) Uani 0.37(6) 1 d . . P A 2
Ag26 Ag 0.6162(10) 0.6769(7) 0.3773(8) 0.096(4) Uani 0.36(5) 1 d . . P A 2
C15 C 0.955(3) 0.6257(16) 0.6577(19) 0.121(11) Uani 0.47(3) 1 d D U P F 1
H15A H 0.935996 0.612704 0.690066 0.181 Uiso 0.47(3) 1 d R U P F 1
H15B H 0.943756 0.649444 0.660746 0.181 Uiso 0.47(3) 1 d R U P F 1
H15C H 1.012166 0.622484 0.674966 0.181 Uiso 0.47(3) 1 d R U P F 1
C1A C 0.935(4) 0.6082(14) 0.508(3) 0.110(11) Uani 0.53(3) 1 d D U P F 2
H1AA H 0.887662 0.608634 0.460380 0.165 Uiso 0.53(3) 1 d R U P F 2
H1AB H 0.958412 0.585804 0.516739 0.165 Uiso 0.53(3) 1 d R U P F 2
H1AC H 0.973512 0.624564 0.506020 0.165 Uiso 0.53(3) 1 d R U P F 2
C2A C 0.934(3) 0.6526(9) 0.607(3) 0.127(11) Uani 0.53(3) 1 d D U P F 2
H2AA H 0.914988 0.668958 0.564996 0.190 Uiso 0.53(3) 1 d R U P F 2
H2AB H 0.991928 0.653788 0.632037 0.190 Uiso 0.53(3) 1 d R U P F 2
H2AC H 0.911278 0.657738 0.643087 0.190 Uiso 0.53(3) 1 d R U P F 2
C45 C 0.0811(18) 0.6452(8) 0.357(2) 0.160(11) Uani 1 1 d D U . . .
H45 H 0.061322 0.625103 0.323851 0.192 Uiso 0.49(3) 1 calc R U P S 1
H45A H 0.082368 0.642715 0.306216 0.192 Uiso 0.51(3) 1 calc R U P S 2
C46 C 0.018(3) 0.6416(18) 0.392(4) 0.156(14) Uani 0.49(3) 1 d D U P S 1
H46D H 0.003227 0.663810 0.402805 0.235 Uiso 0.49(3) 1 calc R U P S 1
H46E H 0.040400 0.628412 0.438534 0.235 Uiso 0.49(3) 1 calc R U P S 1
H46F H -0.029007 0.630201 0.354956 0.235 Uiso 0.49(3) 1 calc R U P S 1
C44 C 0.093(4) 0.6662(17) 0.294(3) 0.168(15) Uani 0.49(3) 1 d D U P S 1
H44D H 0.148580 0.673059 0.312273 0.252 Uiso 0.49(3) 1 calc R U P S 1
H44E H 0.059227 0.686111 0.282481 0.252 Uiso 0.49(3) 1 calc R U P S 1
H44F H 0.078774 0.652560 0.248230 0.252 Uiso 0.49(3) 1 calc R U P S 1
C16A C 0.006(3) 0.6239(14) 0.348(5) 0.165(15) Uani 0.51(3) 1 d D U P S 2
H16B H 0.007206 0.602711 0.322648 0.248 Uiso 0.51(3) 1 calc R U P S 2
H16C H -0.041693 0.636403 0.316785 0.248 Uiso 0.51(3) 1 calc R U P S 2
H16D H 0.006719 0.619426 0.397808 0.248 Uiso 0.51(3) 1 calc R U P S 2
C33A C 0.088(3) 0.6842(9) 0.369(4) 0.171(14) Uani 0.51(3) 1 d D U P S 2
H33D H 0.037362 0.694723 0.338121 0.257 Uiso 0.51(3) 1 d R U P S 2
H33E H 0.129162 0.692852 0.353901 0.257 Uiso 0.51(3) 1 d R U P S 2
H33F H 0.102682 0.689292 0.422771 0.257 Uiso 0.51(3) 1 d R U P S 2
C29A C 0.6647(18) 0.6373(12) 0.193(2) 0.116(9) Uani 0.67(4) 1 d D U P C 2
H29A H 0.705005 0.650272 0.233752 0.174 Uiso 0.67(4) 1 calc R U P C 2
H29B H 0.661704 0.645078 0.143779 0.174 Uiso 0.67(4) 1 calc R U P C 2
H29C H 0.678911 0.613564 0.199449 0.174 Uiso 0.67(4) 1 calc R U P C 2
C74A C 0.572(3) 0.6810(6) 0.204(2) 0.132(10) Uani 0.67(4) 1 d D U P C 2
H74A H 0.612615 0.688886 0.252913 0.198 Uiso 0.67(4) 1 d R U P C 2
H74B H 0.519545 0.685646 0.202463 0.198 Uiso 0.67(4) 1 d R U P C 2
H74C H 0.578675 0.692756 0.162603 0.198 Uiso 0.67(4) 1 d R U P C 2
C4A C 0.053(3) 0.5673(14) 0.0785(16) 0.145(11) Uani 0.64(3) 1 d D U P I 2
H4AA H 0.096393 0.554421 0.075996 0.218 Uiso 0.64(3) 1 d R U P I 2
H4AB H 0.045543 0.588051 0.049436 0.218 Uiso 0.64(3) 1 d R U P I 2
H4AC H 0.003783 0.554041 0.057086 0.218 Uiso 0.64(3) 1 d R U P I 2
C30A C 0.004(2) 0.5647(12) 0.187(2) 0.139(11) Uani 0.64(3) 1 d D U P I 2
H30A H 0.023988 0.561644 0.241799 0.209 Uiso 0.64(3) 1 d R U P I 2
H30B H -0.041612 0.549664 0.161589 0.209 Uiso 0.64(3) 1 d R U P I 2
H30C H -0.013792 0.587894 0.173799 0.209 Uiso 0.64(3) 1 d R U P I 2
Ag27 Ag 0.7740(19) 0.5739(10) 0.8565(18) 0.138(5) Uani 0.26(4) 1 d . U P A 2
C9A C 0.608(3) 0.7500(9) 0.420(2) 0.163(13) Uani 0.75(3) 1 d D U P J 2
H9AA H 0.647818 0.734975 0.415264 0.244 Uiso 0.75(3) 1 d R U P J 2
H9AB H 0.625578 0.773235 0.421374 0.244 Uiso 0.75(3) 1 d R U P J 2
H9AC H 0.557468 0.746865 0.376194 0.244 Uiso 0.75(3) 1 d R U P J 2
C40A C 0.650(3) 0.7544(10) 0.576(2) 0.166(12) Uani 0.75(3) 1 d D U P J 2
H40B H 0.700714 0.742346 0.595289 0.249 Uiso 0.75(3) 1 calc R U P J 2
H40C H 0.623385 0.750288 0.609896 0.249 Uiso 0.75(3) 1 calc R U P J 2
H40D H 0.659815 0.778401 0.574495 0.249 Uiso 0.75(3) 1 calc R U P J 2
C54A C 0.476(5) 0.6596(17) 0.888(4) 0.177(15) Uani 0.54(10) 1 d D U P E 2
H54B H 0.479750 0.676291 0.852068 0.265 Uiso 0.54(10) 1 calc R U P E 2
H54C H 0.491726 0.669847 0.937937 0.265 Uiso 0.54(10) 1 calc R U P E 2
H54D H 0.421844 0.651312 0.869722 0.265 Uiso 0.54(10) 1 calc R U P E 2
C64A C 0.570(8) 0.614(2) 0.9753(19) 0.184(15) Uani 0.54(10) 1 d D U P E 2
H64A H 0.586507 0.632758 1.011125 0.276 Uiso 0.54(10) 1 d R U P E 2
H64B H 0.613097 0.607338 0.961835 0.276 Uiso 0.54(10) 1 d R U P E 2
H64C H 0.554658 0.595018 0.998945 0.276 Uiso 0.54(10) 1 d R U P E 2
O15A O 0.813(8) 0.628(3) 0.930(5) 0.210(10) Uani 0.23(4) 1 d D U P A 2
O16A O 0.732(7) 0.600(3) 0.962(5) 0.210(10) Uani 0.23(4) 1 d D U P A 2
O24A O 0.105(6) 0.667(3) 0.566(11) 0.180(7) Uani 0.11(3) 1 d D U P A 2
O25A O 0.213(8) 0.674(4) 0.659(6) 0.180(7) Uani 0.11(3) 1 d D U P A 2
F12A F 0.243(12) 0.7893(14) 0.438(11) 0.359(15) Uani 0.30(6) 1 d D U P R 2
F11A F 0.244(13) 0.7887(14) 0.317(2) 0.361(15) Uani 0.30(6) 1 d D U P R 2
F10A F 0.361(2) 0.7984(9) 0.426(13) 0.358(15) Uani 0.30(6) 1 d D U P R 2
O22 O 0.261(5) 0.7256(11) 0.425(10) 0.345(11) Uani 0.5 1 d D U P A 1
O23 O 0.378(3) 0.7354(11) 0.428(6) 0.347(13) Uani 0.5 1 d D U P A 1
C35 C 0.306(2) 0.7410(13) 0.404(3) 0.350(11) Uani 1 1 d D U . . .
O23A O 0.359(2) 0.7332(10) 0.385(4) 0.347(13) Uani 0.5 1 d D U P A 2
O22A O 0.252(6) 0.7241(8) 0.406(10) 0.345(11) Uani 0.5 1 d D U P A 2

loop_
_atom_site_aniso_label
_atom_site_aniso_U_11
_atom_site_aniso_U_22
_atom_site_aniso_U_33
_atom_site_aniso_U_23
_atom_site_aniso_U_13
_atom_site_aniso_U_12
Ag5 0.0520(8) 0.0973(11) 0.0694(9) -0.0192(8) 0.0277(7) -0.0028(7)
Ag6 0.0628(8) 0.0774(10) 0.0950(11) 0.0020(8) 0.0455(8) -0.0048(7)
Ag19 0.0804(10) 0.0886(10) 0.0632(9) 0.0113(8) 0.0356(8) 0.0139(8)
Ag16 0.0683(10) 0.1295(14) 0.0762(11) -0.0102(10) 0.0362(8) -0.0214(9)
Ag1 0.1353(15) 0.0792(11) 0.0906(12) -0.0052(9) 0.0711(12) 0.0012(10)
Ag7 0.1003(12) 0.1048(13) 0.1009(13) 0.0272(10) 0.0586(11) 0.0199(10)
Ag21 0.0940(12) 0.1236(15) 0.0936(13) 0.0132(11) 0.0422(10) 0.0237(11)
Ag20 0.0783(11) 0.1228(14) 0.1099(14) -0.0468(11) 0.0500(10) -0.0176(10)
Ag10 0.0754(11) 0.1406(17) 0.0928(13) -0.0315(12) 0.0202(9) 0.0045(11)
Ag23 0.1024(14) 0.1388(18) 0.154(2) -0.0586(15) 0.0646(14) -0.0183(13)
Ag18 0.114(7) 0.090(3) 0.076(3) -0.0187(19) 0.044(4) -0.006(3)
Ag17 0.119(3) 0.096(2) 0.137(5) -0.023(2) 0.087(3) -0.0199(16)
V2 0.0286(11) 0.0367(12) 0.0331(12) 0.0006(9) 0.0178(9) 0.0029(9)
Ag11 0.0876(16) 0.128(2) 0.084(3) -0.0039(15) 0.0397(14) 0.0006(14)
V3 0.0367(12) 0.0449(13) 0.0333(13) 0.0050(10) 0.0150(10) 0.0044(10)
Ag3 0.1424(19) 0.178(2) 0.141(2) 0.0345(17) 0.1011(17) 0.0441(17)
Ag8 0.1238(17) 0.171(2) 0.141(2) 0.0838(17) 0.0703(15) 0.0318(15)
V4 0.0397(13) 0.0367(13) 0.0493(15) 0.0020(11) 0.0236(12) 0.0070(10)
V5 0.0436(13) 0.0375(13) 0.0489(15) -0.0012(11) 0.0269(12) -0.0044(10)
Ag2 0.1135(16) 0.266(3) 0.1054(17) -0.0594(19) 0.0700(14) -0.0448(18)
Ag15 0.1283(18) 0.1275(18) 0.173(2) -0.0552(17) 0.0370(17) 0.0292(15)
Ag4 0.092(4) 0.169(7) 0.162(8) -0.097(6) 0.062(4) -0.025(4)
Ag14 0.165(9) 0.073(3) 0.120(4) 0.011(3) 0.057(4) 0.024(4)
Ag22 0.102(2) 0.092(2) 0.163(3) 0.0068(18) 0.067(2) 0.0025(15)
S12 0.051(2) 0.073(3) 0.076(3) -0.011(2) 0.036(2) 0.004(2)
S4 0.058(3) 0.079(3) 0.078(3) -0.007(2) 0.040(2) -0.010(2)
S11 0.074(3) 0.079(3) 0.063(3) 0.000(2) 0.040(2) 0.008(2)
S3 0.056(3) 0.108(4) 0.059(3) -0.021(3) 0.019(2) -0.004(3)
S1 0.100(4) 0.080(3) 0.059(3) 0.009(2) 0.055(3) 0.010(3)
S13 0.073(3) 0.093(4) 0.073(3) 0.009(3) 0.026(3) 0.026(3)
S5 0.111(4) 0.079(3) 0.085(4) 0.024(3) 0.059(3) 0.011(3)
S9 0.085(4) 0.089(4) 0.125(5) -0.048(3) 0.068(4) -0.026(3)
S14 0.098(4) 0.059(3) 0.145(6) -0.021(3) 0.072(4) -0.002(3)
S10 0.086(4) 0.107(4) 0.087(4) -0.032(3) 0.043(3) -0.021(3)
S2 0.081(4) 0.175(6) 0.048(3) -0.013(3) 0.026(3) 0.006(4)
O5 0.024(4) 0.037(5) 0.027(4) 0.003(4) 0.008(3) 0.001(3)
O3 0.025(4) 0.049(5) 0.036(5) -0.004(4) 0.013(4) -0.002(4)
O8 0.038(5) 0.035(5) 0.032(5) -0.002(4) 0.016(4) -0.006(4)
O6 0.030(5) 0.040(5) 0.034(5) 0.002(4) 0.012(4) 0.007(4)
O7 0.039(5) 0.048(5) 0.048(6) 0.013(4) 0.029(5) 0.014(4)
O2 0.036(5) 0.047(5) 0.054(6) -0.011(5) 0.029(5) -0.002(4)
O12 0.033(5) 0.040(5) 0.044(6) -0.003(4) 0.018(4) -0.003(4)
O11 0.046(5) 0.038(5) 0.052(6) 0.000(4) 0.027(5) 0.001(4)
O10 0.042(5) 0.043(5) 0.047(6) -0.003(4) 0.019(5) -0.001(4)
O1 0.045(6) 0.065(7) 0.037(6) -0.008(5) 0.014(5) 0.003(5)
O4 0.063(7) 0.044(6) 0.076(8) 0.009(5) 0.042(6) 0.020(5)
O13 0.051(6) 0.037(5) 0.048(6) 0.007(4) 0.028(5) 0.003(4)
O9 0.044(3) 0.054(3) 0.036(3) 0.004(3) 0.011(3) 0.006(3)
O14 0.060(7) 0.050(6) 0.088(8) 0.001(6) 0.051(6) -0.015(5)
O27 0.103(11) 0.128(13) 0.076(10) -0.009(9) 0.050(9) -0.004(9)
O26 0.174(18) 0.079(11) 0.180(19) 0.024(11) 0.119(16) 0.015(11)
C57 0.083(10) 0.136(14) 0.083(11) -0.015(10) 0.056(9) -0.021(10)
F16 0.126(12) 0.161(16) 0.089(12) 0.005(11) 0.029(10) -0.018(12)
F17 0.116(12) 0.176(15) 0.107(12) -0.007(11) 0.066(10) -0.016(12)
F18 0.130(12) 0.150(14) 0.094(11) 0.006(11) 0.053(10) -0.037(11)
C56 0.103(10) 0.152(13) 0.090(9) -0.009(9) 0.052(8) -0.019(9)
V1 0.0374(12) 0.0430(13) 0.0354(13) -0.0071(10) 0.0183(10) -0.0011(10)
S6 0.076(3) 0.115(4) 0.063(3) 0.006(3) 0.018(3) 0.028(3)
Ag9 0.109(3) 0.118(3) 0.122(5) 0.010(3) 0.038(3) 0.011(2)
Ag12 0.104(2) 0.140(4) 0.135(3) 0.034(3) 0.067(2) 0.010(2)
Ag13 0.139(4) 0.189(5) 0.166(7) -0.012(4) 0.074(4) -0.040(4)
S8 0.115(5) 0.061(3) 0.172(7) -0.001(3) 0.099(5) 0.003(3)
S7 0.134(6) 0.095(4) 0.145(6) 0.062(4) 0.067(5) 0.041(4)
C2 0.115(12) 0.120(13) 0.062(10) -0.001(9) 0.071(10) 0.003(11)
C51 0.065(11) 0.155(17) 0.165(19) -0.047(14) 0.067(12) 0.007(11)
C1 0.140(16) 0.124(16) 0.077(13) 0.028(11) 0.063(12) 0.002(13)
C27 0.153(18) 0.144(16) 0.094(14) 0.074(13) 0.082(13) 0.044(14)
C3 0.133(15) 0.142(17) 0.068(12) -0.009(11) 0.069(11) -0.002(13)
C52 0.077(13) 0.148(18) 0.17(2) -0.033(16) 0.065(13) 0.017(13)
C5 0.102(8) 0.197(11) 0.064(8) -0.014(8) 0.020(7) 0.008(9)
C13 0.161(18) 0.110(15) 0.20(2) -0.081(15) 0.115(18) -0.043(15)
C50 0.093(15) 0.19(2) 0.19(2) -0.073(18) 0.053(15) 0.008(15)
C26 0.14(2) 0.15(2) 0.11(2) 0.068(19) 0.082(18) 0.044(19)
C12 0.19(2) 0.118(17) 0.20(3) -0.096(17) 0.100(19) -0.040(17)
C14 0.17(2) 0.133(18) 0.22(3) -0.077(18) 0.10(2) -0.037(19)
C54 0.26(4) 0.20(3) 0.083(17) -0.041(18) 0.07(2) 0.03(2)
C4 0.081(15) 0.215(19) 0.057(14) -0.001(15) 0.048(12) -0.006(15)
C53 0.27(4) 0.19(3) 0.08(2) -0.04(2) 0.08(3) 0.03(2)
C55 0.26(4) 0.20(3) 0.08(2) -0.03(2) 0.07(3) 0.03(3)
C6 0.110(16) 0.210(19) 0.082(16) -0.012(17) 0.020(15) -0.004(17)
C28 0.16(2) 0.14(2) 0.10(2) 0.083(18) 0.063(19) 0.051(19)
Ag8A 0.122(6) 0.111(5) 0.129(7) 0.010(5) 0.050(5) 0.005(4)
Ag7A 0.132(6) 0.121(7) 0.143(9) 0.033(6) 0.023(5) 0.019(5)
Ag6A 0.144(6) 0.175(7) 0.181(10) 0.014(7) 0.107(6) -0.006(5)
C16 0.075(12) 0.153(19) 0.130(17) -0.028(14) 0.068(12) -0.022(11)
C10 0.047(10) 0.20(2) 0.094(14) -0.049(15) 0.005(10) -0.014(11)
C40 0.17(2) 0.16(2) 0.14(2) -0.002(15) 0.12(2) 0.012(17)
C17 0.073(16) 0.16(2) 0.13(2) -0.030(19) 0.068(16) -0.011(17)
C39 0.19(3) 0.19(2) 0.14(3) -0.015(19) 0.11(2) 0.01(2)
C41 0.17(2) 0.15(2) 0.15(2) -0.010(18) 0.14(2) -0.008(19)
C11 0.057(14) 0.21(2) 0.110(18) -0.035(18) -0.004(14) -0.025(15)
C9 0.072(15) 0.20(2) 0.107(17) -0.037(18) -0.026(14) -0.013(16)
Ag4A 0.100(6) 0.077(6) 0.139(15) 0.017(6) 0.046(7) -0.010(4)
C48 0.080(14) 0.19(2) 0.108(16) 0.020(16) 0.015(13) 0.029(14)
C24 0.21(3) 0.060(13) 0.21(3) 0.017(15) 0.11(2) 0.010(14)
C32 0.18(3) 0.19(3) 0.24(4) 0.13(3) 0.12(3) 0.10(2)
C49 0.087(17) 0.19(3) 0.109(19) 0.020(19) 0.017(16) 0.021(17)
C23 0.22(3) 0.067(17) 0.22(3) 0.017(19) 0.10(3) 0.010(18)
C47 0.090(19) 0.19(3) 0.12(2) 0.02(2) 0.005(18) 0.028(19)
C31 0.19(3) 0.19(3) 0.24(4) 0.13(3) 0.11(3) 0.10(3)
C36 0.20(3) 0.13(2) 0.37(4) -0.06(3) 0.19(3) -0.02(2)
C38 0.21(3) 0.13(2) 0.37(4) -0.06(3) 0.18(3) 0.00(2)
C33 0.19(3) 0.19(3) 0.24(4) 0.13(3) 0.12(3) 0.11(3)
O18 0.199(13) 0.160(12) 0.297(15) 0.064(12) 0.175(11) -0.027(11)
O25 0.193(12) 0.198(13) 0.213(12) -0.014(11) 0.150(10) 0.022(11)
O24 0.210(14) 0.215(14) 0.216(14) -0.032(12) 0.137(11) 0.012(12)
C25 0.21(3) 0.071(19) 0.22(3) 0.02(2) 0.10(3) 0.01(2)
O17 0.19(2) 0.24(2) 0.39(3) -0.13(2) 0.15(2) -0.057(16)
F5 0.236(17) 0.175(16) 0.32(2) 0.069(16) 0.163(16) -0.017(15)
F6 0.234(17) 0.165(16) 0.34(2) 0.080(17) 0.134(17) -0.036(14)
Ag 0.15(2) 0.14(2) 0.15(3) 0.00(2) 0.11(2) -0.003(18)
C21 0.224(14) 0.176(12) 0.323(17) 0.065(13) 0.156(13) -0.023(12)
C22 0.205(13) 0.166(12) 0.306(15) 0.064(13) 0.172(12) -0.027(11)
O19 0.205(14) 0.164(13) 0.309(17) 0.060(14) 0.173(13) -0.024(12)
F15 0.224(14) 0.232(14) 0.227(13) -0.019(11) 0.117(11) 0.005(11)
F13 0.240(13) 0.230(14) 0.241(14) -0.014(11) 0.096(11) 0.008(11)
F14 0.226(13) 0.230(14) 0.243(14) -0.014(11) 0.109(11) 0.009(11)
C42 0.225(10) 0.227(10) 0.234(10) -0.011(7) 0.106(7) 0.008(7)
F7 0.234(17) 0.305(18) 0.289(16) 0.062(17) 0.175(15) 0.032(17)
C19 0.19(2) 0.24(3) 0.40(4) -0.12(3) 0.15(2) -0.06(2)
F9 0.246(18) 0.313(18) 0.293(17) 0.049(17) 0.157(16) 0.045(17)
N1 0.19(2) 0.24(2) 0.39(3) -0.12(2) 0.15(2) -0.056(16)
F8 0.243(18) 0.307(19) 0.298(17) 0.061(17) 0.157(16) 0.034(18)
C29 0.234(13) 0.303(14) 0.281(12) 0.053(12) 0.172(11) 0.041(13)
C18 0.19(2) 0.24(3) 0.39(4) -0.12(2) 0.16(2) -0.059(18)
F4 0.227(17) 0.186(15) 0.34(2) 0.068(17) 0.157(16) -0.037(15)
O16 0.232(16) 0.234(18) 0.134(15) -0.015(14) 0.045(14) -0.038(16)
O15 0.233(17) 0.234(18) 0.134(15) -0.015(14) 0.045(14) -0.037(16)
F2 0.21(2) 0.34(3) 0.17(2) -0.05(2) 0.045(19) 0.04(2)
F1 0.20(2) 0.34(3) 0.15(2) -0.05(2) 0.063(18) 0.04(2)
F3 0.21(2) 0.34(3) 0.15(2) -0.04(2) 0.068(18) 0.05(2)
C7 0.20(2) 0.34(3) 0.156(18) -0.044(18) 0.060(16) 0.04(2)
F1A 0.238(13) 0.226(14) 0.237(14) -0.019(11) 0.104(11) 0.011(11)
F7A 0.219(13) 0.232(13) 0.229(13) -0.013(11) 0.119(11) 0.007(11)
F29A 0.236(13) 0.230(14) 0.245(14) -0.012(11) 0.104(11) 0.009(11)
F8A 0.223(18) 0.181(16) 0.32(2) 0.074(17) 0.165(17) -0.027(15)
F17A 0.233(17) 0.174(17) 0.33(2) 0.077(17) 0.152(17) -0.027(16)
F28A 0.228(18) 0.180(16) 0.33(2) 0.070(18) 0.149(17) -0.032(15)
F01{ 0.120(13) 0.167(15) 0.099(12) -0.011(12) 0.049(11) -0.017(12)
F0 0.119(13) 0.163(15) 0.101(12) 0.001(12) 0.059(11) -0.032(12)
F19 0.128(13) 0.157(17) 0.092(13) 0.008(13) 0.037(12) -0.011(14)
F6A 0.20(2) 0.33(3) 0.160(19) -0.050(19) 0.072(18) 0.04(2)
F3A 0.21(2) 0.33(3) 0.16(2) -0.052(19) 0.041(18) 0.04(2)
F4A 0.21(2) 0.35(3) 0.15(2) -0.043(19) 0.069(18) 0.05(2)
F16A 0.245(17) 0.312(18) 0.298(16) 0.054(16) 0.156(15) 0.042(16)
F19A 0.240(17) 0.307(18) 0.295(16) 0.061(16) 0.165(15) 0.032(16)
F9A 0.238(15) 0.307(16) 0.282(15) 0.045(15) 0.166(13) 0.047(15)
C43 0.206(11) 0.212(12) 0.222(11) -0.022(10) 0.134(9) 0.015(9)
C8 0.20(2) 0.34(3) 0.15(2) -0.042(19) 0.059(18) 0.04(2)
O64A 0.205(14) 0.164(13) 0.309(17) 0.060(14) 0.173(13) -0.024(12)
O2A 0.199(13) 0.160(12) 0.297(15) 0.064(12) 0.175(11) -0.027(11)
C41A 0.19(3) 0.19(3) 0.25(4) 0.13(3) 0.11(3) 0.10(3)
C66A 0.18(3) 0.19(3) 0.24(4) 0.13(3) 0.12(3) 0.11(3)
C37 0.20(3) 0.13(2) 0.37(4) -0.07(2) 0.19(3) -0.01(2)
C32A 0.053(17) 0.20(3) 0.11(2) -0.04(2) 0.005(17) -0.017(18)
C46A 0.058(17) 0.20(3) 0.096(19) -0.04(2) -0.011(17) -0.016(18)
C28A 0.20(3) 0.13(2) 0.37(4) -0.06(3) 0.19(3) -0.01(2)
C17A 0.20(3) 0.13(2) 0.37(4) -0.06(3) 0.19(3) -0.01(2)
C27A 0.18(3) 0.18(2) 0.14(3) -0.01(2) 0.12(2) 0.01(2)
C31A 0.17(3) 0.16(2) 0.14(2) -0.01(2) 0.12(2) 0.00(2)
Ag24 0.185(5) 0.142(4) 0.146(5) 0.005(4) 0.091(4) -0.012(4)
C67A 0.104(17) 0.199(19) 0.069(16) -0.016(17) 0.026(15) 0.003(17)
C44A 0.112(17) 0.209(19) 0.063(15) -0.002(16) 0.023(15) -0.001(17)
O21 0.222(10) 0.290(11) 0.254(10) 0.054(9) 0.186(8) 0.041(10)
C30 0.225(11) 0.291(12) 0.259(10) 0.053(10) 0.187(9) 0.042(10)
O20 0.222(10) 0.290(11) 0.254(10) 0.054(9) 0.186(8) 0.041(10)
O66A 0.222(10) 0.290(11) 0.255(10) 0.054(9) 0.186(8) 0.041(10)
O9A 0.222(10) 0.290(11) 0.254(10) 0.054(9) 0.186(8) 0.041(10)
C34 0.39(2) 0.249(14) 0.38(2) 0.049(16) 0.105(18) 0.014(17)
F12 0.39(2) 0.259(17) 0.39(2) 0.04(2) 0.11(2) 0.02(2)
F11 0.39(2) 0.253(17) 0.38(2) 0.05(2) 0.11(2) 0.00(2)
F10 0.39(2) 0.253(17) 0.38(2) 0.04(2) 0.10(2) 0.01(2)
C20 0.19(2) 0.24(2) 0.39(3) -0.13(2) 0.15(2) -0.054(17)
C36A 0.19(2) 0.24(2) 0.39(3) -0.12(2) 0.15(2) -0.057(16)
C35A 0.19(2) 0.24(3) 0.39(4) -0.12(3) 0.15(2) -0.058(19)
N18A 0.19(2) 0.24(2) 0.39(3) -0.12(2) 0.15(2) -0.057(17)
C38A 0.19(3) 0.24(3) 0.39(4) -0.12(3) 0.15(3) -0.06(2)
Ag25 0.128(15) 0.126(13) 0.105(6) -0.018(7) 0.066(7) -0.028(12)
Ag26 0.133(6) 0.071(8) 0.122(5) 0.011(4) 0.090(5) 0.017(5)
C15 0.076(16) 0.16(2) 0.14(2) -0.028(19) 0.055(17) -0.021(17)
C1A 0.074(15) 0.15(2) 0.13(2) -0.029(18) 0.068(16) -0.009(16)
C2A 0.081(16) 0.16(2) 0.14(2) -0.025(19) 0.045(17) -0.035(17)
C45 0.132(19) 0.16(2) 0.17(3) 0.051(19) 0.052(19) 0.080(19)
C46 0.13(2) 0.16(3) 0.17(3) 0.04(2) 0.06(2) 0.09(2)
C44 0.14(2) 0.17(3) 0.18(3) 0.05(2) 0.04(2) 0.08(2)
C16A 0.14(2) 0.16(3) 0.17(3) 0.05(2) 0.05(2) 0.08(2)
C33A 0.14(2) 0.17(3) 0.18(3) 0.06(2) 0.04(2) 0.08(2)
C29A 0.14(2) 0.148(19) 0.101(18) 0.077(16) 0.091(16) 0.037(16)
C74A 0.16(2) 0.146(19) 0.102(19) 0.083(16) 0.065(17) 0.057(18)
C4A 0.090(17) 0.19(3) 0.119(18) 0.021(19) 0.009(16) 0.032(17)
C30A 0.082(17) 0.19(3) 0.114(19) 0.007(19) 0.010(16) 0.013(18)
Ag27 0.109(9) 0.188(12) 0.145(10) -0.071(9) 0.082(8) -0.040(8)
C9A 0.22(3) 0.065(16) 0.22(3) 0.025(18) 0.10(3) 0.002(17)
C40A 0.22(3) 0.070(16) 0.22(3) 0.015(17) 0.10(3) 0.011(16)
C54A 0.27(4) 0.19(3) 0.07(2) -0.04(2) 0.07(3) 0.03(2)
C64A 0.27(4) 0.20(3) 0.08(2) -0.03(2) 0.07(3) 0.03(3)
O15A 0.232(16) 0.234(18) 0.134(15) -0.015(14) 0.045(14) -0.038(16)
O16A 0.232(17) 0.234(18) 0.134(15) -0.015(14) 0.045(14) -0.038(16)
O24A 0.193(12) 0.198(13) 0.213(13) -0.014(11) 0.150(10) 0.022(11)
O25A 0.193(12) 0.198(13) 0.213(13) -0.014(11) 0.150(10) 0.022(11)
F12A 0.39(2) 0.253(18) 0.38(2) 0.04(2) 0.11(2) 0.02(2)
F11A 0.39(2) 0.257(18) 0.38(2) 0.05(2) 0.11(2) 0.01(2)
F10A 0.39(2) 0.251(18) 0.38(2) 0.05(2) 0.10(2) 0.01(2)
O22 0.382(19) 0.235(14) 0.374(19) 0.055(15) 0.109(17) 0.017(16)
O23 0.38(2) 0.228(17) 0.38(2) 0.057(19) 0.10(2) 0.023(19)
C35 0.385(19) 0.238(13) 0.377(19) 0.053(15) 0.106(17) 0.019(16)
O23A 0.38(2) 0.228(17) 0.38(2) 0.057(19) 0.10(2) 0.023(19)
O22A 0.382(19) 0.235(14) 0.374(19) 0.055(15) 0.109(17) 0.017(16)

loop_
_atom_type_symbol
_atom_type_description
_atom_type_scat_dispersion_real
_atom_type_scat_dispersion_imag
_atom_type_scat_source
C C 0.0033 0.0016 'International Tables Vol C Tables 4.2.6.8 and 6.1.1.4'
H H 0.0000 0.0000 'International Tables Vol C Tables 4.2.6.8 and 6.1.1.4'
Ag Ag -0.8971 1.1015 'International Tables Vol C Tables 4.2.6.8 and 6.1.1.4'
F F 0.0171 0.0103 'International Tables Vol C Tables 4.2.6.8 and 6.1.1.4'
N N 0.0061 0.0033 'International Tables Vol C Tables 4.2.6.8 and 6.1.1.4'
O O 0.0106 0.0060 'International Tables Vol C Tables 4.2.6.8 and 6.1.1.4'
S S 0.1246 0.1234 'International Tables Vol C Tables 4.2.6.8 and 6.1.1.4'
V V 0.3005 0.5294 'International Tables Vol C Tables 4.2.6.8 and 6.1.1.4'

loop_
_geom_angle_atom_site_label_1
_geom_angle_atom_site_label_2
_geom_angle_atom_site_label_3
_geom_angle
_geom_angle_site_symmetry_1
_geom_angle_site_symmetry_3
_geom_angle_publ_flag
Ag6 Ag5 Ag16 64.17(5) . . ?
Ag6 Ag5 Ag10 169.65(7) . 3_666 ?
Ag6 Ag5 Ag11 106.26(10) . 3_666 ?
Ag10 Ag5 Ag16 105.79(6) 3_666 . ?
Ag10 Ag5 Ag11 83.42(11) 3_666 3_666 ?
Ag11 Ag5 Ag16 168.68(10) 3_666 . ?
S12 Ag5 Ag6 54.20(12) 3_666 . ?
S12 Ag5 Ag16 115.39(13) 3_666 . ?
S12 Ag5 Ag10 134.00(13) 3_666 3_666 ?
S12 Ag5 Ag11 53.73(14) 3_666 3_666 ?
S3 Ag5 Ag6 111.54(15) . . ?
S3 Ag5 Ag16 52.12(14) . . ?
S3 Ag5 Ag10 58.21(14) . 3_666 ?
S3 Ag5 Ag11 132.76(16) . 3_666 ?
S3 Ag5 S12 140.12(16) . 3_666 ?
O3 Ag5 Ag6 91.5(2) . . ?
O3 Ag5 Ag16 96.4(2) . . ?
O3 Ag5 Ag10 92.2(2) . 3_666 ?
O3 Ag5 Ag11 89.7(2) . 3_666 ?
O3 Ag5 S12 102.4(2) . 3_666 ?
O3 Ag5 S3 115.9(2) . . ?
Ag5 Ag6 Ag16 60.27(5) . . ?
S12 Ag6 Ag5 52.62(10) 3_666 . ?
S12 Ag6 Ag16 110.19(12) 3_666 . ?
S4 Ag6 Ag5 106.40(13) . . ?
S4 Ag6 Ag16 48.61(11) . . ?
S4 Ag6 S12 141.73(17) . 3_666 ?
O12 Ag6 Ag5 81.9(2) . . ?
O12 Ag6 Ag16 86.2(2) . . ?
O12 Ag6 S12 100.8(2) . 3_666 ?
O12 Ag6 S4 107.7(2) . . ?
O12 Ag6 O27 93.5(4) . 3_666 ?
O27 Ag6 Ag5 159.7(4) 3_666 . ?
O27 Ag6 Ag16 139.4(4) 3_666 . ?
O27 Ag6 S12 109.7(4) 3_666 3_666 ?
O27 Ag6 S4 93.8(4) 3_666 . ?
Ag20 Ag19 Ag18 97.9(4) . . ?
S11 Ag19 Ag20 51.49(12) . . ?
S11 Ag19 Ag18 55.2(5) . . ?
S1 Ag19 Ag20 109.14(15) . . ?
S1 Ag19 Ag18 149.7(3) . . ?
S1 Ag19 S11 135.95(16) . . ?
S1 Ag19 O2 117.1(2) . . ?
O2 Ag19 Ag20 108.7(2) . . ?
O2 Ag19 Ag18 63.8(4) . . ?
O2 Ag19 S11 106.9(2) . . ?
Ag5 Ag16 Ag6 55.56(5) . . ?
Ag5 Ag16 Ag15 146.99(7) . . ?
Ag6 Ag16 Ag15 91.98(6) . . ?
S4 Ag16 Ag5 102.58(13) . . ?
S4 Ag16 Ag6 49.35(12) . . ?
S4 Ag16 Ag15 49.17(13) . . ?
S4 Ag16 S3 133.62(17) . . ?
S4 Ag16 S9 119.9(2) . . ?
S4 Ag16 O10 107.1(2) . . ?
S3 Ag16 Ag5 49.67(12) . . ?
S3 Ag16 Ag6 101.29(13) . . ?
S3 Ag16 Ag15 160.75(14) . . ?
S3 Ag16 S9 102.97(19) . . ?
S9 Ag16 Ag5 133.18(14) . . ?
S9 Ag16 Ag6 147.82(16) . . ?
S9 Ag16 Ag15 70.78(16) . . ?
O10 Ag16 Ag5 72.9(2) . . ?
O10 Ag16 Ag6 79.2(2) . . ?
O10 Ag16 Ag15 97.3(2) . . ?
O10 Ag16 S3 98.8(2) . . ?
O10 Ag16 S9 76.5(2) . . ?
S1 Ag1 Ag8 122.78(16) . 3_666 ?
S1 Ag1 S5 145.84(19) . 3_666 ?
S5 Ag1 Ag8 52.07(14) 3_666 3_666 ?
Ag14 Ag7 Ag15 55.98(16) . . ?
S4 Ag7 Ag15 49.73(12) . . ?
S4 Ag7 Ag14 100.7(3) . . ?
S4 Ag7 S5 138.12(16) . . ?
S4 Ag7 Ag26 105.9(3) . . ?
S5 Ag7 Ag15 105.83(14) . . ?
S5 Ag7 Ag14 50.61(19) . . ?
S5 Ag7 Ag26 53.8(4) . . ?
O18 Ag7 Ag15 91.0(8) . . ?
O18 Ag7 Ag14 97.8(10) . . ?
O18 Ag7 S4 106.9(5) . . ?
O18 Ag7 S5 106.9(5) . . ?
O2A Ag7 Ag15 90.4(16) . . ?
O2A Ag7 S4 104.1(17) . . ?
O2A Ag7 S5 110.1(15) . . ?
O2A Ag7 Ag26 87.3(13) . . ?
Ag26 Ag7 Ag15 57.4(2) . . ?
S11 Ag21 Ag22 121.23(15) . . ?
S11 Ag21 S13 135.05(17) . . ?
S11 Ag21 Ag4A 96.2(2) . . ?
S11 Ag21 Ag25 52.7(8) . . ?
S13 Ag21 Ag22 57.31(16) . . ?
S13 Ag21 Ag4A 43.8(3) . . ?
S13 Ag21 Ag25 115.0(3) . . ?
O25 Ag21 Ag22 88.9(7) . . ?
O25 Ag21 S11 111.3(9) . . ?
O25 Ag21 S13 113.5(9) . . ?
Ag25 Ag21 Ag4A 111.8(9) . . ?
Ag19 Ag20 Ag4A 114.40(18) . . ?
S12 Ag20 Ag19 130.31(11) . . ?
S12 Ag20 O26 100.9(5) . . ?
S12 Ag20 Ag4A 47.6(3) . . ?
S11 Ag20 Ag19 54.16(12) . . ?
S11 Ag20 S12 147.13(19) . . ?
S11 Ag20 O26 109.5(5) . . ?
S11 Ag20 Ag4A 99.6(3) . . ?
O26 Ag20 Ag19 103.5(5) . . ?
O26 Ag20 Ag4A 141.1(6) . . ?
Ag5 Ag10 Ag27 88.7(5) 3_666 3_666 ?
S3 Ag10 Ag5 48.47(11) 3_666 3_666 ?
S3 Ag10 Ag6A 162.4(3) 3_666 . ?
S3 Ag10 Ag27 45.0(5) 3_666 3_666 ?
S2 Ag10 Ag5 129.28(18) 3_666 3_666 ?
S2 Ag10 S3 95.6(2) 3_666 3_666 ?
S2 Ag10 Ag6A 99.6(3) 3_666 . ?
S2 Ag10 Ag27 51.0(5) 3_666 3_666 ?
S6 Ag10 Ag5 78.09(15) . 3_666 ?
S6 Ag10 S3 114.70(19) . 3_666 ?
S6 Ag10 S2 149.4(3) . 3_666 ?
S6 Ag10 Ag6A 51.4(2) . . ?
S6 Ag10 Ag27 157.5(5) . 3_666 ?
Ag6A Ag10 Ag27 150.5(5) . 3_666 ?
Ag17 Ag23 Ag13 163.9(2) . . ?
S9 Ag23 Ag17 50.71(16) . . ?
S9 Ag23 Ag13 137.6(2) . . ?
S9 Ag23 S8 96.0(2) . . ?
S9 Ag23 Ag24 154.0(3) . . ?
S14 Ag23 Ag17 96.52(19) . . ?
S14 Ag23 S9 141.9(2) . . ?
S14 Ag23 Ag13 79.5(3) . . ?
S14 Ag23 S8 112.8(2) . . ?
S14 Ag23 Ag24 62.6(3) . . ?
S8 Ag23 Ag17 146.59(19) . . ?
S8 Ag23 Ag13 45.9(2) . . ?
Ag24 Ag23 S8 59.2(3) . . ?
Ag17 Ag18 Ag19 86.4(6) . . ?
S11 Ag18 Ag19 49.49(17) . . ?
S11 Ag18 Ag17 134.9(6) . . ?
S14 Ag18 Ag19 141.7(4) . . ?
S14 Ag18 Ag17 95.7(7) . . ?
S14 Ag18 S11 123.7(8) . . ?
S10 Ag18 Ag19 66.8(3) . . ?
S10 Ag18 Ag17 52.2(5) . . ?
S10 Ag18 S11 95.2(3) . . ?
S10 Ag18 S14 140.8(8) . . ?
Ag23 Ag17 Ag3 157.1(4) . . ?
Ag23 Ag17 Ag4 123.7(4) . . ?
Ag18 Ag17 Ag23 72.8(3) . . ?
Ag18 Ag17 Ag3 98.92(19) . . ?
Ag18 Ag17 Ag4 160.3(4) . . ?
Ag3 Ag17 Ag4 61.7(4) . . ?
S9 Ag17 Ag23 55.0(2) . . ?
S9 Ag17 Ag18 127.7(4) . . ?
S9 Ag17 Ag3 130.2(2) . . ?
S9 Ag17 Ag4 70.1(4) . . ?
S9 Ag17 S10 171.5(5) . . ?
S10 Ag17 Ag23 127.0(3) . . ?
S10 Ag17 Ag18 54.6(2) . . ?
S10 Ag17 Ag3 52.04(19) . . ?
S10 Ag17 Ag4 109.2(5) . . ?
V5 V2 V4 175.24(9) . 3_666 ?
O5 V2 V4 47.9(2) 3_666 3_666 ?
O5 V2 V4 127.6(2) . 3_666 ?
O5 V2 V5 47.8(2) . . ?
O5 V2 V5 127.6(2) 3_666 . ?
O5 V2 O5 79.8(3) . 3_666 ?
O3 V2 V4 88.9(3) . 3_666 ?
O3 V2 V5 88.9(3) . . ?
O3 V2 O5 80.8(3) . 3_666 ?
O3 V2 O5 80.7(3) . . ?
O8 V2 V4 90.2(3) . 3_666 ?
O8 V2 V5 90.1(3) . . ?
O8 V2 O5 80.0(3) . 3_666 ?
O8 V2 O5 80.0(3) . . ?
O8 V2 O3 154.8(3) . . ?
O6 V2 V4 38.9(3) . 3_666 ?
O6 V2 V5 145.7(3) . . ?
O6 V2 O5 166.5(4) . . ?
O6 V2 O5 86.7(4) . 3_666 ?
O6 V2 O3 97.2(4) . . ?
O6 V2 O8 97.8(4) . . ?
O6 V2 O12 106.5(4) . . ?
O12 V2 V4 145.4(3) . 3_666 ?
O12 V2 V5 39.2(3) . . ?
O12 V2 O5 87.0(4) . . ?
O12 V2 O5 166.7(4) . 3_666 ?
O12 V2 O3 97.8(4) . . ?
O12 V2 O8 97.2(4) . . ?
S12 Ag11 Ag5 50.04(11) . 3_666 ?
S12 Ag11 S13 114.7(2) . . ?
S12 Ag11 Ag12 145.6(2) . . ?
S13 Ag11 Ag5 164.0(2) . 3_666 ?
S13 Ag11 Ag12 48.14(15) . . ?
S6 Ag11 Ag5 77.35(18) . 3_666 ?
S6 Ag11 S12 120.7(2) . . ?
S6 Ag11 S13 118.4(2) . . ?
S6 Ag11 Ag12 91.5(2) . . ?
Ag12 Ag11 Ag5 139.93(13) . 3_666 ?
V4 V3 V5 58.80(7) . . ?
O5 V3 V4 47.4(2) . . ?
O5 V3 V5 46.8(2) . . ?
O5 V3 V1 86.2(2) . 3_666 ?
O3 V3 V4 86.5(3) 3_666 . ?
O3 V3 V5 123.3(3) 3_666 . ?
O3 V3 O5 76.5(3) 3_666 . ?
O3 V3 V1 40.8(2) 3_666 3_666 ?
O8 V3 V4 123.6(3) . . ?
O8 V3 V5 87.4(3) . . ?
O8 V3 O5 76.3(3) . . ?
O8 V3 O3 76.1(3) . 3_666 ?
O8 V3 V1 39.2(2) . 3_666 ?
O7 V3 V4 33.7(3) . . ?
O7 V3 V5 84.3(3) . . ?
O7 V3 O5 80.6(4) . . ?
O7 V3 O3 88.6(4) . 3_666 ?
O7 V3 O8 154.6(4) . . ?
O7 V3 V1 129.4(3) . 3_666 ?
O13 V3 V4 83.8(3) . . ?
O13 V3 V5 34.1(3) . . ?
O13 V3 O5 80.5(4) . . ?
O13 V3 O3 155.7(4) . 3_666 ?
O13 V3 O8 91.0(4) . . ?
O13 V3 O7 95.4(4) . . ?
O13 V3 V1 130.3(3) . 3_666 ?
O9 V3 V4 136.7(3) . . ?
O9 V3 V5 137.2(4) . . ?
O9 V3 O5 174.4(4) . . ?
O9 V3 O3 99.2(4) . 3_666 ?
O9 V3 O8 99.2(4) . . ?
O9 V3 O7 103.1(4) . . ?
O9 V3 O13 103.2(5) . . ?
O9 V3 V1 88.2(3) . 3_666 ?
V1 V3 V4 119.95(9) 3_666 . ?
V1 V3 V5 119.64(9) 3_666 . ?
Ag17 Ag3 Ag2 135.2(2) . . ?
Ag17 Ag3 Ag4 59.3(4) . . ?
Ag2 Ag3 Ag4 111.3(3) . . ?
Ag2 Ag3 Ag 151.1(12) . . ?
Ag2 Ag3 Ag27 102.1(7) . . ?
S10 Ag3 Ag17 51.76(16) . . ?
S10 Ag3 Ag2 133.26(18) . . ?
S10 Ag3 Ag4 106.7(4) . . ?
S10 Ag3 S2 173.5(3) . . ?
S10 Ag3 Ag 52.7(5) . . ?
S10 Ag3 Ag27 119.3(9) . . ?
S2 Ag3 Ag17 126.42(18) . . ?
S2 Ag3 Ag2 52.99(18) . . ?
S2 Ag3 Ag4 69.4(4) . . ?
S2 Ag3 Ag 123.3(6) . . ?
S2 Ag3 Ag27 56.4(9) . . ?
Ag Ag3 Ag27 66.9(10) . . ?
Ag14 Ag8 Ag1 87.8(2) . 3_666 ?
S5 Ag8 Ag1 50.64(13) . 3_666 ?
S5 Ag8 Ag14 50.2(5) . . ?
S5 Ag8 O13 93.4(2) . . ?
S5 Ag8 Ag9 163.3(2) . . ?
O13 Ag8 Ag1 53.4(2) . 3_666 ?
O13 Ag8 Ag14 94.8(4) . . ?
O13 Ag8 Ag9 83.5(2) . . ?
Ag9 Ag8 Ag1 116.62(13) . 3_666 ?
Ag9 Ag8 Ag14 146.3(5) . . ?
S7 Ag8 Ag1 152.45(17) . 3_666 ?
S7 Ag8 Ag14 91.4(5) . . ?
S7 Ag8 S5 140.5(3) . . ?
S7 Ag8 O13 99.3(2) . . ?
S7 Ag8 Ag9 56.0(2) . . ?
S7 Ag8 O20 114.7(8) . . ?
S7 Ag8 O9A 104(2) . . ?
O20 Ag8 Ag1 80.0(9) . 3_666 ?
O20 Ag8 Ag14 144.0(10) . . ?
O20 Ag8 S5 97.8(8) . . ?
O20 Ag8 O13 104.3(11) . . ?
O20 Ag8 Ag9 67.4(8) . . ?
O9A Ag8 S5 102(2) . . ?
O9A Ag8 O13 117.6(17) . . ?
V2 V4 V3 62.11(7) 3_666 . ?
V2 V4 V1 61.56(7) 3_666 . ?
V3 V4 V1 91.98(8) . . ?
V5 V4 V2 92.30(8) . 3_666 ?
V5 V4 V3 61.02(7) . . ?
V5 V4 V1 60.24(7) . . ?
O5 V4 V2 44.4(2) . 3_666 ?
O5 V4 V3 46.1(2) . . ?
O5 V4 V5 47.9(2) . . ?
O5 V4 V1 46.0(2) . . ?
O6 V4 V2 31.1(2) 3_666 3_666 ?
O6 V4 V3 82.8(2) 3_666 . ?
O6 V4 V5 123.4(2) 3_666 . ?
O6 V4 O5 75.5(3) 3_666 . ?
O6 V4 V1 81.0(2) 3_666 . ?
O7 V4 V2 79.4(3) . 3_666 ?
O7 V4 V3 33.2(2) . . ?
O7 V4 V5 85.9(3) . . ?
O7 V4 O5 78.8(3) . . ?
O7 V4 O6 84.5(4) . 3_666 ?
O7 V4 O2 155.0(4) . . ?
O7 V4 V1 124.8(3) . . ?
O2 V4 V2 78.1(3) . 3_666 ?
O2 V4 V3 123.6(3) . . ?
O2 V4 V5 84.0(2) . . ?
O2 V4 O5 77.5(3) . . ?
O2 V4 O6 82.1(4) . 3_666 ?
O2 V4 V1 32.0(2) . . ?
O11 V4 V2 126.6(3) . 3_666 ?
O11 V4 V3 83.1(3) . . ?
O11 V4 V5 34.3(3) . . ?
O11 V4 O5 82.2(3) . . ?
O11 V4 O6 157.6(4) . 3_666 ?
O11 V4 O7 93.1(4) . . ?
O11 V4 O2 91.5(4) . . ?
O11 V4 V1 82.2(3) . . ?
O4 V4 V2 130.1(4) . 3_666 ?
O4 V4 V3 133.9(4) . . ?
O4 V4 V5 137.6(4) . . ?
O4 V4 O5 174.4(4) . . ?
O4 V4 O6 98.9(4) . 3_666 ?
O4 V4 O7 100.7(5) . . ?
O4 V4 O2 102.1(5) . . ?
O4 V4 O11 103.4(5) . . ?
O4 V4 V1 134.0(4) . . ?
V2 V5 V3 61.18(7) . . ?
V2 V5 V1 62.49(7) . . ?
V4 V5 V2 92.23(8) . . ?
V4 V5 V3 60.19(7) . . ?
V4 V5 V1 60.89(7) . . ?
O5 V5 V2 44.2(2) . . ?
O5 V5 V3 45.7(2) . . ?
O5 V5 V4 48.1(2) . . ?
O5 V5 V1 46.3(2) . . ?
O12 V5 V2 31.7(2) . . ?
O12 V5 V3 80.8(2) . . ?
O12 V5 V4 123.9(2) . . ?
O12 V5 O5 75.9(3) . . ?
O12 V5 V1 83.8(3) . . ?
O11 V5 V2 126.5(3) . . ?
O11 V5 V3 82.4(3) . . ?
O11 V5 V4 34.3(3) . . ?
O11 V5 O5 82.3(3) . . ?
O11 V5 O12 158.1(4) . . ?
O11 V5 O10 93.0(4) . . ?
O11 V5 O13 91.0(4) . . ?
O11 V5 V1 82.8(3) . . ?
O10 V5 V2 79.3(3) . . ?
O10 V5 V3 124.2(3) . . ?
O10 V5 V4 85.7(3) . . ?
O10 V5 O5 78.5(3) . . ?
O10 V5 O12 85.0(4) . . ?
O10 V5 O13 155.3(4) . . ?
O10 V5 V1 32.8(3) . . ?
O13 V5 V2 78.8(3) . . ?
O13 V5 V3 32.6(3) . . ?
O13 V5 V4 83.9(3) . . ?
O13 V5 O5 77.9(3) . . ?
O13 V5 O12 82.3(4) . . ?
O13 V5 V1 124.2(3) . . ?
O14 V5 V2 129.6(4) . . ?
O14 V5 V3 133.0(4) . . ?
O14 V5 V4 138.1(4) . . ?
O14 V5 O5 173.7(4) . . ?
O14 V5 O12 97.9(4) . . ?
O14 V5 O11 103.8(5) . . ?
O14 V5 O10 102.3(5) . . ?
O14 V5 O13 100.4(5) . . ?
O14 V5 V1 135.0(4) . . ?
V1 V5 V3 91.87(8) . . ?
S1 Ag2 Ag3 84.54(16) . . ?
S1 Ag2 S2 136.4(2) . . ?
S1 Ag2 O9 105.3(2) . 3_666 ?
S2 Ag2 Ag3 51.90(18) . . ?
S2 Ag2 O9 94.2(3) . 3_666 ?
O9 Ag2 Ag3 111.0(2) 3_666 . ?
O66A Ag2 Ag3 137(2) 3_666 . ?
O66A Ag2 S1 115(2) 3_666 . ?
O66A Ag2 S2 98(3) 3_666 . ?
Ag7 Ag15 Ag16 90.43(7) . . ?
Ag14 Ag15 Ag16 118.0(5) . . ?
Ag14 Ag15 Ag7 58.6(4) . . ?
S4 Ag15 Ag16 47.88(12) . . ?
S4 Ag15 Ag7 49.22(12) . . ?
S4 Ag15 Ag14 102.6(2) . . ?
S4 Ag15 Ag26 103.3(4) . . ?
S8 Ag15 Ag16 119.00(17) . . ?
S8 Ag15 Ag7 106.74(19) . . ?
S8 Ag15 Ag14 48.2(4) . . ?
S8 Ag15 S4 143.0(2) . . ?
S8 Ag15 Ag26 54.1(3) . . ?
O17 Ag15 Ag16 104.7(11) . . ?
O17 Ag15 Ag7 129.3(8) . . ?
O17 Ag15 Ag14 137.0(11) . . ?
O17 Ag15 S4 109.8(8) . . ?
O17 Ag15 S8 107.1(8) . . ?
O17 Ag15 Ag26 126.8(12) . . ?
Ag26 Ag15 Ag16 128.3(6) . . ?
Ag26 Ag15 Ag7 55.3(2) . . ?
Ag17 Ag4 Ag3 59.04(18) . . ?
S3 Ag4 Ag17 121.0(6) . . ?
S3 Ag4 Ag3 118.3(4) . . ?
O16 Ag4 Ag17 75.7(10) . . ?
O16 Ag4 Ag3 72.1(11) . . ?
O16 Ag4 S3 162.9(11) . . ?
Ag7 Ag14 Ag8 98.78(18) . . ?
Ag15 Ag14 Ag7 65.5(3) . . ?
Ag15 Ag14 Ag8 139.9(8) . . ?
S5 Ag14 Ag7 52.9(4) . . ?
S5 Ag14 Ag8 52.5(3) . . ?
S5 Ag14 Ag15 117.4(5) . . ?
S5 Ag14 O14 80.0(4) . . ?
S5 Ag14 Ag13 122.3(9) . . ?
O14 Ag14 Ag7 64.3(3) . . ?
O14 Ag14 Ag8 76.0(7) . . ?
O14 Ag14 Ag15 63.9(3) . . ?
O14 Ag14 Ag13 86.4(10) . . ?
Ag13 Ag14 Ag7 150.6(9) . . ?
Ag13 Ag14 Ag8 69.8(7) . . ?
Ag13 Ag14 Ag15 105.2(7) . . ?
S8 Ag14 Ag7 120.6(4) . . ?
S8 Ag14 Ag8 123.8(13) . . ?
S8 Ag14 Ag15 55.3(2) . . ?
S8 Ag14 S5 166.4(10) . . ?
S8 Ag14 O14 86.4(8) . . ?
S8 Ag14 Ag13 56.0(7) . . ?
S13 Ag22 Ag21 52.48(14) . . ?
S13 Ag22 Ag12 49.80(15) . . ?
S14 Ag22 Ag21 100.45(18) . . ?
S14 Ag22 S13 129.1(2) . . ?
S14 Ag22 Ag12 99.76(17) . . ?
S14 Ag22 O22 103(3) . . ?
Ag12 Ag22 Ag21 92.90(11) . . ?
O24 Ag22 Ag21 72.2(8) . . ?
O24 Ag22 S13 101.1(8) . . ?
O24 Ag22 S14 110.3(8) . . ?
O24 Ag22 Ag12 148.2(8) . . ?
O24 Ag22 O22 93(2) . . ?
O22 Ag22 Ag21 155.4(18) . . ?
O22 Ag22 S13 115(4) . . ?
O22 Ag22 Ag12 90(3) . . ?
Ag5 S12 Ag6 73.19(12) 3_666 3_666 ?
Ag5 S12 Ag11 76.22(16) 3_666 . ?
Ag6 S12 Ag11 145.23(18) 3_666 . ?
Ag20 S12 Ag5 140.05(19) . 3_666 ?
Ag20 S12 Ag6 90.75(17) . 3_666 ?
Ag20 S12 Ag11 102.48(19) . . ?
C51 S12 Ag5 115.3(7) . 3_666 ?
C51 S12 Ag6 100.4(9) . 3_666 ?
C51 S12 Ag20 103.3(7) . . ?
C51 S12 Ag11 107.4(10) . . ?
C51 S12 Ag4A 103.8(9) . . ?
Ag4A S12 Ag20 80.8(6) . . ?
Ag6 S4 Ag7 87.04(16) . . ?
Ag6 S4 Ag15 140.5(2) . . ?
Ag16 S4 Ag6 82.04(15) . . ?
Ag16 S4 Ag7 139.34(19) . . ?
Ag16 S4 Ag15 82.94(16) . . ?
Ag7 S4 Ag15 81.05(17) . . ?
C16 S4 Ag6 109.9(8) . . ?
C16 S4 Ag16 111.9(8) . . ?
C16 S4 Ag7 108.6(8) . . ?
C16 S4 Ag15 109.6(8) . . ?
Ag19 S11 Ag18 75.3(5) . . ?
Ag19 S11 Ag25 89.3(15) . . ?
Ag21 S11 Ag19 137.60(19) . . ?
Ag21 S11 Ag18 89.0(4) . . ?
Ag21 S11 Ag25 78.1(13) . . ?
Ag20 S11 Ag19 74.35(14) . . ?
Ag20 S11 Ag21 87.78(18) . . ?
Ag20 S11 Ag18 130.3(4) . . ?
Ag20 S11 Ag25 137.1(6) . . ?
C40 S11 Ag19 112.5(11) . . ?
C40 S11 Ag21 109.8(11) . . ?
C40 S11 Ag20 111.5(9) . . ?
C40 S11 Ag18 116.1(9) . . ?
C40 S11 Ag25 111.4(11) . . ?
Ag5 S3 Ag16 78.21(15) . . ?
Ag5 S3 Ag10 73.32(15) . 3_666 ?
Ag5 S3 Ag4 135.2(3) . . ?
Ag16 S3 Ag10 140.70(19) . 3_666 ?
Ag4 S3 Ag16 88.9(6) . . ?
Ag4 S3 Ag10 92.5(5) . 3_666 ?
C10 S3 Ag5 111.9(8) . . ?
C10 S3 Ag16 109.6(8) . . ?
C10 S3 Ag10 105.9(8) . 3_666 ?
C10 S3 Ag4 112.8(9) . . ?
C10 S3 Ag27 106.2(11) . . ?
Ag27 S3 Ag5 137.8(6) . . ?
Ag27 S3 Ag16 105.7(11) . . ?
Ag19 S1 Ag1 119.7(2) . . ?
Ag19 S1 Ag2 118.0(2) . . ?
Ag2 S1 Ag1 97.57(19) . . ?
C2 S1 Ag19 108.7(7) . . ?
C2 S1 Ag1 106.0(7) . . ?
C2 S1 Ag2 105.4(8) . . ?
Ag21 S13 Ag11 108.7(2) . . ?
Ag21 S13 Ag22 70.21(17) . . ?
Ag21 S13 Ag8A 95.9(3) . . ?
Ag22 S13 Ag11 136.2(2) . . ?
Ag12 S13 Ag21 123.2(2) . . ?
Ag12 S13 Ag11 74.11(19) . . ?
Ag12 S13 Ag22 71.7(2) . . ?
Ag4A S13 Ag21 86.2(6) . . ?
Ag4A S13 Ag8A 119.5(4) . . ?
C45 S13 Ag21 117.4(11) . . ?
C45 S13 Ag11 113.2(12) . . ?
C45 S13 Ag22 104.4(12) . . ?
C45 S13 Ag12 111.7(11) . . ?
C45 S13 Ag8A 109.0(11) . . ?
C45 S13 Ag4A 123.2(12) . . ?
Ag1 S5 Ag7 88.77(18) 3_666 . ?
Ag1 S5 Ag8 77.30(17) 3_666 . ?
Ag1 S5 Ag26 136.0(7) 3_666 . ?
Ag7 S5 Ag8 136.7(2) . . ?
Ag14 S5 Ag1 122.8(7) . 3_666 ?
Ag14 S5 Ag7 76.5(4) . . ?
Ag14 S5 Ag8 77.3(7) . . ?
C27 S5 Ag1 117.6(9) . 3_666 ?
C27 S5 Ag7 116.7(8) . . ?
C27 S5 Ag8 106.0(7) . . ?
C27 S5 Ag14 118.4(10) . . ?
C27 S5 Ag26 106.4(11) . . ?
Ag26 S5 Ag7 71.4(3) . . ?
Ag26 S5 Ag8 90.7(5) . . ?
Ag23 S9 Ag16 116.7(2) . . ?
Ag23 S9 Ag 87.9(11) . . ?
Ag17 S9 Ag16 117.8(3) . . ?
Ag17 S9 Ag23 74.3(3) . . ?
C13 S9 Ag16 121.5(9) . . ?
C13 S9 Ag23 106.2(12) . . ?
C13 S9 Ag17 110.6(10) . . ?
C13 S9 Ag 91(2) . . ?
Ag S9 Ag16 126.6(8) . . ?
Ag23 S14 Ag18 88.4(6) . . ?
Ag23 S14 Ag8A 108.6(3) . . ?
Ag23 S14 Ag24 63.2(2) . . ?
Ag22 S14 Ag23 140.4(3) . . ?
Ag22 S14 Ag18 105.0(6) . . ?
C37 S14 Ag23 102.9(10) . . ?
C37 S14 Ag18 99.7(11) . . ?
C37 S14 Ag22 111.0(11) . . ?
C37 S14 Ag8A 130.5(12) . . ?
C37 S14 Ag24 119.5(10) . . ?
C37 S14 Ag25 95.5(13) . . ?
Ag24 S14 Ag8A 51.2(3) . . ?
Ag25 S14 Ag23 103.5(16) . . ?
Ag25 S14 Ag8A 112.6(7) . . ?
Ag25 S14 Ag24 144.1(10) . . ?
Ag17 S10 Ag18 73.2(6) . . ?
Ag17 S10 Ag3 76.19(19) . . ?
Ag3 S10 Ag18 132.2(5) . . ?
Ag3 S10 Ag 76.2(6) . . ?
Ag3 S10 Ag25 141.9(9) . . ?
C54 S10 Ag18 116.5(9) . . ?
C54 S10 Ag17 106.2(13) . . ?
C54 S10 Ag3 106.8(9) . . ?
C54 S10 Ag 85(2) . . ?
C54 S10 Ag25 109.1(12) . . ?
Ag S10 Ag25 94.5(11) . . ?
Ag10 S2 Ag27 81.8(7) 3_666 . ?
Ag3 S2 Ag10 124.7(2) . 3_666 ?
Ag3 S2 Ag2 75.1(2) . . ?
Ag3 S2 Ag27 73.4(9) . . ?
Ag2 S2 Ag10 88.4(2) . 3_666 ?
Ag2 S2 Ag27 132.9(8) . . ?
C5 S2 Ag10 119.8(8) . 3_666 ?
C5 S2 Ag3 115.5(8) . . ?
C5 S2 Ag2 110.2(10) . . ?
C5 S2 Ag27 114.6(12) . . ?
V2 O5 V2 100.2(3) . 3_666 ?
V2 O5 V3 92.1(3) . . ?
V2 O5 V3 93.0(3) 3_666 . ?
V2 O5 V4 87.8(3) 3_666 . ?
V2 O5 V4 171.9(4) . . ?
V2 O5 V5 171.7(4) 3_666 . ?
V2 O5 V5 88.0(3) . . ?
V2 O5 V1 93.6(3) . . ?
V2 O5 V1 92.2(3) 3_666 . ?
V3 O5 V4 86.5(3) . . ?
V3 O5 V5 87.5(3) . . ?
V3 O5 V1 171.5(4) . . ?
V5 O5 V4 84.0(3) . . ?
V1 O5 V4 87.0(3) . . ?
V1 O5 V5 86.4(3) . . ?
V2 O3 Ag5 116.1(4) . . ?
V2 O3 V3 107.5(4) . 3_666 ?
V2 O3 V1 107.7(4) . . ?
V3 O3 Ag5 116.6(4) 3_666 . ?
V3 O3 V1 98.7(3) 3_666 . ?
V1 O3 Ag5 108.5(4) . . ?
V2 O8 V3 108.8(4) . . ?
V2 O8 V1 108.7(4) . 3_666 ?
V3 O8 V1 102.1(4) . 3_666 ?
V2 O6 V4 110.0(4) . 3_666 ?
V3 O7 V4 113.1(4) . . ?
V3 O7 Ag7A 115.2(5) . . ?
V4 O7 Ag7A 124.0(5) . . ?
V4 O2 Ag19 105.5(4) . . ?
V1 O2 Ag19 115.3(4) . . ?
V1 O2 V4 113.2(5) . . ?
V2 O12 Ag6 122.9(4) . . ?
V2 O12 V5 109.1(4) . . ?
V5 O12 Ag6 116.4(4) . . ?
V5 O11 V4 111.4(5) . . ?
V5 O10 Ag16 116.9(4) . . ?
V1 O10 Ag16 128.0(5) . . ?
V1 O10 V5 113.5(5) . . ?
V3 O13 Ag8 122.6(5) . . ?
V3 O13 V5 113.3(5) . . ?
V5 O13 Ag8 115.6(4) . . ?
V3 O9 Ag2 126.2(5) . 3_666 ?
V5 O14 Ag14 140.6(9) . . ?
C57 O27 Ag6 122.3(16) . 3_666 ?
C57 O26 Ag20 125.3(16) . . ?
O27 C57 C56 114(2) . . ?
O26 C57 O27 130(2) . . ?
O26 C57 C56 116(2) . . ?
F16 C56 C57 114(2) . . ?
F17 C56 C57 113(2) . . ?
F17 C56 F16 100(2) . . ?
F17 C56 F18 105(2) . . ?
F18 C56 C57 112(2) . . ?
F18 C56 F16 111(2) . . ?
F01{ C56 C57 107(3) . . ?
F0 C56 C57 111(2) . . ?
F0 C56 F01{ 95(3) . . ?
F19 C56 C57 114(3) . . ?
F19 C56 F01{ 101(3) . . ?
F19 C56 F0 125(4) . . ?
V3 V1 V4 119.06(9) 3_666 . ?
V3 V1 V5 119.22(9) 3_666 . ?
V5 V1 V4 58.86(7) . . ?
O5 V1 V3 85.3(2) . 3_666 ?
O5 V1 V4 47.0(2) . . ?
O5 V1 V5 47.3(2) . . ?
O3 V1 V3 40.5(2) . 3_666 ?
O3 V1 V4 122.8(3) . . ?
O3 V1 V5 86.1(3) . . ?
O3 V1 O5 75.8(3) . . ?
O8 V1 V3 38.7(2) 3_666 3_666 ?
O8 V1 V4 87.5(3) 3_666 . ?
O8 V1 V5 123.1(3) 3_666 . ?
O8 V1 O5 76.0(3) 3_666 . ?
O8 V1 O3 75.2(3) 3_666 . ?
O2 V1 V3 129.2(3) . 3_666 ?
O2 V1 V4 34.9(3) . . ?
O2 V1 V5 85.0(3) . . ?
O2 V1 O5 81.3(4) . . ?
O2 V1 O3 155.4(4) . . ?
O2 V1 O8 90.6(4) . 3_666 ?
O2 V1 O10 97.0(4) . . ?
O10 V1 V3 128.6(3) . 3_666 ?
O10 V1 V4 84.7(3) . . ?
O10 V1 V5 33.8(3) . . ?
O10 V1 O5 80.4(4) . . ?
O10 V1 O3 88.1(4) . . ?
O10 V1 O8 153.7(4) . 3_666 ?
O1 V1 V3 88.5(4) . 3_666 ?
O1 V1 V4 138.0(3) . . ?
O1 V1 V5 136.5(4) . . ?
O1 V1 O5 173.8(4) . . ?
O1 V1 O3 98.9(4) . . ?
O1 V1 O8 99.7(4) . 3_666 ?
O1 V1 O2 103.3(5) . . ?
O1 V1 O10 102.9(5) . . ?
Ag10 S6 Ag11 117.6(2) . . ?
Ag10 S6 Ag7A 125.0(3) . . ?
Ag10 S6 Ag6A 77.4(3) . . ?
Ag9 S6 Ag10 98.4(3) . . ?
Ag9 S6 Ag11 91.6(3) . . ?
Ag6A S6 Ag7A 68.9(5) . . ?
C48 S6 Ag10 117.7(10) . . ?
C48 S6 Ag11 115.0(9) . . ?
C48 S6 Ag9 111.2(10) . . ?
C48 S6 Ag7A 111.5(10) . . ?
C48 S6 Ag6A 102.8(9) . . ?
S6 Ag9 Ag8 157.9(2) . . ?
S6 Ag9 Ag12 95.5(3) . . ?
S6 Ag9 S7 141.9(4) . . ?
Ag12 Ag9 Ag8 89.58(18) . . ?
S7 Ag9 Ag8 49.34(18) . . ?
S7 Ag9 Ag12 46.7(2) . . ?
O21 Ag9 Ag8 77.4(10) . . ?
O21 Ag9 S6 108.9(11) . . ?
O21 Ag9 Ag12 144.9(10) . . ?
O21 Ag9 S7 103.8(11) . . ?
Ag22 Ag12 Ag11 111.08(14) . . ?
Ag22 Ag12 Ag9 172.99(16) . . ?
S13 Ag12 Ag11 57.74(18) . . ?
S13 Ag12 Ag22 58.53(17) . . ?
S13 Ag12 Ag9 121.8(2) . . ?
Ag9 Ag12 Ag11 72.48(16) . . ?
S7 Ag12 Ag11 130.5(3) . . ?
S7 Ag12 Ag22 117.6(3) . . ?
S7 Ag12 S13 166.0(3) . . ?
S7 Ag12 Ag9 60.2(3) . . ?
Ag14 Ag13 Ag23 95.1(3) . . ?
S8 Ag13 Ag23 60.2(3) . . ?
S8 Ag13 Ag14 51.5(3) . . ?
S7 Ag13 Ag23 128.0(4) . . ?
S7 Ag13 Ag14 103.5(5) . . ?
S7 Ag13 S8 154.7(6) . . ?
Ag15 S8 Ag23 94.1(2) . . ?
Ag15 S8 Ag24 139.3(3) . . ?
Ag15 S8 Ag26 72.4(3) . . ?
Ag14 S8 Ag23 117.0(7) . . ?
Ag14 S8 Ag15 76.5(4) . . ?
Ag14 S8 Ag13 72.5(8) . . ?
Ag13 S8 Ag23 73.9(3) . . ?
Ag13 S8 Ag15 136.2(3) . . ?
C24 S8 Ag23 124.5(10) . . ?
C24 S8 Ag15 114.4(12) . . ?
C24 S8 Ag14 115.6(12) . . ?
C24 S8 Ag13 106.7(12) . . ?
C24 S8 Ag24 105.8(12) . . ?
C24 S8 Ag26 103.3(12) . . ?
Ag24 S8 Ag23 56.2(2) . . ?
Ag26 S8 Ag23 131.2(8) . . ?
Ag26 S8 Ag24 104.9(6) . . ?
Ag8 S7 Ag9 74.6(3) . . ?
Ag8 S7 Ag8A 147.9(3) . . ?
Ag8 S7 Ag7A 103.1(4) . . ?
Ag8 S7 Ag24 109.7(4) . . ?
Ag12 S7 Ag8 131.1(3) . . ?
Ag12 S7 Ag9 73.1(3) . . ?
Ag12 S7 Ag13 101.8(5) . . ?
Ag13 S7 Ag8 92.8(4) . . ?
Ag13 S7 Ag9 155.4(3) . . ?
Ag7A S7 Ag8A 73.1(4) . . ?
Ag7A S7 Ag24 112.8(4) . . ?
C32 S7 Ag8 111.2(12) . . ?
C32 S7 Ag9 96.6(15) . . ?
C32 S7 Ag12 108.2(11) . . ?
C32 S7 Ag13 107.7(15) . . ?
C32 S7 Ag8A 100.1(12) . . ?
C32 S7 Ag7A 107.3(13) . . ?
C32 S7 Ag24 112.3(16) . . ?
Ag24 S7 Ag8A 48.6(3) . . ?
S1 C2 H2 106.6 . . ?
C1 C2 S1 110.1(14) . . ?
C1 C2 H2 106.6 . . ?
C3 C2 S1 107.9(14) . . ?
C3 C2 H2 106.6 . . ?
C3 C2 C1 118(2) . . ?
S12 C51 H51 103.5 . . ?
C52 C51 S12 114.9(16) . . ?
C52 C51 H51 103.5 . . ?
C50 C51 S12 114.7(16) . . ?
C50 C51 H51 103.5 . . ?
C50 C51 C52 115(2) . . ?
C2 C1 H1A 109.5 . . ?
C2 C1 H1B 109.5 . . ?
C2 C1 H1C 109.5 . . ?
H1A C1 H1B 109.5 . . ?
H1A C1 H1C 109.5 . . ?
H1B C1 H1C 109.5 . . ?
S5 C27 H27 96.5 . . ?
S5 C27 H27A 113.3 . . ?
C26 C27 S5 135(4) . . ?
C26 C27 H27 96.5 . . ?
C28 C27 S5 117(3) . . ?
C28 C27 H27 96.5 . . ?
C28 C27 C26 104(4) . . ?
C29A C27 S5 107.1(17) . . ?
C29A C27 H27A 113.3 . . ?
C29A C27 C74A 106(3) . . ?
C74A C27 S5 102.4(18) . . ?
C74A C27 H27A 113.3 . . ?
C2 C3 H3A 109.5 . . ?
C2 C3 H3B 109.5 . . ?
C2 C3 H3C 109.5 . . ?
H3A C3 H3B 109.5 . . ?
H3A C3 H3C 109.5 . . ?
H3B C3 H3C 109.5 . . ?
C51 C52 H52A 109.5 . . ?
C51 C52 H52B 109.5 . . ?
C51 C52 H52C 109.5 . . ?
H52A C52 H52B 109.5 . . ?
H52A C52 H52C 109.5 . . ?
H52B C52 H52C 109.5 . . ?
S2 C5 H5A 97.3 . . ?
S2 C5 H5B 100.3 . . ?
C4 C5 S2 114(2) . . ?
C4 C5 H5A 97.3 . . ?
C6 C5 S2 114(3) . . ?
C6 C5 H5A 97.3 . . ?
C6 C5 C4 128(3) . . ?
C67A C5 S2 113(3) . . ?
C67A C5 H5B 100.3 . . ?
C67A C5 C44A 136(4) . . ?
C44A C5 S2 101(3) . . ?
C44A C5 H5B 100.3 . . ?
S9 C13 H13 108.0 . . ?
C12 C13 S9 116(2) . . ?
C12 C13 H13 108.0 . . ?
C12 C13 C14 108(3) . . ?
C14 C13 S9 109(2) . . ?
C14 C13 H13 108.0 . . ?
C51 C50 H50A 111.7 . . ?
C51 C50 H50B 104.4 . . ?
C51 C50 H50C 112.2 . . ?
H50A C50 H50B 109.5 . . ?
H50A C50 H50C 109.6 . . ?
H50B C50 H50C 109.3 . . ?
C27 C26 H26A 110.4 . . ?
C27 C26 H26B 108.0 . . ?
C27 C26 H26C 110.1 . . ?
H26A C26 H26B 109.5 . . ?
H26A C26 H26C 109.4 . . ?
H26B C26 H26C 109.4 . . ?
C13 C12 H12A 109.5 . . ?
C13 C12 H12B 109.5 . . ?
C13 C12 H12C 109.5 . . ?
H12A C12 H12B 109.5 . . ?
H12A C12 H12C 109.5 . . ?
H12B C12 H12C 109.5 . . ?
C13 C14 H14A 109.5 . . ?
C13 C14 H14B 109.5 . . ?
C13 C14 H14C 109.5 . . ?
H14A C14 H14B 109.5 . . ?
H14A C14 H14C 109.5 . . ?
H14B C14 H14C 109.5 . . ?
S10 C54 H54 113.5 . . ?
S10 C54 H54A 101.6 . . ?
C53 C54 S10 100(4) . . ?
C53 C54 H54 113.5 . . ?
C53 C54 C55 108(6) . . ?
C55 C54 S10 107(4) . . ?
C55 C54 H54 113.5 . . ?
C54A C54 S10 118(3) . . ?
C54A C54 H54A 101.6 . . ?
C54A C54 C64A 112(4) . . ?
C64A C54 S10 118(3) . . ?
C64A C54 H54A 101.6 . . ?
C5 C4 H4A 109.5 . . ?
C5 C4 H4B 109.5 . . ?
C5 C4 H4C 109.5 . . ?
H4A C4 H4B 109.5 . . ?
H4A C4 H4C 109.5 . . ?
H4B C4 H4C 109.5 . . ?
C54 C53 H53A 98.3 . . ?
C54 C53 H53B 113.3 . . ?
C54 C53 H53C 116.1 . . ?
H53A C53 H53B 109.5 . . ?
H53A C53 H53C 109.4 . . ?
H53B C53 H53C 109.5 . . ?
C54 C55 H55A 123.7 . . ?
C54 C55 H55B 109.1 . . ?
C54 C55 H55C 94.1 . . ?
H55A C55 H55B 109.5 . . ?
H55A C55 H55C 109.5 . . ?
H55B C55 H55C 109.5 . . ?
C5 C6 H6A 109.5 . . ?
C5 C6 H6B 109.5 . . ?
C5 C6 H6C 109.5 . . ?
H6A C6 H6B 109.5 . . ?
H6A C6 H6C 109.5 . . ?
H6B C6 H6C 109.5 . . ?
C27 C28 H28A 107.9 . . ?
C27 C28 H28B 111.8 . . ?
C27 C28 H28C 108.7 . . ?
H28A C28 H28B 109.4 . . ?
H28A C28 H28C 109.5 . . ?
H28B C28 H28C 109.5 . . ?
S13 Ag8A S7 106.0(3) . . ?
S13 Ag8A Ag7A 58.6(3) . . ?
S14 Ag8A S13 114.8(3) . . ?
S14 Ag8A S7 120.2(3) . . ?
S14 Ag8A Ag7A 132.6(3) . . ?
S7 Ag8A Ag7A 48.2(3) . . ?
Ag24 Ag8A S13 152.1(4) . . ?
Ag24 Ag8A S14 64.3(3) . . ?
Ag24 Ag8A S7 59.3(3) . . ?
Ag24 Ag8A Ag7A 100.3(4) . . ?
Ag24 Ag8A O22A 96.0(14) . . ?
O22A Ag8A S13 110.5(18) . . ?
O22A Ag8A S14 104(4) . . ?
O22A Ag8A S7 100(3) . . ?
O22A Ag8A Ag7A 122(4) . . ?
O7 Ag7A S7 97.1(4) . . ?
O7 Ag7A Ag8A 92.2(4) . . ?
O7 Ag7A Ag6A 102.0(4) . . ?
O7 Ag7A Ag4A 65.2(3) . . ?
S6 Ag7A O7 97.1(4) . . ?
S6 Ag7A S7 140.6(5) . . ?
S6 Ag7A Ag8A 156.3(4) . . ?
S6 Ag7A Ag6A 54.6(3) . . ?
S6 Ag7A Ag4A 79.2(4) . . ?
S7 Ag7A Ag8A 58.7(3) . . ?
S7 Ag7A Ag6A 86.5(4) . . ?
S7 Ag7A Ag4A 139.9(6) . . ?
Ag6A Ag7A Ag8A 143.9(4) . . ?
Ag6A Ag7A Ag4A 131.0(5) . . ?
Ag4A Ag7A Ag8A 85.1(5) . . ?
S6 Ag6A Ag10 51.2(2) . . ?
S6 Ag6A Ag7A 56.5(3) . . ?
S6 Ag6A O9A 171.4(15) . . ?
Ag7A Ag6A Ag10 96.9(3) . . ?
C30 Ag6A Ag10 109.7(10) . . ?
C30 Ag6A S6 158.1(11) . . ?
C30 Ag6A Ag7A 144.8(10) . . ?
C30 Ag6A O9A 28.0(11) . . ?
O9A Ag6A Ag10 129.1(18) . . ?
O9A Ag6A Ag7A 116.8(12) . . ?
S4 C16 H16 100.8 . . ?
S4 C16 H16A 106.7 . . ?
C17 C16 S4 114(3) . . ?
C17 C16 H16 100.8 . . ?
C15 C16 S4 117(2) . . ?
C15 C16 H16 100.8 . . ?
C15 C16 C17 118(3) . . ?
C1A C16 S4 109(3) . . ?
C1A C16 H16A 106.7 . . ?
C2A C16 S4 113(2) . . ?
C2A C16 H16A 106.7 . . ?
C2A C16 C1A 114(2) . . ?
S3 C10 H10 116.2 . . ?
S3 C10 H10A 105.0 . . ?
C11 C10 S3 109.9(19) . . ?
C11 C10 H10 116.2 . . ?
C9 C10 S3 104.0(19) . . ?
C9 C10 H10 116.2 . . ?
C9 C10 C11 91(3) . . ?
C32A C10 S3 114(3) . . ?
C32A C10 H10A 105.0 . . ?
C46A C10 S3 114(3) . . ?
C46A C10 H10A 105.0 . . ?
C46A C10 C32A 112(6) . . ?
S11 C40 H40 106.3 . . ?
S11 C40 H40A 94.4 . . ?
C39 C40 S11 114(3) . . ?
C39 C40 H40 106.3 . . ?
C39 C40 C41 117(3) . . ?
C41 C40 S11 106.8(19) . . ?
C41 C40 H40 106.3 . . ?
C27A C40 S11 104(5) . . ?
C27A C40 H40A 94.4 . . ?
C31A C40 S11 116(4) . . ?
C31A C40 H40A 94.4 . . ?
C31A C40 C27A 139(6) . . ?
C16 C17 H17A 109.5 . . ?
C16 C17 H17B 109.5 . . ?
C16 C17 H17C 109.5 . . ?
H17A C17 H17B 109.5 . . ?
H17A C17 H17C 109.5 . . ?
H17B C17 H17C 109.5 . . ?
C40 C39 H39A 109.8 . . ?
C40 C39 H39B 104.6 . . ?
C40 C39 H39C 114.2 . . ?
H39A C39 H39B 109.4 . . ?
H39A C39 H39C 109.2 . . ?
H39B C39 H39C 109.4 . . ?
C40 C41 H41A 109.6 . . ?
C40 C41 H41B 111.4 . . ?
C40 C41 H41C 107.4 . . ?
H41A C41 H41B 109.5 . . ?
H41A C41 H41C 109.4 . . ?
H41B C41 H41C 109.5 . . ?
C10 C11 H11A 109.5 . . ?
C10 C11 H11B 109.5 . . ?
C10 C11 H11C 109.5 . . ?
H11A C11 H11B 109.5 . . ?
H11A C11 H11C 109.5 . . ?
H11B C11 H11C 109.5 . . ?
C10 C9 H9A 108.4 . . ?
C10 C9 H9B 108.4 . . ?
C10 C9 H9C 111.6 . . ?
H9A C9 H9B 109.3 . . ?
H9A C9 H9C 109.6 . . ?
H9B C9 H9C 109.6 . . ?
Ag20 Ag4A Ag21 65.3(5) . . ?
S12 Ag4A Ag21 113.9(8) . . ?
S12 Ag4A Ag20 51.7(3) . . ?
S12 Ag4A Ag7A 132.8(9) . . ?
S13 Ag4A Ag21 50.0(4) . . ?
S13 Ag4A Ag20 115.3(9) . . ?
S13 Ag4A S12 158.3(10) . . ?
S13 Ag4A Ag7A 68.2(4) . . ?
Ag7A Ag4A Ag21 110.3(4) . . ?
Ag7A Ag4A Ag20 147.2(4) . . ?
S6 C48 H48 108.6 . . ?
S6 C48 H48A 106.8 . . ?
C49 C48 S6 121(3) . . ?
C49 C48 H48 108.6 . . ?
C49 C48 C47 106(2) . . ?
C47 C48 S6 103(3) . . ?
C47 C48 H48 108.6 . . ?
C4A C48 S6 112(2) . . ?
C4A C48 H48A 106.8 . . ?
C4A C48 C30A 112(2) . . ?
C30A C48 S6 112(2) . . ?
C30A C48 H48A 106.8 . . ?
S8 C24 H24 101.1 . . ?
S8 C24 H24A 105.6 . . ?
C23 C24 S8 119(5) . . ?
C23 C24 H24 101.1 . . ?
C23 C24 C25 89(7) . . ?
C25 C24 S8 140(5) . . ?
C25 C24 H24 101.1 . . ?
C9A C24 S8 105(2) . . ?
C9A C24 H24A 105.6 . . ?
C9A C24 C40A 126(4) . . ?
C40A C24 S8 108(2) . . ?
C40A C24 H24A 105.6 . . ?
S7 C32 H32 100.6 . . ?
S7 C32 H32A 96.3 . . ?
C31 C32 S7 115(3) . . ?
C31 C32 H32 100.6 . . ?
C33 C32 S7 116(3) . . ?
C33 C32 H32 100.6 . . ?
C33 C32 C31 119(4) . . ?
C41A C32 S7 110(4) . . ?
C41A C32 H32A 96.3 . . ?
C41A C32 C66A 127(5) . . ?
C66A C32 S7 119(4) . . ?
C66A C32 H32A 96.3 . . ?
C48 C49 H49A 110.9 . . ?
C48 C49 H49B 107.1 . . ?
C48 C49 H49C 110.5 . . ?
H49A C49 H49B 109.4 . . ?
H49A C49 H49C 109.5 . . ?
H49B C49 H49C 109.5 . . ?
C24 C23 H23A 120.8 . . ?
C24 C23 H23B 101.1 . . ?
C24 C23 H23C 106.0 . . ?
H23A C23 H23B 109.4 . . ?
H23A C23 H23C 109.4 . . ?
H23B C23 H23C 109.5 . . ?
C48 C47 H47A 110.0 . . ?
C48 C47 H47B 109.5 . . ?
C48 C47 H47C 109.1 . . ?
H47A C47 H47B 109.4 . . ?
H47A C47 H47C 109.4 . . ?
H47B C47 H47C 109.4 . . ?
C32 C31 H31A 107.8 . . ?
C32 C31 H31B 107.0 . . ?
C32 C31 H31C 113.5 . . ?
H31A C31 H31B 109.5 . . ?
H31A C31 H31C 109.5 . . ?
H31B C31 H31C 109.5 . . ?
H36A C36 H36B 109.4 . . ?
H36A C36 H36C 109.4 . . ?
H36B C36 H36C 109.6 . . ?
C37 C36 H36A 110.5 . . ?
C37 C36 H36B 102.7 . . ?
C37 C36 H36C 114.8 . . ?
H38A C38 H38B 109.5 . . ?
H38A C38 H38C 109.5 . . ?
H38B C38 H38C 109.5 . . ?
C37 C38 H38A 110.0 . . ?
C37 C38 H38B 109.0 . . ?
C37 C38 H38C 109.3 . . ?
C32 C33 H33A 111.3 . . ?
C32 C33 H33B 107.3 . . ?
C32 C33 H33C 109.8 . . ?
H33A C33 H33B 109.5 . . ?
H33A C33 H33C 109.4 . . ?
H33B C33 H33C 109.5 . . ?
C22 O18 Ag7 118(5) . . ?
C43 O25 Ag21 114(3) . . ?
C43 O24 Ag22 132(3) . . ?
C24 C25 H25A 99.7 . . ?
C24 C25 H25B 130.8 . . ?
C24 C25 H25C 96.2 . . ?
H25A C25 H25B 109.6 . . ?
H25A C25 H25C 109.5 . . ?
H25B C25 H25C 109.4 . . ?
C20 O17 Ag15 122(3) . . ?
C36A O17 Ag15 148(7) . . ?
Ag3 Ag Ag27 56.8(6) . . ?
S9 Ag Ag3 121.8(18) . . ?
S9 Ag Ag27 80.0(7) . . ?
S10 Ag Ag3 51.1(7) . . ?
S10 Ag S9 144(3) . . ?
S10 Ag Ag27 107.7(10) . . ?
F5 C21 F6 106(3) . . ?
F5 C21 C22 106(3) . . ?
F6 C21 C22 107(3) . . ?
F4 C21 F5 112(2) . . ?
F4 C21 F6 97(3) . . ?
F4 C21 C22 126(3) . . ?
F8A C21 C22 106(3) . . ?
F8A C21 F28A 106(3) . . ?
F17A C21 C22 132(3) . . ?
F17A C21 F8A 109(3) . . ?
F17A C21 F28A 104(3) . . ?
F28A C21 C22 96(3) . . ?
O18 C22 C21 113(5) . . ?
O18 C22 O19 117(3) . . ?
O19 C22 C21 121(3) . . ?
O64A C22 C21 106(3) . . ?
O2A C22 C21 107(3) . . ?
O2A C22 O64A 131(6) . . ?
F15 C42 F14 103(4) . . ?
F15 C42 C43 104(3) . . ?
F13 C42 F15 106(3) . . ?
F13 C42 F14 110(5) . . ?
F13 C42 C43 127(4) . . ?
F14 C42 C43 104(4) . . ?
F1A C42 F29A 110(4) . . ?
F1A C42 C43 115(4) . . ?
F7A C42 F1A 100(2) . . ?
F7A C42 F29A 109(4) . . ?
F7A C42 C43 114(3) . . ?
F29A C42 C43 108(3) . . ?
H19A C19 H19B 109.4 . . ?
H19A C19 H19C 109.6 . . ?
H19B C19 H19C 109.4 . . ?
N1 C19 H19A 110.8 . . ?
N1 C19 H19B 110.5 . . ?
N1 C19 H19C 107.0 . . ?
C19 N1 C18 106(3) . . ?
C20 N1 C19 122(3) . . ?
C20 N1 C18 123(3) . . ?
F7 C29 F9 109(3) . . ?
F7 C29 F8 103(3) . . ?
F7 C29 C30 117(2) . . ?
F9 C29 F8 94(6) . . ?
F9 C29 C30 115(2) . . ?
F8 C29 C30 115(2) . . ?
F16A C29 F9A 106(2) . . ?
F16A C29 C30 97(3) . . ?
F19A C29 F16A 92(3) . . ?
F19A C29 F9A 109(2) . . ?
F19A C29 C30 142(3) . . ?
F9A C29 C30 104(3) . . ?
N1 C18 H18A 112.6 . . ?
N1 C18 H18B 106.5 . . ?
N1 C18 H18C 109.4 . . ?
H18A C18 H18B 109.5 . . ?
H18A C18 H18C 109.5 . . ?
H18B C18 H18C 109.3 . . ?
C8 O16 Ag4 104(3) . . ?
F2 C7 C8 109.9(15) . . ?
F1 C7 F2 110(2) . . ?
F1 C7 F3 112(2) . . ?
F1 C7 C8 112.5(15) . . ?
F3 C7 F2 101(2) . . ?
F3 C7 C8 111.0(15) . . ?
F6A C7 F3A 111(2) . . ?
F6A C7 F4A 110(2) . . ?
F6A C7 C8 112.4(15) . . ?
F3A C7 F4A 102(2) . . ?
F3A C7 C8 111.2(14) . . ?
F4A C7 C8 109.3(14) . . ?
O25 C43 O24 126(4) . . ?
O25 C43 C42 115(3) . . ?
O24 C43 C42 114(3) . . ?
O24A C43 C42 104(7) . . ?
O24A C43 O25A 114(4) . . ?
O25A C43 C42 102(7) . . ?
O16 C8 O15 122(3) . . ?
O16 C8 C7 121(3) . . ?
O15 C8 C7 113(2) . . ?
O15A C8 C7 116(3) . . ?
O15A C8 O16A 123(4) . . ?
O16A C8 C7 115(3) . . ?
C22 O64A Ag26 120(3) . . ?
C22 O2A Ag7 110(5) . . ?
C32 C41A H41D 110.7 . . ?
C32 C41A H41E 109.8 . . ?
C32 C41A H41F 107.9 . . ?
H41D C41A H41E 109.4 . . ?
H41D C41A H41F 109.5 . . ?
H41E C41A H41F 109.4 . . ?
C32 C66A H66A 111.4 . . ?
C32 C66A H66B 110.4 . . ?
C32 C66A H66C 106.5 . . ?
H66A C66A H66B 109.5 . . ?
H66A C66A H66C 109.6 . . ?
H66B C66A H66C 109.4 . . ?
S14 C37 H37 115.9 . . ?
S14 C37 H37A 119.3 . . ?
C36 C37 S14 98(3) . . ?
C36 C37 H37 115.9 . . ?
C38 C37 S14 98(3) . . ?
C38 C37 C36 110(4) . . ?
C38 C37 H37 115.9 . . ?
C28A C37 S14 104(4) . . ?
C28A C37 H37A 119.3 . . ?
C28A C37 C17A 94(5) . . ?
C17A C37 S14 96(4) . . ?
C17A C37 H37A 119.3 . . ?
C10 C32A H32B 110.2 . . ?
C10 C32A H32C 107.3 . . ?
C10 C32A H32D 110.9 . . ?
H32B C32A H32C 109.4 . . ?
H32B C32A H32D 109.5 . . ?
H32C C32A H32D 109.5 . . ?
C10 C46A H46A 112.9 . . ?
C10 C46A H46B 108.3 . . ?
C10 C46A H46C 107.1 . . ?
H46A C46A H46B 109.5 . . ?
H46A C46A H46C 109.4 . . ?
H46B C46A H46C 109.5 . . ?
C37 C28A H28D 109.0 . . ?
C37 C28A H28E 118.9 . . ?
C37 C28A H28F 100.1 . . ?
H28D C28A H28E 109.4 . . ?
H28D C28A H28F 109.4 . . ?
H28E C28A H28F 109.6 . . ?
C37 C17A H17D 112.1 . . ?
C37 C17A H17E 110.6 . . ?
C37 C17A H17F 105.7 . . ?
H17D C17A H17E 109.5 . . ?
H17D C17A H17F 109.5 . . ?
H17E C17A H17F 109.4 . . ?
C40 C27A H27B 108.7 . . ?
C40 C27A H27C 106.9 . . ?
C40 C27A H27D 112.9 . . ?
H27B C27A H27C 109.5 . . ?
H27B C27A H27D 109.4 . . ?
H27C C27A H27D 109.4 . . ?
C40 C31A H31D 96.9 . . ?
C40 C31A H31E 116.1 . . ?
C40 C31A H31F 114.8 . . ?
H31D C31A H31E 109.2 . . ?
H31D C31A H31F 109.5 . . ?
H31E C31A H31F 109.4 . . ?
Ag23 Ag24 S8 64.7(2) . . ?
S14 Ag24 Ag23 54.1(2) . . ?
S14 Ag24 S8 110.3(3) . . ?
S7 Ag24 Ag23 135.8(3) . . ?
S7 Ag24 S14 132.1(4) . . ?
S7 Ag24 S8 113.9(5) . . ?
Ag8A Ag24 Ag23 112.4(4) . . ?
Ag8A Ag24 S14 64.5(4) . . ?
Ag8A Ag24 S8 173.8(5) . . ?
Ag8A Ag24 S7 72.1(3) . . ?
C5 C67A H67A 108.2 . . ?
C5 C67A H67B 113.2 . . ?
C5 C67A H67C 107.0 . . ?
H67A C67A H67B 109.5 . . ?
H67A C67A H67C 109.4 . . ?
H67B C67A H67C 109.4 . . ?
C5 C44A H44A 108.9 . . ?
C5 C44A H44B 101.6 . . ?
C5 C44A H44C 117.7 . . ?
H44A C44A H44B 109.4 . . ?
H44A C44A H44C 109.5 . . ?
H44B C44A H44C 109.3 . . ?
C30 O21 Ag9 118(3) . . ?
C29 C30 Ag6A 146.9(17) . . ?
O21 C30 C29 106(2) . . ?
O20 C30 C29 109(3) . . ?
O20 C30 O21 104(4) . . ?
O66A C30 Ag6A 113(4) . . ?
O66A C30 C29 95(4) . . ?
O9A C30 Ag6A 92(5) . . ?
O9A C30 C29 96(4) . . ?
O9A C30 O66A 110(4) . . ?
C30 O20 Ag8 143(3) . . ?
C30 O66A Ag2 133(6) . 3_666 ?
Ag8 O9A Ag6A 90(3) . . ?
C30 O9A Ag8 143(6) . . ?
C30 O9A Ag6A 60(4) . . ?
F12 C34 F11 111(3) . . ?
F12 C34 F10 113(3) . . ?
F12 C34 C35 106.8(18) . . ?
F11 C34 C35 106.2(18) . . ?
F10 C34 F11 113(3) . . ?
F10 C34 C35 105.9(18) . . ?
F12A C34 F10A 111(3) . . ?
F12A C34 C35 106.6(19) . . ?
F11A C34 F12A 113(3) . . ?
F11A C34 F10A 113(3) . . ?
F11A C34 C35 107.0(19) . . ?
F10A C34 C35 106.3(19) . . ?
O17 C20 H20 126.3 . . ?
N1 C20 O17 107(4) . . ?
N1 C20 H20 126.3 . . ?
O17 C36A H36D 103.9 . . ?
N18A C36A O17 152(10) . . ?
N18A C36A H36D 103.9 . . ?
H35A C35A H35B 109.5 . . ?
H35A C35A H35C 109.5 . . ?
H35B C35A H35C 109.5 . . ?
N18A C35A H35A 109.6 . . ?
N18A C35A H35B 117.8 . . ?
N18A C35A H35C 100.5 . . ?
C36A N18A C35A 122(7) . . ?
C36A N18A C38A 122(7) . . ?
C35A N18A C38A 109(3) . . ?
N18A C38A H38D 103.6 . . ?
N18A C38A H38E 114.5 . . ?
N18A C38A H38F 110.1 . . ?
H38D C38A H38E 109.4 . . ?
H38D C38A H38F 109.5 . . ?
H38E C38A H38F 109.4 . . ?
S11 Ag25 Ag21 49.2(5) . . ?
S11 Ag25 S10 88.5(13) . . ?
S14 Ag25 Ag21 94.7(14) . . ?
S14 Ag25 S11 138.5(10) . . ?
S14 Ag25 S10 124.9(16) . . ?
S10 Ag25 Ag21 137.7(9) . . ?
Ag7 Ag26 Ag15 67.2(3) . . ?
S5 Ag26 Ag7 54.9(4) . . ?
S5 Ag26 Ag15 115.6(8) . . ?
S5 Ag26 S8 138.1(14) . . ?
S8 Ag26 Ag7 117.4(7) . . ?
S8 Ag26 Ag15 53.5(3) . . ?
O64A Ag26 Ag7 76.5(12) . . ?
O64A Ag26 Ag15 88.8(15) . . ?
O64A Ag26 S5 101.8(16) . . ?
O64A Ag26 S8 116.9(19) . . ?
C16 C15 H15A 111.8 . . ?
C16 C15 H15B 103.2 . . ?
C16 C15 H15C 113.1 . . ?
H15A C15 H15B 109.6 . . ?
H15A C15 H15C 109.4 . . ?
H15B C15 H15C 109.5 . . ?
C16 C1A H1AA 107.5 . . ?
C16 C1A H1AB 110.3 . . ?
C16 C1A H1AC 110.4 . . ?
H1AA C1A H1AB 109.6 . . ?
H1AA C1A H1AC 109.4 . . ?
H1AB C1A H1AC 109.6 . . ?
C16 C2A H2AA 108.7 . . ?
C16 C2A H2AB 109.8 . . ?
C16 C2A H2AC 109.9 . . ?
H2AA C2A H2AB 109.4 . . ?
H2AA C2A H2AC 109.5 . . ?
H2AB C2A H2AC 109.5 . . ?
S13 C45 H45 93.4 . . ?
S13 C45 H45A 101.9 . . ?
C46 C45 S13 110(3) . . ?
C46 C45 H45 93.4 . . ?
C46 C45 C44 138(4) . . ?
C44 C45 S13 111(3) . . ?
C44 C45 H45 93.4 . . ?
C16A C45 S13 112(3) . . ?
C16A C45 H45A 101.9 . . ?
C16A C45 C33A 125(4) . . ?
C33A C45 S13 110(3) . . ?
C33A C45 H45A 101.9 . . ?
C45 C46 H46D 109.5 . . ?
C45 C46 H46E 109.5 . . ?
C45 C46 H46F 109.5 . . ?
H46D C46 H46E 109.5 . . ?
H46D C46 H46F 109.5 . . ?
H46E C46 H46F 109.5 . . ?
C45 C44 H44D 109.5 . . ?
C45 C44 H44E 109.5 . . ?
C45 C44 H44F 109.5 . . ?
H44D C44 H44E 109.5 . . ?
H44D C44 H44F 109.5 . . ?
H44E C44 H44F 109.5 . . ?
C45 C16A H16B 109.5 . . ?
C45 C16A H16C 109.5 . . ?
C45 C16A H16D 109.5 . . ?
H16B C16A H16C 109.5 . . ?
H16B C16A H16D 109.5 . . ?
H16C C16A H16D 109.5 . . ?
C45 C33A H33D 109.6 . . ?
C45 C33A H33E 109.6 . . ?
C45 C33A H33F 109.3 . . ?
H33D C33A H33E 109.5 . . ?
H33D C33A H33F 109.6 . . ?
H33E C33A H33F 109.4 . . ?
C27 C29A H29A 109.5 . . ?
C27 C29A H29B 109.5 . . ?
C27 C29A H29C 109.5 . . ?
H29A C29A H29B 109.5 . . ?
H29A C29A H29C 109.5 . . ?
H29B C29A H29C 109.5 . . ?
C27 C74A H74A 109.4 . . ?
C27 C74A H74B 109.6 . . ?
C27 C74A H74C 109.5 . . ?
H74A C74A H74B 109.5 . . ?
H74A C74A H74C 109.4 . . ?
H74B C74A H74C 109.4 . . ?
C48 C4A H4AA 109.0 . . ?
C48 C4A H4AB 109.9 . . ?
C48 C4A H4AC 109.6 . . ?
H4AA C4A H4AB 109.5 . . ?
H4AA C4A H4AC 109.5 . . ?
H4AB C4A H4AC 109.4 . . ?
C48 C30A H30A 110.1 . . ?
C48 C30A H30B 131.1 . . ?
C48 C30A H30C 83.2 . . ?
H30A C30A H30B 109.4 . . ?
H30A C30A H30C 109.5 . . ?
H30B C30A H30C 109.3 . . ?
Ag3 Ag27 Ag10 85.8(7) . 3_666 ?
Ag3 Ag27 Ag 56.3(9) . . ?
S3 Ag27 Ag10 55.4(7) . 3_666 ?
S3 Ag27 Ag3 121.9(9) . . ?
S3 Ag27 S2 102.0(12) . . ?
S3 Ag27 Ag 115.8(16) . . ?
S3 Ag27 O15A 126.7(17) . . ?
S2 Ag27 Ag10 47.1(6) . 3_666 ?
S2 Ag27 Ag3 50.2(5) . . ?
S2 Ag27 Ag 106.5(11) . . ?
O15A Ag27 Ag3 105(3) . . ?
O15A Ag27 S2 128.1(15) . . ?
O15A Ag27 Ag 70(4) . . ?
C24 C9A H9AA 109.9 . . ?
C24 C9A H9AB 110.1 . . ?
C24 C9A H9AC 108.4 . . ?
H9AA C9A H9AB 109.5 . . ?
H9AA C9A H9AC 109.4 . . ?
H9AB C9A H9AC 109.5 . . ?
C24 C40A H40B 109.5 . . ?
C24 C40A H40C 109.5 . . ?
C24 C40A H40D 109.5 . . ?
H40B C40A H40C 109.5 . . ?
H40B C40A H40D 109.5 . . ?
H40C C40A H40D 109.5 . . ?
C54 C54A H54B 109.5 . . ?
C54 C54A H54C 109.5 . . ?
C54 C54A H54D 109.5 . . ?
H54B C54A H54C 109.5 . . ?
H54B C54A H54D 109.5 . . ?
H54C C54A H54D 109.5 . . ?
C54 C64A H64A 106.5 . . ?
C54 C64A H64B 84.3 . . ?
C54 C64A H64C 133.7 . . ?
H64A C64A H64B 109.5 . . ?
H64A C64A H64C 109.5 . . ?
H64B C64A H64C 109.4 . . ?
C8 O15A Ag27 92(4) . . ?
C35 O22 Ag22 136(4) . . ?
O22 C35 C34 113(3) . . ?
O22 C35 O23 124(4) . . ?
O23 C35 C34 111(3) . . ?
O23A C35 C34 112(3) . . ?
O22A C35 C34 114(3) . . ?
O22A C35 O23A 130(5) . . ?
C35 O22A Ag8A 109(5) . . ?

loop_
_geom_bond_atom_site_label_1
_geom_bond_atom_site_label_2
_geom_bond_distance
_geom_bond_site_symmetry_2
_geom_bond_publ_flag
Ag5 Ag6 3.003(2) . ?
Ag5 Ag16 3.162(3) . ?
Ag5 Ag10 3.151(3) 3_666 ?
Ag5 Ag11 3.158(3) 3_666 ?
Ag5 S12 2.493(4) 3_666 ?
Ag5 S3 2.462(5) . ?
Ag5 O3 2.423(8) . ?
Ag6 Ag16 3.277(2) . ?
Ag6 S12 2.544(5) 3_666 ?
Ag6 S4 2.511(5) . ?
Ag6 O12 2.474(8) . ?
Ag6 O27 2.479(14) 3_666 ?
Ag19 Ag20 3.000(2) . ?
Ag19 Ag18 3.214(9) . ?
Ag19 S11 2.526(5) . ?
Ag19 S1 2.397(5) . ?
Ag19 O2 2.504(8) . ?
Ag16 Ag15 3.322(4) . ?
Ag16 S4 2.483(5) . ?
Ag16 S3 2.549(6) . ?
Ag16 S9 2.663(5) . ?
Ag16 O10 2.528(9) . ?
Ag1 Ag8 3.125(3) 3_666 ?
Ag1 S1 2.421(5) . ?
Ag1 S5 2.476(6) 3_666 ?
Ag7 Ag15 3.279(3) . ?
Ag7 Ag14 3.075(19) . ?
Ag7 S4 2.513(5) . ?
Ag7 S5 2.523(6) . ?
Ag7 O18 2.30(8) . ?
Ag7 O2A 2.42(7) . ?
Ag7 Ag26 2.924(14) . ?
Ag21 Ag22 2.913(4) . ?
Ag21 S11 2.447(5) . ?
Ag21 S13 2.455(6) . ?
Ag21 Ag4A 3.20(2) . ?
Ag21 O25 2.27(3) . ?
Ag21 Ag25 3.16(4) . ?
Ag20 S12 2.446(5) . ?
Ag20 S11 2.438(5) . ?
Ag20 O26 2.462(16) . ?
Ag20 Ag4A 3.078(19) . ?
Ag10 S3 2.796(6) 3_666 ?
Ag10 S2 2.472(6) 3_666 ?
Ag10 S6 2.431(6) . ?
Ag10 Ag6A 3.044(9) . ?
Ag10 Ag27 3.34(4) 3_666 ?
Ag23 Ag17 2.943(8) . ?
Ag23 S9 2.505(7) . ?
Ag23 S14 2.448(6) . ?
Ag23 Ag13 3.249(12) . ?
Ag23 S8 2.936(7) . ?
Ag23 Ag24 2.698(8) . ?
Ag18 Ag17 2.90(3) . ?
Ag18 S11 2.728(19) . ?
Ag18 S14 2.528(10) . ?
Ag18 S10 2.470(16) . ?
Ag17 Ag3 2.962(5) . ?
Ag17 Ag4 2.969(17) . ?
Ag17 S9 2.366(6) . ?
Ag17 S10 2.395(7) . ?
V2 V4 3.069(3) 3_666 ?
V2 V5 3.064(3) . ?
V2 O5 2.148(8) 3_666 ?
V2 O5 2.137(8) . ?
V2 O3 1.915(9) . ?
V2 O8 1.899(9) . ?
V2 O6 1.689(8) . ?
V2 O12 1.704(9) . ?
Ag11 S12 2.622(6) . ?
Ag11 S13 2.649(6) . ?
Ag11 S6 2.475(7) . ?
Ag11 Ag12 3.013(5) . ?
V3 V4 3.089(3) . ?
V3 V5 3.114(3) . ?
V3 O5 2.231(8) . ?
V3 O3 2.022(9) 3_666 ?
V3 O8 1.967(9) . ?
V3 O7 1.838(8) . ?
V3 O13 1.826(9) . ?
V3 O9 1.626(9) . ?
V3 V1 3.078(3) 3_666 ?
Ag3 Ag2 2.972(4) . ?
Ag3 Ag4 3.041(12) . ?
Ag3 S10 2.405(7) . ?
Ag3 S2 2.420(7) . ?
Ag3 Ag 3.00(3) . ?
Ag3 Ag27 3.02(3) . ?
Ag8 Ag14 3.11(2) . ?
Ag8 S5 2.526(6) . ?
Ag8 O13 2.572(9) . ?
Ag8 Ag9 3.068(5) . ?
Ag8 S7 2.413(8) . ?
Ag8 O20 2.46(3) . ?
Ag8 O9A 2.44(5) . ?
V4 V5 3.045(3) . ?
V4 O5 2.277(8) . ?
V4 O6 2.050(9) 3_666 ?
V4 O7 1.865(10) . ?
V4 O2 1.932(10) . ?
V4 O11 1.843(9) . ?
V4 O4 1.596(9) . ?
V4 V1 3.108(3) . ?
V5 O5 2.272(8) . ?
V5 O12 2.049(9) . ?
V5 O11 1.842(9) . ?
V5 O10 1.871(10) . ?
V5 O13 1.902(10) . ?
V5 O14 1.613(9) . ?
V5 V1 3.088(3) . ?
Ag2 S1 2.420(6) . ?
Ag2 S2 2.456(7) . ?
Ag2 O9 2.581(9) 3_666 ?
Ag2 O66A 2.13(6) 3_666 ?
Ag15 Ag14 2.987(9) . ?
Ag15 S4 2.533(5) . ?
Ag15 S8 2.525(6) . ?
Ag15 O17 2.38(3) . ?
Ag15 Ag26 2.996(14) . ?
Ag4 S3 2.480(9) . ?
Ag4 O16 2.38(3) . ?
Ag14 S5 2.444(13) . ?
Ag14 O14 2.57(2) . ?
Ag14 Ag13 2.79(3) . ?
Ag14 S8 2.291(17) . ?
Ag22 S13 2.605(7) . ?
Ag22 S14 2.422(7) . ?
Ag22 Ag12 2.900(6) . ?
Ag22 O24 2.34(3) . ?
Ag22 O22 2.44(6) . ?
S12 C51 1.78(2) . ?
S12 Ag4A 2.301(9) . ?
S4 C16 1.84(2) . ?
S11 C40 1.87(2) . ?
S11 Ag25 2.572(17) . ?
S3 C10 1.85(2) . ?
S3 Ag27 2.40(3) . ?
S1 C2 1.865(16) . ?
S13 Ag12 2.333(6) . ?
S13 Ag8A 2.700(10) . ?
S13 Ag4A 2.219(12) . ?
S13 C45 1.83(3) . ?
S5 C27 1.836(19) . ?
S5 Ag26 2.49(2) . ?
S9 C13 1.82(2) . ?
S9 Ag 2.53(2) . ?
S14 Ag8A 2.691(11) . ?
S14 C37 2.03(4) . ?
S14 Ag24 2.684(13) . ?
S14 Ag25 2.38(2) . ?
S10 C54 1.82(3) . ?
S10 Ag 2.46(4) . ?
S10 Ag25 2.92(5) . ?
S2 C5 1.84(2) . ?
S2 Ag27 2.62(3) . ?
O5 V1 2.238(8) . ?
O3 V1 2.035(8) . ?
O8 V1 1.991(8) 3_666 ?
O7 Ag7A 2.507(11) . ?
O2 V1 1.790(8) . ?
O10 V1 1.822(9) . ?
O1 V1 1.626(10) . ?
O27 C57 1.22(3) . ?
O26 C57 1.17(3) . ?
C57 C56 1.53(3) . ?
F16 C56 1.339(17) . ?
F17 C56 1.325(17) . ?
F18 C56 1.336(17) . ?
C56 F01{ 1.333(19) . ?
C56 F0 1.332(18) . ?
C56 F19 1.328(19) . ?
S6 Ag9 2.407(8) . ?
S6 Ag7A 2.493(12) . ?
S6 Ag6A 2.438(8) . ?
S6 C48 1.78(2) . ?
Ag9 Ag12 2.909(9) . ?
Ag9 S7 2.638(10) . ?
Ag9 O21 2.39(3) . ?
Ag12 S7 2.213(8) . ?
Ag13 S8 2.427(9) . ?
Ag13 S7 2.259(12) . ?
S8 C24 1.85(2) . ?
S8 Ag24 2.789(11) . ?
S8 Ag26 2.547(13) . ?
S7 Ag8A 2.948(12) . ?
S7 Ag7A 2.573(12) . ?
S7 C32 1.82(3) . ?
S7 Ag24 2.665(12) . ?
C2 H2 0.9800 . ?
C2 C1 1.50(3) . ?
C2 C3 1.48(3) . ?
C51 H51 0.9800 . ?
C51 C52 1.530(10) . ?
C51 C50 1.526(10) . ?
C1 H1A 0.9600 . ?
C1 H1B 0.9600 . ?
C1 H1C 0.9600 . ?
C27 H27 0.9800 . ?
C27 H27A 0.9800 . ?
C27 C26 1.540(10) . ?
C27 C28 1.537(10) . ?
C27 C29A 1.535(10) . ?
C27 C74A 1.541(10) . ?
C3 H3A 0.9600 . ?
C3 H3B 0.9600 . ?
C3 H3C 0.9600 . ?
C52 H52A 0.9600 . ?
C52 H52B 0.9600 . ?
C52 H52C 0.9600 . ?
C5 H5A 0.9800 . ?
C5 H5B 0.9800 . ?
C5 C4 1.41(2) . ?
C5 C6 1.41(3) . ?
C5 C67A 1.42(3) . ?
C5 C44A 1.42(3) . ?
C13 H13 0.9800 . ?
C13 C12 1.43(3) . ?
C13 C14 1.51(4) . ?
C50 H50A 0.9609 . ?
C50 H50B 0.9591 . ?
C50 H50C 0.9600 . ?
C26 H26A 0.9610 . ?
C26 H26B 0.9608 . ?
C26 H26C 0.9601 . ?
C12 H12A 0.9600 . ?
C12 H12B 0.9600 . ?
C12 H12C 0.9600 . ?
C14 H14A 0.9600 . ?
C14 H14B 0.9600 . ?
C14 H14C 0.9600 . ?
C54 H54 0.9800 . ?
C54 H54A 0.9800 . ?
C54 C53 1.538(7) . ?
C54 C55 1.539(10) . ?
C54 C54A 1.534(10) . ?
C54 C64A 1.539(10) . ?
C4 H4A 0.9600 . ?
C4 H4B 0.9600 . ?
C4 H4C 0.9600 . ?
C53 H53A 0.9597 . ?
C53 H53B 0.9593 . ?
C53 H53C 0.9606 . ?
C55 H55A 0.9590 . ?
C55 H55B 0.9612 . ?
C55 H55C 0.9609 . ?
C6 H6A 0.9600 . ?
C6 H6B 0.9600 . ?
C6 H6C 0.9600 . ?
C28 H28A 0.9601 . ?
C28 H28B 0.9608 . ?
C28 H28C 0.9590 . ?
Ag8A Ag7A 3.303(14) . ?
Ag8A Ag24 2.322(13) . ?
Ag8A O22A 2.40(5) . ?
Ag7A Ag6A 2.791(18) . ?
Ag7A Ag4A 2.98(2) . ?
Ag6A C30 2.22(3) . ?
Ag6A O9A 2.55(9) . ?
C16 H16 0.9800 . ?
C16 H16A 0.9800 . ?
C16 C17 1.523(19) . ?
C16 C15 1.499(19) . ?
C16 C1A 1.538(19) . ?
C16 C2A 1.500(19) . ?
C10 H10 0.9800 . ?
C10 H10A 0.9800 . ?
C10 C11 1.51(3) . ?
C10 C9 1.51(3) . ?
C10 C32A 1.50(3) . ?
C10 C46A 1.50(3) . ?
C40 H40 0.9800 . ?
C40 H40A 0.9800 . ?
C40 C39 1.49(3) . ?
C40 C41 1.49(3) . ?
C40 C27A 1.49(3) . ?
C40 C31A 1.48(3) . ?
C17 H17A 0.9600 . ?
C17 H17B 0.9600 . ?
C17 H17C 0.9600 . ?
C39 H39A 0.9624 . ?
C39 H39B 0.9595 . ?
C39 H39C 0.9620 . ?
C41 H41A 0.9596 . ?
C41 H41B 0.9606 . ?
C41 H41C 0.9602 . ?
C11 H11A 0.9600 . ?
C11 H11B 0.9600 . ?
C11 H11C 0.9600 . ?
C9 H9A 0.9592 . ?
C9 H9B 0.9611 . ?
C9 H9C 0.9608 . ?
C48 H48 0.9800 . ?
C48 H48A 0.9800 . ?
C48 C49 1.538(9) . ?
C48 C47 1.542(9) . ?
C48 C4A 1.536(9) . ?
C48 C30A 1.536(9) . ?
C24 H24 0.9800 . ?
C24 H24A 0.9800 . ?
C24 C23 1.539(11) . ?
C24 C25 1.539(10) . ?
C24 C9A 1.536(10) . ?
C24 C40A 1.540(10) . ?
C32 H32 0.9800 . ?
C32 H32A 0.9800 . ?
C32 C31 1.540(10) . ?
C32 C33 1.537(10) . ?
C32 C41A 1.540(10) . ?
C32 C66A 1.542(10) . ?
C49 H49A 0.9604 . ?
C49 H49B 0.9598 . ?
C49 H49C 0.9602 . ?
C23 H23A 0.9603 . ?
C23 H23B 0.9594 . ?
C23 H23C 0.9584 . ?
C47 H47A 0.9601 . ?
C47 H47B 0.9606 . ?
C47 H47C 0.9612 . ?
C31 H31A 0.9597 . ?
C31 H31B 0.9611 . ?
C31 H31C 0.9598 . ?
C36 H36A 0.9605 . ?
C36 H36B 0.9597 . ?
C36 H36C 0.9594 . ?
C36 C37 1.534(19) . ?
C38 H38A 0.9592 . ?
C38 H38B 0.9601 . ?
C38 H38C 0.9594 . ?
C38 C37 1.530(19) . ?
C33 H33A 0.9597 . ?
C33 H33B 0.9592 . ?
C33 H33C 0.9610 . ?
O18 C22 1.218(14) . ?
O25 C43 1.203(10) . ?
O24 C43 1.213(10) . ?
C25 H25A 0.9603 . ?
C25 H25B 0.9609 . ?
C25 H25C 0.9604 . ?
O17 C20 1.54(5) . ?
O17 C36A 1.55(6) . ?
F5 C21 1.388(13) . ?
F6 C21 1.399(16) . ?
Ag Ag27 3.32(5) . ?
C21 C22 1.545(10) . ?
C21 F4 1.370(13) . ?
C21 F8A 1.389(11) . ?
C21 F17A 1.378(11) . ?
C21 F28A 1.392(11) . ?
C22 O19 1.225(14) . ?
C22 O64A 1.232(19) . ?
C22 O2A 1.23(2) . ?
F15 C42 1.404(14) . ?
F13 C42 1.394(14) . ?
F14 C42 1.416(18) . ?
C42 F1A 1.412(14) . ?
C42 F7A 1.391(14) . ?
C42 F29A 1.428(18) . ?
C42 C43 1.554(10) . ?
F7 C29 1.385(11) . ?
C19 H19A 0.9592 . ?
C19 H19B 0.9620 . ?
C19 H19C 0.9595 . ?
C19 N1 1.427(16) . ?
F9 C29 1.389(13) . ?
N1 C18 1.432(16) . ?
N1 C20 1.28(6) . ?
F8 C29 1.391(13) . ?
C29 F16A 1.388(13) . ?
C29 F19A 1.380(13) . ?
C29 F9A 1.391(11) . ?
C29 C30 1.542(10) . ?
C18 H18A 0.9595 . ?
C18 H18B 0.9614 . ?
C18 H18C 0.9619 . ?
O16 C8 1.12(4) . ?
O15 C8 1.23(4) . ?
F2 C7 1.384(11) . ?
F1 C7 1.371(11) . ?
F3 C7 1.377(11) . ?
C7 F6A 1.367(11) . ?
C7 F3A 1.379(11) . ?
C7 F4A 1.386(11) . ?
C7 C8 1.540(10) . ?
C43 O24A 1.20(2) . ?
C43 O25A 1.22(2) . ?
C8 O15A 1.19(2) . ?
C8 O16A 1.20(2) . ?
O64A Ag26 2.46(5) . ?
C41A H41D 0.9597 . ?
C41A H41E 0.9592 . ?
C41A H41F 0.9603 . ?
C66A H66A 0.9587 . ?
C66A H66B 0.9616 . ?
C66A H66C 0.9598 . ?
C37 H37 0.9800 . ?
C37 H37A 0.9800 . ?
C37 C28A 1.536(9) . ?
C37 C17A 1.539(9) . ?
C32A H32B 0.9618 . ?
C32A H32C 0.9598 . ?
C32A H32D 0.9605 . ?
C46A H46A 0.9603 . ?
C46A H46B 0.9599 . ?
C46A H46C 0.9595 . ?
C28A H28D 0.9596 . ?
C28A H28E 0.9591 . ?
C28A H28F 0.9597 . ?
C17A H17D 0.9578 . ?
C17A H17E 0.9612 . ?
C17A H17F 0.9605 . ?
C27A H27B 0.9593 . ?
C27A H27C 0.9595 . ?
C27A H27D 0.9608 . ?
C31A H31D 0.9596 . ?
C31A H31E 0.9630 . ?
C31A H31F 0.9597 . ?
C67A H67A 0.9603 . ?
C67A H67B 0.9601 . ?
C67A H67C 0.9613 . ?
C44A H44A 0.9599 . ?
C44A H44B 0.9611 . ?
C44A H44C 0.9604 . ?
O21 C30 1.208(9) . ?
C30 O20 1.185(9) . ?
C30 O66A 1.212(14) . ?
C30 O9A 1.197(14) . ?
C34 F12 1.377(11) . ?
C34 F11 1.384(11) . ?
C34 F10 1.380(11) . ?
C34 F12A 1.376(14) . ?
C34 F11A 1.375(14) . ?
C34 F10A 1.378(15) . ?
C34 C35 1.65(6) . ?
C20 H20 0.9300 . ?
C36A H36D 0.9300 . ?
C36A N18A 1.29(6) . ?
C35A H35A 0.9607 . ?
C35A H35B 0.9597 . ?
C35A H35C 0.9599 . ?
C35A N18A 1.431(9) . ?
N18A C38A 1.431(9) . ?
C38A H38D 0.9619 . ?
C38A H38E 0.9601 . ?
C38A H38F 0.9595 . ?
C15 H15A 0.9615 . ?
C15 H15B 0.9580 . ?
C15 H15C 0.9598 . ?
C1A H1AA 0.9599 . ?
C1A H1AB 0.9601 . ?
C1A H1AC 0.9607 . ?
C2A H2AA 0.9606 . ?
C2A H2AB 0.9605 . ?
C2A H2AC 0.9594 . ?
C45 H45 0.9800 . ?
C45 H45A 0.9800 . ?
C45 C46 1.536(10) . ?
C45 C44 1.536(10) . ?
C45 C16A 1.538(10) . ?
C45 C33A 1.541(10) . ?
C46 H46D 0.9600 . ?
C46 H46E 0.9600 . ?
C46 H46F 0.9600 . ?
C44 H44D 0.9600 . ?
C44 H44E 0.9600 . ?
C44 H44F 0.9600 . ?
C16A H16B 0.9600 . ?
C16A H16C 0.9600 . ?
C16A H16D 0.9600 . ?
C33A H33D 0.9597 . ?
C33A H33E 0.9615 . ?
C33A H33F 0.9591 . ?
C29A H29A 0.9600 . ?
C29A H29B 0.9600 . ?
C29A H29C 0.9600 . ?
C74A H74A 0.9600 . ?
C74A H74B 0.9601 . ?
C74A H74C 0.9602 . ?
C4A H4AA 0.9598 . ?
C4A H4AB 0.9599 . ?
C4A H4AC 0.9601 . ?
C30A H30A 0.9603 . ?
C30A H30B 0.9606 . ?
C30A H30C 0.9590 . ?
Ag27 O15A 2.49(7) . ?
C9A H9AA 0.9606 . ?
C9A H9AB 0.9592 . ?
C9A H9AC 0.9602 . ?
C40A H40B 0.9600 . ?
C40A H40C 0.9600 . ?
C40A H40D 0.9600 . ?
C54A H54B 0.9600 . ?
C54A H54C 0.9600 . ?
C54A H54D 0.9600 . ?
C64A H64A 0.9599 . ?
C64A H64B 0.9604 . ?
C64A H64C 0.9607 . ?
O22 C35 1.20(2) . ?
O23 C35 1.21(2) . ?
C35 O23A 1.19(2) . ?
C35 O22A 1.19(2) . ?

loop_
_geom_torsion_atom_site_label_1
_geom_torsion_atom_site_label_2
_geom_torsion_atom_site_label_3
_geom_torsion_atom_site_label_4
_geom_torsion
_geom_torsion_site_symmetry_1
_geom_torsion_site_symmetry_2
_geom_torsion_site_symmetry_3
_geom_torsion_site_symmetry_4
_geom_torsion_publ_flag
Ag5 S12 C51 C52 -146.7(18) 3_666 . . . ?
Ag5 S12 C51 C50 -11(3) 3_666 . . . ?
Ag5 S3 C10 C11 145(2) . . . . ?
Ag5 S3 C10 C9 -119(2) . . . . ?
Ag5 S3 C10 C32A 85(5) . . . . ?
Ag5 S3 C10 C46A -46(5) . . . . ?
Ag6 S12 C51 C52 137(2) 3_666 . . . ?
Ag6 S12 C51 C50 -87(2) 3_666 . . . ?
Ag6 S4 C16 C17 34(3) . . . . ?
Ag6 S4 C16 C15 -110(3) . . . . ?
Ag6 S4 C16 C1A 61(3) . . . . ?
Ag6 S4 C16 C2A -171(3) . . . . ?
Ag6 O27 C57 O26 -32(4) 3_666 . . . ?
Ag6 O27 C57 C56 151.0(13) 3_666 . . . ?
Ag19 S11 C40 C39 109(3) . . . . ?
Ag19 S11 C40 C41 -121(2) . . . . ?
Ag19 S11 C40 C27A 140(6) . . . . ?
Ag19 S11 C40 C31A -53(6) . . . . ?
Ag19 S1 C2 C1 177.2(15) . . . . ?
Ag19 S1 C2 C3 -52.1(18) . . . . ?
Ag19 O2 V1 V3 36.0(6) . . . 3_666 ?
Ag19 O2 V1 V4 121.7(7) . . . . ?
Ag19 O2 V1 V5 160.1(4) . . . . ?
Ag19 O2 V1 O5 112.6(4) . . . . ?
Ag19 O2 V1 O3 90.8(10) . . . . ?
Ag19 O2 V1 O8 36.9(5) . . . 3_666 ?
Ag19 O2 V1 O10 -168.3(4) . . . . ?
Ag19 O2 V1 O1 -63.2(6) . . . . ?
Ag16 S4 C16 C17 124(3) . . . . ?
Ag16 S4 C16 C15 -21(3) . . . . ?
Ag16 S4 C16 C1A 150(2) . . . . ?
Ag16 S4 C16 C2A -82(3) . . . . ?
Ag16 S3 C10 C11 60(2) . . . . ?
Ag16 S3 C10 C9 157(2) . . . . ?
Ag16 S3 C10 C32A 0(5) . . . . ?
Ag16 S3 C10 C46A -131(4) . . . . ?
Ag16 S9 C13 C12 -157(3) . . . . ?
Ag16 S9 C13 C14 -35(3) . . . . ?
Ag16 O10 V1 V3 -79.1(6) . . . 3_666 ?
Ag16 O10 V1 V4 157.5(5) . . . . ?
Ag16 O10 V1 V5 -165.1(9) . . . . ?
Ag16 O10 V1 O5 -155.2(6) . . . . ?
Ag16 O10 V1 O3 -79.3(5) . . . . ?
Ag16 O10 V1 O8 -129.3(8) . . . 3_666 ?
Ag16 O10 V1 O2 124.8(5) . . . . ?
Ag16 O10 V1 O1 19.4(6) . . . . ?
Ag1 S1 C2 C1 47.3(18) . . . . ?
Ag1 S1 C2 C3 178.0(15) . . . . ?
Ag1 S5 C27 C26 -84(7) 3_666 . . . ?
Ag1 S5 C27 C28 123(5) 3_666 . . . ?
Ag1 S5 C27 C29A -82(3) 3_666 . . . ?
Ag1 S5 C27 C74A 166(2) 3_666 . . . ?
Ag7 S4 C16 C17 -59(3) . . . . ?
Ag7 S4 C16 C15 156(3) . . . . ?
Ag7 S4 C16 C1A -33(3) . . . . ?
Ag7 S4 C16 C2A 95(3) . . . . ?
Ag7 S5 C27 C26 20(7) . . . . ?
Ag7 S5 C27 C28 -134(5) . . . . ?
Ag7 S5 C27 C29A 21(3) . . . . ?
Ag7 S5 C27 C74A -91(2) . . . . ?
Ag7 O18 C22 C21 -179(2) . . . . ?
Ag7 O18 C22 O19 33(6) . . . . ?
Ag21 S11 C40 C39 -74(3) . . . . ?
Ag21 S11 C40 C41 56(3) . . . . ?
Ag21 S11 C40 C27A -43(6) . . . . ?
Ag21 S11 C40 C31A 124(5) . . . . ?
Ag21 S13 C45 C46 -25(4) . . . . ?
Ag21 S13 C45 C44 145(4) . . . . ?
Ag21 S13 C45 C16A -67(4) . . . . ?
Ag21 S13 C45 C33A 77(4) . . . . ?
Ag21 O25 C43 O24 30(8) . . . . ?
Ag21 O25 C43 C42 -175(3) . . . . ?
Ag20 S12 C51 C52 44(2) . . . . ?
Ag20 S12 C51 C50 180(2) . . . . ?
Ag20 S11 C40 C39 -170(3) . . . . ?
Ag20 S11 C40 C41 -40(3) . . . . ?
Ag20 S11 C40 C27A -139(6) . . . . ?
Ag20 S11 C40 C31A 29(6) . . . . ?
Ag20 O26 C57 O27 -17(4) . . . . ?
Ag20 O26 C57 C56 159.8(14) . . . . ?
Ag10 S3 C10 C11 -137(2) 3_666 . . . ?
Ag10 S3 C10 C9 -41(2) 3_666 . . . ?
Ag10 S3 C10 C32A 163(5) 3_666 . . . ?
Ag10 S3 C10 C46A 32(5) 3_666 . . . ?
Ag10 S2 C5 C4 -162(3) 3_666 . . . ?
Ag10 S2 C5 C6 41(4) 3_666 . . . ?
Ag10 S2 C5 C67A -14(4) 3_666 . . . ?
Ag10 S2 C5 C44A 137(3) 3_666 . . . ?
Ag10 S6 C48 C49 40(4) . . . . ?
Ag10 S6 C48 C47 -78(4) . . . . ?
Ag10 S6 C48 C4A -27(3) . . . . ?
Ag10 S6 C48 C30A 100(2) . . . . ?
Ag23 S9 C13 C12 66(3) . . . . ?
Ag23 S9 C13 C14 -172(2) . . . . ?
Ag23 S8 C24 C23 146(7) . . . . ?
Ag23 S8 C24 C25 18(10) . . . . ?
Ag23 S8 C24 C9A -167(3) . . . . ?
Ag23 S8 C24 C40A 56(3) . . . . ?
Ag18 S11 C40 C39 25(4) . . . . ?
Ag18 S11 C40 C41 155(2) . . . . ?
Ag18 S10 C54 C53 16(5) . . . . ?
Ag18 S10 C54 C55 129(6) . . . . ?
Ag17 S9 C13 C12 -12(3) . . . . ?
Ag17 S9 C13 C14 109(2) . . . . ?
Ag17 S10 C54 C53 95(5) . . . . ?
Ag17 S10 C54 C55 -152(6) . . . . ?
V2 V4 O7 V3 -54.3(4) 3_666 . . . ?
V2 V4 O7 Ag7A 158.0(5) 3_666 . . . ?
V2 V4 O11 V5 1.0(7) 3_666 . . . ?
V2 V5 O11 V4 0.9(7) . . . . ?
V2 V5 O10 Ag16 112.0(4) . . . . ?
V2 V5 O10 V1 -54.9(4) . . . . ?
V2 V5 O14 Ag14 132.1(8) . . . . ?
Ag11 S12 C51 C52 -64(2) . . . . ?
Ag11 S12 C51 C50 72(2) . . . . ?
Ag11 S13 C45 C46 103(4) . . . . ?
Ag11 S13 C45 C44 -87(4) . . . . ?
Ag11 S6 C48 C49 -105(4) . . . . ?
Ag11 S6 C48 C47 136(4) . . . . ?
V3 V4 O7 Ag7A -147.8(8) . . . . ?
V3 V4 O11 V5 -46.5(4) . . . . ?
V3 V5 O11 V4 46.1(4) . . . . ?
V3 V5 O10 Ag16 155.9(2) . . . . ?
V3 V5 O10 V1 -11.0(6) . . . . ?
V3 V5 O14 Ag14 46.9(12) . . . . ?
Ag3 S10 C54 C53 175(5) . . . . ?
Ag3 S10 C54 C55 -72(6) . . . . ?
Ag3 S10 C54 C54A -177(5) . . . . ?
Ag3 S10 C54 C64A -37(6) . . . . ?
Ag3 S2 C5 C4 21(4) . . . . ?
Ag3 S2 C5 C6 -136(4) . . . . ?
Ag3 S2 C5 C67A 169(4) . . . . ?
Ag3 S2 C5 C44A -40(3) . . . . ?
Ag8 S5 C27 C26 -168(6) . . . . ?
Ag8 S5 C27 C28 39(5) . . . . ?
Ag8 S5 C27 C29A -166(2) . . . . ?
Ag8 S5 C27 C74A 82(2) . . . . ?
Ag8 S7 C32 C31 -3(5) . . . . ?
Ag8 S7 C32 C33 142(5) . . . . ?
Ag8 S7 C32 C41A -71(5) . . . . ?
Ag8 S7 C32 C66A 89(5) . . . . ?
V4 V2 O8 V3 142.5(3) 3_666 . . . ?
V4 V2 O8 V1 32.0(3) 3_666 . . 3_666 ?
V4 V2 O12 Ag6 -36.3(9) 3_666 . . . ?
V4 V2 O12 V5 -177.9(2) 3_666 . . . ?
V4 V3 O7 Ag7A 150.7(8) . . . . ?
V4 V3 O13 Ag8 -106.5(4) . . . . ?
V4 V3 O13 V5 39.8(4) . . . . ?
V4 V3 O9 Ag2 158.0(3) . . . 3_666 ?
V4 V5 O10 Ag16 -154.9(4) . . . . ?
V4 V5 O10 V1 38.2(4) . . . . ?
V4 V5 O14 Ag14 -44.2(14) . . . . ?
V4 O2 V1 V3 -85.7(5) . . . 3_666 ?
V4 O2 V1 V5 38.5(4) . . . . ?
V4 O2 V1 O5 -9.0(4) . . . . ?
V4 O2 V1 O3 -30.8(12) . . . . ?
V4 O2 V1 O8 -84.7(5) . . . 3_666 ?
V4 O2 V1 O10 70.1(5) . . . . ?
V4 O2 V1 O1 175.1(5) . . . . ?
V5 V2 O8 V3 -32.8(3) . . . . ?
V5 V2 O8 V1 -143.2(3) . . . 3_666 ?
V5 V2 O6 V4 177.7(2) . . . 3_666 ?
V5 V2 O12 Ag6 141.6(8) . . . . ?
V5 V3 O7 V4 -37.9(4) . . . . ?
V5 V3 O7 Ag7A 112.8(4) . . . . ?
V5 V3 O13 Ag8 -146.3(8) . . . . ?
V5 V3 O9 Ag2 66.0(7) . . . 3_666 ?
V5 V4 O7 V3 38.8(4) . . . . ?
V5 V4 O7 Ag7A -108.9(5) . . . . ?
V5 O10 V1 V3 86.0(5) . . . 3_666 ?
V5 O10 V1 V4 -37.4(4) . . . . ?
V5 O10 V1 O5 9.9(4) . . . . ?
V5 O10 V1 O3 85.8(5) . . . . ?
V5 O10 V1 O8 35.8(11) . . . 3_666 ?
V5 O10 V1 O2 -70.0(5) . . . . ?
V5 O10 V1 O1 -175.5(5) . . . . ?
Ag2 S1 C2 C1 -55.5(18) . . . . ?
Ag2 S1 C2 C3 75.2(17) . . . . ?
Ag2 S2 C5 C4 -62(3) . . . . ?
Ag2 S2 C5 C6 141(4) . . . . ?
Ag2 S2 C5 C67A 86(4) . . . . ?
Ag2 S2 C5 C44A -123(3) . . . . ?
Ag15 S4 C16 C17 -146(3) . . . . ?
Ag15 S4 C16 C15 69(3) . . . . ?
Ag15 S4 C16 C1A -120(3) . . . . ?
Ag15 S4 C16 C2A 9(3) . . . . ?
Ag15 S8 C24 C23 32(8) . . . . ?
Ag15 S8 C24 C25 -96(10) . . . . ?
Ag15 S8 C24 C9A 79(3) . . . . ?
Ag15 S8 C24 C40A -57(3) . . . . ?
Ag15 O17 C20 N1 -179(3) . . . . ?
Ag15 O17 C36A N18A -178(26) . . . . ?
Ag4 S3 C10 C11 -37(2) . . . . ?
Ag4 S3 C10 C9 59(2) . . . . ?
Ag4 O16 C8 O15 11(6) . . . . ?
Ag4 O16 C8 C7 168(2) . . . . ?
Ag14 S5 C27 C26 108(6) . . . . ?
Ag14 S5 C27 C28 -45(5) . . . . ?
Ag14 S8 C24 C23 -55(8) . . . . ?
Ag14 S8 C24 C25 178(10) . . . . ?
Ag22 S13 C45 C46 -100(4) . . . . ?
Ag22 S13 C45 C44 70(4) . . . . ?
Ag22 O24 C43 O25 -35(9) . . . . ?
Ag22 O24 C43 C42 171(2) . . . . ?
Ag22 O22 C35 C34 -150(11) . . . . ?
Ag22 O22 C35 O23 -11(21) . . . . ?
O5 V2 O8 V3 14.2(4) . . . . ?
O5 V2 O8 V3 95.5(4) 3_666 . . . ?
O5 V2 O8 V1 -15.0(4) 3_666 . . 3_666 ?
O5 V2 O8 V1 -96.2(4) . . . 3_666 ?
O5 V2 O6 V4 -1.1(4) 3_666 . . 3_666 ?
O5 V2 O6 V4 -0.9(19) . . . 3_666 ?
O5 V2 O12 Ag6 143.3(5) . . . . ?
O5 V2 O12 Ag6 145.9(14) 3_666 . . . ?
O5 V2 O12 V5 1.7(4) . . . . ?
O5 V2 O12 V5 4(2) 3_666 . . . ?
O5 V3 O7 V4 9.2(4) . . . . ?
O5 V3 O7 Ag7A 159.9(5) . . . . ?
O5 V3 O13 Ag8 -154.3(5) . . . . ?
O5 V3 O13 V5 -7.9(4) . . . . ?
O5 V4 O7 V3 -9.0(4) . . . . ?
O5 V4 O7 Ag7A -156.8(6) . . . . ?
O5 V4 O11 V5 0.1(5) . . . . ?
O5 V5 O11 V4 -0.1(5) . . . . ?
O5 V5 O10 Ag16 157.1(5) . . . . ?
O5 V5 O10 V1 -9.8(4) . . . . ?
O3 V2 O8 V3 54.6(10) . . . . ?
O3 V2 O8 V1 -55.8(10) . . . 3_666 ?
O3 V2 O6 V4 79.1(4) . . . 3_666 ?
O3 V2 O12 Ag6 63.1(5) . . . . ?
O3 V2 O12 V5 -78.5(5) . . . . ?
O3 V3 O7 V4 85.8(5) 3_666 . . . ?
O3 V3 O7 Ag7A -123.5(5) 3_666 . . . ?
O3 V3 O13 Ag8 -173.3(7) 3_666 . . . ?
O3 V3 O13 V5 -26.9(12) 3_666 . . . ?
O3 V3 O9 Ag2 -107.4(6) 3_666 . . 3_666 ?
O8 V2 O6 V4 -80.6(4) . . . 3_666 ?
O8 V2 O12 Ag6 -137.2(5) . . . . ?
O8 V2 O12 V5 81.2(5) . . . . ?
O8 V3 O7 V4 33.7(12) . . . . ?
O8 V3 O7 Ag7A -175.6(7) . . . . ?
O8 V3 O13 Ag8 129.8(5) . . . . ?
O8 V3 O13 V5 -83.8(5) . . . . ?
O8 V3 O9 Ag2 -30.2(6) . . . 3_666 ?
O6 V2 O8 V3 -179.3(4) . . . . ?
O6 V2 O8 V1 70.3(5) . . . 3_666 ?
O6 V2 O12 Ag6 -36.8(6) . . . . ?
O6 V2 O12 V5 -178.4(4) . . . . ?
O6 V4 O7 V3 -85.3(5) 3_666 . . . ?
O6 V4 O7 Ag7A 126.9(5) 3_666 . . . ?
O6 V4 O11 V5 4.7(14) 3_666 . . . ?
O7 V3 O13 Ag8 -74.8(5) . . . . ?
O7 V3 O13 V5 71.6(5) . . . . ?
O7 V3 O9 Ag2 161.9(5) . . . 3_666 ?
O7 V4 O11 V5 -78.2(5) . . . . ?
O2 V4 O7 V3 -27.7(11) . . . . ?
O2 V4 O7 Ag7A -175.5(7) . . . . ?
O2 V4 O11 V5 77.2(5) . . . . ?
O12 V2 O8 V3 -71.4(4) . . . . ?
O12 V2 O8 V1 178.1(4) . . . 3_666 ?
O12 V2 O6 V4 179.5(4) . . . 3_666 ?
O12 V5 O11 V4 5.9(14) . . . . ?
O12 V5 O10 Ag16 80.5(4) . . . . ?
O12 V5 O10 V1 -86.4(5) . . . . ?
O12 V5 O14 Ag14 131.7(10) . . . . ?
O11 V4 O7 V3 72.4(5) . . . . ?
O11 V4 O7 Ag7A -75.4(6) . . . . ?
O11 V5 O10 Ag16 -121.4(5) . . . . ?
O11 V5 O10 V1 71.7(5) . . . . ?
O11 V5 O14 Ag14 -45.5(11) . . . . ?
O10 V5 O11 V4 -78.0(5) . . . . ?
O10 V5 O14 Ag14 -141.7(10) . . . . ?
O4 V4 O7 V3 176.6(5) . . . . ?
O4 V4 O7 Ag7A 28.8(6) . . . . ?
O4 V4 O11 V5 -180.0(6) . . . . ?
O13 V3 O7 V4 -70.3(5) . . . . ?
O13 V3 O7 Ag7A 80.5(5) . . . . ?
O13 V3 O9 Ag2 63.1(6) . . . 3_666 ?
O13 V5 O11 V4 77.6(5) . . . . ?
O13 V5 O10 Ag16 139.8(8) . . . . ?
O13 V5 O10 V1 -27.1(12) . . . . ?
O13 V5 O14 Ag14 48.1(11) . . . . ?
O9 V3 O7 V4 -175.2(5) . . . . ?
O9 V3 O7 Ag7A -24.4(6) . . . . ?
O9 V3 O13 Ag8 30.1(6) . . . . ?
O9 V3 O13 V5 176.4(5) . . . . ?
O14 V5 O11 V4 178.5(6) . . . . ?
O14 V5 O10 Ag16 -16.5(6) . . . . ?
O14 V5 O10 V1 176.6(5) . . . . ?
O27 C57 C56 F16 82(3) . . . . ?
O27 C57 C56 F17 -164(2) . . . . ?
O27 C57 C56 F18 -45(3) . . . . ?
O27 C57 C56 F01{ 151(3) . . . . ?
O27 C57 C56 F0 -107(3) . . . . ?
O27 C57 C56 F19 40(4) . . . . ?
O26 C57 C56 F16 -95(3) . . . . ?
O26 C57 C56 F17 19(3) . . . . ?
O26 C57 C56 F18 138(3) . . . . ?
O26 C57 C56 F01{ -26(4) . . . . ?
O26 C57 C56 F0 76(4) . . . . ?
O26 C57 C56 F19 -138(3) . . . . ?
V1 V3 O7 V4 86.2(5) 3_666 . . . ?
V1 V3 O7 Ag7A -123.0(4) 3_666 . . . ?
V1 V3 O13 Ag8 129.1(3) 3_666 . . . ?
V1 V3 O13 V5 -84.6(5) 3_666 . . . ?
V1 V3 O9 Ag2 -68.0(5) 3_666 . . 3_666 ?
V1 V4 O7 V3 -10.2(6) . . . . ?
V1 V4 O7 Ag7A -158.0(4) . . . . ?
V1 V4 O11 V5 46.5(4) . . . . ?
V1 V5 O11 V4 -46.8(4) . . . . ?
V1 V5 O10 Ag16 166.9(8) . . . . ?
V1 V5 O14 Ag14 -139.1(8) . . . . ?
Ag9 S6 C48 C49 152(4) . . . . ?
Ag9 S6 C48 C47 34(4) . . . . ?
Ag9 S7 C32 C31 -79(4) . . . . ?
Ag9 S7 C32 C33 66(5) . . . . ?
Ag9 O21 C30 C29 -168(2) . . . . ?
Ag9 O21 C30 O20 -54(4) . . . . ?
Ag12 S13 C45 C46 -176(4) . . . . ?
Ag12 S13 C45 C44 -5(4) . . . . ?
Ag12 S7 C32 C31 -153(4) . . . . ?
Ag12 S7 C32 C33 -8(5) . . . . ?
Ag13 S8 C24 C23 -133(7) . . . . ?
Ag13 S8 C24 C25 100(10) . . . . ?
Ag13 S7 C32 C31 97(4) . . . . ?
Ag13 S7 C32 C33 -117(5) . . . . ?
Ag8A S13 C45 C16A -175(4) . . . . ?
Ag8A S13 C45 C33A -31(4) . . . . ?
Ag8A S7 C32 C41A 102(5) . . . . ?
Ag8A S7 C32 C66A -98(5) . . . . ?
Ag7A S6 C48 C4A 128(3) . . . . ?
Ag7A S6 C48 C30A -106(2) . . . . ?
Ag7A S7 C32 C41A 177(5) . . . . ?
Ag7A S7 C32 C66A -23(5) . . . . ?
Ag6A S6 C48 C4A 55(3) . . . . ?
Ag6A S6 C48 C30A -178(2) . . . . ?
Ag6A C30 O66A Ag2 -18(9) . . . 3_666 ?
Ag6A C30 O9A Ag8 40(10) . . . . ?
Ag4A S12 C51 C52 -40(2) . . . . ?
Ag4A S12 C51 C50 96(2) . . . . ?
Ag4A S13 C45 C16A 37(5) . . . . ?
Ag4A S13 C45 C33A -179(3) . . . . ?
O17 C36A N18A C35A 9(48) . . . . ?
O17 C36A N18A C38A -139(28) . . . . ?
F5 C21 C22 O18 101(4) . . . . ?
F5 C21 C22 O19 -113(5) . . . . ?
F6 C21 C22 O18 -146(4) . . . . ?
F6 C21 C22 O19 0(6) . . . . ?
Ag S9 C13 C12 -22(3) . . . . ?
Ag S9 C13 C14 100(3) . . . . ?
Ag S10 C54 C54A 109(5) . . . . ?
Ag S10 C54 C64A -111(6) . . . . ?
C21 C22 O64A Ag26 -177(3) . . . . ?
C21 C22 O2A Ag7 -175(3) . . . . ?
F15 C42 C43 O25 48(6) . . . . ?
F15 C42 C43 O24 -155(5) . . . . ?
F13 C42 C43 O25 171(6) . . . . ?
F13 C42 C43 O24 -31(7) . . . . ?
F14 C42 C43 O25 -60(6) . . . . ?
F14 C42 C43 O24 98(5) . . . . ?
F7 C29 C30 O21 125(4) . . . . ?
F7 C29 C30 O20 14(5) . . . . ?
C19 N1 C20 O17 178(4) . . . . ?
F9 C29 C30 O21 -105(5) . . . . ?
F9 C29 C30 O20 144(5) . . . . ?
F8 C29 C30 O21 4(5) . . . . ?
F8 C29 C30 O20 -107(6) . . . . ?
C29 C30 O20 Ag8 122(4) . . . . ?
C29 C30 O66A Ag2 -179(7) . . . 3_666 ?
C29 C30 O9A Ag8 -172(9) . . . . ?
C29 C30 O9A Ag6A 148(2) . . . . ?
C18 N1 C20 O17 36(8) . . . . ?
F4 C21 C22 O18 -33(6) . . . . ?
F4 C21 C22 O19 113(6) . . . . ?
F2 C7 C8 O16 -74(6) . . . . ?
F2 C7 C8 O15 84(5) . . . . ?
F1 C7 C8 O16 163(6) . . . . ?
F1 C7 C8 O15 -39(5) . . . . ?
F3 C7 C8 O16 37(6) . . . . ?
F3 C7 C8 O15 -165(5) . . . . ?
C7 C8 O15A Ag27 174(2) . . . . ?
F1A C42 C43 O24A 151(11) . . . . ?
F1A C42 C43 O25A 32(10) . . . . ?
F7A C42 C43 O24A 36(12) . . . . ?
F7A C42 C43 O25A -83(10) . . . . ?
F29A C42 C43 O24A -86(11) . . . . ?
F29A C42 C43 O25A 155(10) . . . . ?
F8A C21 C22 O64A -100(5) . . . . ?
F8A C21 C22 O2A 44(7) . . . . ?
F17A C21 C22 O64A 37(7) . . . . ?
F17A C21 C22 O2A -180(6) . . . . ?
F28A C21 C22 O64A 152(5) . . . . ?
F28A C21 C22 O2A -65(6) . . . . ?
F6A C7 C8 O15A 74(10) . . . . ?
F6A C7 C8 O16A -80(9) . . . . ?
F3A C7 C8 O15A -51(10) . . . . ?
F3A C7 C8 O16A 154(9) . . . . ?
F4A C7 C8 O15A -163(10) . . . . ?
F4A C7 C8 O16A 42(9) . . . . ?
F16A C29 C30 Ag6A -30(5) . . . . ?
F16A C29 C30 O66A 117(5) . . . . ?
F16A C29 C30 O9A -132(6) . . . . ?
F19A C29 C30 Ag6A 73(6) . . . . ?
F19A C29 C30 O66A -140(6) . . . . ?
F19A C29 C30 O9A -30(6) . . . . ?
F9A C29 C30 Ag6A -138(4) . . . . ?
F9A C29 C30 O66A 9(5) . . . . ?
F9A C29 C30 O9A 119(5) . . . . ?
O64A C22 O2A Ag7 -45(9) . . . . ?
O2A C22 O64A Ag26 52(10) . . . . ?
Ag24 S8 C24 C9A -108(3) . . . . ?
Ag24 S8 C24 C40A 116(3) . . . . ?
Ag24 S7 C32 C41A 53(5) . . . . ?
Ag24 S7 C32 C66A -147(5) . . . . ?
O21 C30 O20 Ag8 9(7) . . . . ?
O66A C30 O9A Ag8 -75(12) . . . . ?
O66A C30 O9A Ag6A -115(6) . . . . ?
O9A C30 O66A Ag2 83(9) . . . 3_666 ?
C34 C35 O22A Ag8A -170(3) . . . . ?
F12 C34 C35 O22 -30(10) . . . . ?
F12 C34 C35 O23 -174(8) . . . . ?
F11 C34 C35 O22 -149(10) . . . . ?
F11 C34 C35 O23 67(8) . . . . ?
F10 C34 C35 O22 91(10) . . . . ?
F10 C34 C35 O23 -53(8) . . . . ?
Ag25 S11 C40 C27A 42(6) . . . . ?
Ag25 S11 C40 C31A -151(6) . . . . ?
Ag25 S10 C54 C54A 16(5) . . . . ?
Ag25 S10 C54 C64A 156(6) . . . . ?
Ag26 S5 C27 C29A 98(2) . . . . ?
Ag26 S5 C27 C74A -14(2) . . . . ?
Ag26 S8 C24 C9A 2(3) . . . . ?
Ag26 S8 C24 C40A -134(3) . . . . ?
Ag27 S3 C10 C32A -114(5) . . . . ?
Ag27 S3 C10 C46A 115(5) . . . . ?
Ag27 S2 C5 C67A -109(4) . . . . ?
Ag27 S2 C5 C44A 43(3) . . . . ?
O16A C8 O15A Ag27 -34(11) . . . . ?
F12A C34 C35 O23A -164(11) . . . . ?
F12A C34 C35 O22A 37(14) . . . . ?
F11A C34 C35 O23A 76(11) . . . . ?
F11A C34 C35 O22A -84(14) . . . . ?
F10A C34 C35 O23A -45(11) . . . . ?
F10A C34 C35 O22A 155(15) . . . . ?
O23A C35 O22A Ag8A 35(16) . . . . ?

loop_
_smtbx_masks_void_nr
_smtbx_masks_void_average_x
_smtbx_masks_void_average_y
_smtbx_masks_void_average_z
_smtbx_masks_void_volume
_smtbx_masks_void_count_electrons
_smtbx_masks_void_content
1 -0.077 0.175 0.530 131.0 13.9 '0.8 CH4O'
2 -0.077 0.325 0.030 131.0 12.9 '0.8 CH4O'
3 0.077 0.675 -0.030 131.0 15.3 '0.8 CH4O'
4 0.077 0.825 0.470 131.0 14.3 '0.8 CH4O'
